data_1568187
loop_
_publ_author_name
'Prey, Sven E.'
'Herok, Christoph'
'Fantuzzi, Felipe'
'Bolte, Michael'
'Lerner, Hans-Wolfram'
'Engels, Bernd'
'Wagner, Matthias'

_publ_section_title
;
 Multifaceted behavior of a doubly reduced arylborane in B-H-bond
 activation and hydroboration catalysis.
;
_journal_issue 4
_journal_name_full 'Chemical science'
_journal_page_first 849
_journal_page_last 860
_journal_paper_doi 10.1039/d2sc05518j
_journal_volume 14
_journal_year 2023
_chemical_formula_moiety 'C28 H42 B3 Li O4'
_chemical_formula_sum 'C28 H42 B3 Li O4'
_chemical_formula_weight 481.98
_space_group_crystal_system monoclinic
_space_group_IT_number 14
_space_group_name_Hall '-P 2yn'
_space_group_name_H-M_alt 'P 1 21/n 1'
_atom_sites_solution_hydrogens geom
_atom_sites_solution_primary direct
_audit_creation_method SHELXL-2018/3
_audit_update_record
;
2022-09-15 deposited with the CCDC.	2022-12-23 downloaded from the CCDC.
;
_cell_angle_alpha 90
_cell_angle_beta 102.002(2)
_cell_angle_gamma 90
_cell_formula_units_Z 28
_cell_length_a 29.1123(6)
_cell_length_b 15.8326(3)
_cell_length_c 43.5324(10)
_cell_measurement_reflns_used 98655
_cell_measurement_temperature 173(2)
_cell_measurement_theta_max 25.97
_cell_measurement_theta_min 1.84
_cell_volume 19626.5(7)
_computing_cell_refinement 'X-Area (Stoe & Cie, 2001)'
_computing_data_collection 'X-Area (Stoe & Cie, 2001)'
_computing_data_reduction 'X-Area (Stoe & Cie, 2001)'
_computing_molecular_graphics 'XP in SHELXTL-Plus (Sheldrick, 2008)'
_computing_structure_refinement 'SHELXL-2018/3 (Sheldrick, 2018)'
_diffrn_ambient_temperature 173(2)
_diffrn_measured_fraction_theta_full 0.999
_diffrn_measured_fraction_theta_max 0.999
_diffrn_measurement_device_type 'STOE IPDS II two-circle-diffractometer'
_diffrn_measurement_method \w
_diffrn_radiation_type MoK\a
_diffrn_radiation_wavelength 0.71073
_diffrn_reflns_av_R_equivalents 0.0783
_diffrn_reflns_av_unetI/netI 0.0485
_diffrn_reflns_Laue_measured_fraction_full 0.999
_diffrn_reflns_Laue_measured_fraction_max 0.999
_diffrn_reflns_limit_h_max 34
_diffrn_reflns_limit_h_min -34
_diffrn_reflns_limit_k_max 18
_diffrn_reflns_limit_k_min -18
_diffrn_reflns_limit_l_max 51
_diffrn_reflns_limit_l_min -51
_diffrn_reflns_number 203002
_diffrn_reflns_point_group_measured_fraction_full 0.999
_diffrn_reflns_point_group_measured_fraction_max 0.999
_diffrn_reflns_theta_full 25.000
_diffrn_reflns_theta_max 25.027
_diffrn_reflns_theta_min 1.834
_diffrn_source 'Genix 3D I\mS microfocus X-ray source'
_exptl_absorpt_coefficient_mu 0.071
_exptl_absorpt_correction_T_max 1.000
_exptl_absorpt_correction_T_min 0.508
_exptl_absorpt_correction_type multi-scan
_exptl_absorpt_process_details 'X-Area (Stoe & Cie, 2001)'
_exptl_crystal_colour colourless
_exptl_crystal_density_diffrn 1.142
_exptl_crystal_description block
_exptl_crystal_F_000 7280
_exptl_crystal_size_max 0.290
_exptl_crystal_size_mid 0.260
_exptl_crystal_size_min 0.260
_refine_diff_density_max 0.446
_refine_diff_density_min -0.327
_refine_diff_density_rms 0.054
_refine_ls_extinction_method none
_refine_ls_goodness_of_fit_ref 1.032
_refine_ls_hydrogen_treatment constr
_refine_ls_matrix_type full
_refine_ls_number_parameters 2345
_refine_ls_number_reflns 34632
_refine_ls_number_restraints 135
_refine_ls_restrained_S_all 1.036
_refine_ls_R_factor_all 0.1499
_refine_ls_R_factor_gt 0.0801
_refine_ls_shift/su_max 0.001
_refine_ls_shift/su_mean 0.000
_refine_ls_structure_factor_coef Fsqd
_refine_ls_weighting_details 'w=1/[\s^2^(Fo^2^)+(0.1566P)^2^+2.5546P] where P=(Fo^2^+2Fc^2^)/3'
_refine_ls_weighting_scheme calc
_refine_ls_wR_factor_gt 0.2172
_refine_ls_wR_factor_ref 0.2751
_reflns_Friedel_coverage 0.000
_reflns_number_gt 17833
_reflns_number_total 34632
_reflns_threshold_expression 'I > 2\s(I)'
_cod_data_source_file d2sc05518j3.cif
_cod_data_source_block wa3054
_cod_depositor_comments 'Adding full bibliography for 1568181--1568189.cif.'
_cod_original_sg_symbol_H-M 'P 21/n'
_cod_database_code 1568187
_shelx_shelxl_version_number 2018/3
_shelx_space_group_comment
; 
The symmetry employed for this shelxl refinement is uniquely defined 
by the following loop, which should always be used as a source of 
symmetry information in preference to the above space-group names. 
They are only intended as comments. 
;
_shelx_estimated_absorpt_t_min 0.980
_shelx_estimated_absorpt_t_max 0.982

loop_
_space_group_symop_operation_xyz
'x, y, z'
'-x+1/2, y+1/2, -z+1/2'
'-x, -y, -z'
'x-1/2, -y-1/2, z-1/2'

loop_
_atom_site_label
_atom_site_type_symbol
_atom_site_fract_x
_atom_site_fract_y
_atom_site_fract_z
_atom_site_U_iso_or_equiv
_atom_site_adp_type
_atom_site_occupancy
_atom_site_site_symmetry_order
_atom_site_calc_flag
_atom_site_refinement_flags_posn
_atom_site_refinement_flags_adp
_atom_site_refinement_flags_occupancy
_atom_site_disorder_assembly
_atom_site_disorder_group
Li1 Li 0.50247(16) 0.2361(3) 0.70559(12) 0.0496(12) Uani 1 1 d . . . . .
B1 B 0.57567(11) 0.2699(2) 0.65854(8) 0.0427(8) Uani 1 1 d . . . . .
B2 B 0.51688(15) 0.1105(3) 0.63720(9) 0.0628(11) Uani 1 1 d . . . . .
B3 B 0.59432(11) 0.2828(2) 0.69838(8) 0.0412(8) Uani 1 1 d . . . . .
O1 O 0.56685(6) 0.26935(12) 0.72088(4) 0.0429(5) Uani 1 1 d . . . . .
O2 O 0.63885(7) 0.30675(14) 0.71351(5) 0.0542(5) Uani 1 1 d . . . . .
C1 C 0.51918(10) 0.2695(2) 0.64999(6) 0.0487(7) Uani 1 1 d . . . . .
C2 C 0.49211(11) 0.1953(2) 0.64190(7) 0.0583(9) Uani 1 1 d . . . . .
C3 C 0.44238(13) 0.2027(3) 0.63557(8) 0.0878(14) Uani 1 1 d . . . . .
H3 H 0.424157 0.152889 0.630546 0.105 Uiso 1 1 calc R U . . .
C4 C 0.41924(14) 0.2781(4) 0.63633(9) 0.111(2) Uani 1 1 d . . . . .
H4 H 0.385906 0.280701 0.631894 0.133 Uiso 1 1 calc R U . . .
C5 C 0.44604(15) 0.3499(4) 0.64375(9) 0.0982(16) Uani 1 1 d . . . . .
H5 H 0.430955 0.403127 0.643830 0.118 Uiso 1 1 calc R U . . .
C6 C 0.49389(12) 0.3458(3) 0.65100(8) 0.0733(11) Uani 1 1 d . . . . .
H6 H 0.511081 0.396245 0.656985 0.088 Uiso 1 1 calc R U . . .
C7 C 0.59687(12) 0.3495(2) 0.64142(8) 0.0611(9) Uani 1 1 d . . . . .
H7A H 0.631260 0.348377 0.646985 0.092 Uiso 1 1 calc R U . . .
H7B H 0.586479 0.344708 0.618586 0.092 Uiso 1 1 calc R U . . .
H7C H 0.585483 0.402844 0.648514 0.092 Uiso 1 1 calc R U . . .
C11 C 0.59796(10) 0.18203(18) 0.65002(6) 0.0451(7) Uani 1 1 d . . . . .
C12 C 0.57057(12) 0.10910(19) 0.63945(7) 0.0538(8) Uani 1 1 d . . . . .
C13 C 0.59384(17) 0.0363(2) 0.63096(8) 0.0802(12) Uani 1 1 d . . . . .
H13 H 0.575767 -0.012514 0.623814 0.096 Uiso 1 1 calc R U . . .
C14 C 0.64138(19) 0.0342(3) 0.63275(9) 0.0936(15) Uani 1 1 d . . . . .
H14 H 0.655767 -0.014759 0.626318 0.112 Uiso 1 1 calc R U . . .
C15 C 0.66801(15) 0.1034(3) 0.64394(9) 0.0806(12) Uani 1 1 d . . . . .
H15 H 0.701090 0.101785 0.645759 0.097 Uiso 1 1 calc R U . . .
C16 C 0.64719(11) 0.1755(2) 0.65257(8) 0.0595(9) Uani 1 1 d . . . . .
H16 H 0.666482 0.222263 0.660476 0.071 Uiso 1 1 calc R U . . .
C17 C 0.48674(17) 0.0280(3) 0.62773(10) 0.1093(17) Uani 1 1 d . . . . .
H17A H 0.474774 0.027412 0.604958 0.164 Uiso 1 1 calc R U . . .
H17B H 0.460304 0.027324 0.638468 0.164 Uiso 1 1 calc R U . . .
H17C H 0.506428 -0.021875 0.633883 0.164 Uiso 1 1 calc R U . . .
C21 C 0.59294(10) 0.2996(2) 0.75141(7) 0.0481(7) Uani 1 1 d . . . . .
C22 C 0.64395(10) 0.2929(2) 0.74714(7) 0.0494(7) Uani 1 1 d . . . . .
C23 C 0.58083(11) 0.2454(2) 0.77718(7) 0.0620(9) Uani 1 1 d . . . . .
H23A H 0.598200 0.265435 0.797610 0.093 Uiso 1 1 calc R U . . .
H23B H 0.547035 0.248911 0.776525 0.093 Uiso 1 1 calc R U . . .
H23C H 0.589418 0.186580 0.774119 0.093 Uiso 1 1 calc R U . . .
C24 C 0.57732(12) 0.3913(2) 0.75488(8) 0.0723(10) Uani 1 1 d . . . . .
H24A H 0.594002 0.414045 0.775075 0.108 Uiso 1 1 calc R U . . .
H24B H 0.584593 0.425622 0.737769 0.108 Uiso 1 1 calc R U . . .
H24C H 0.543423 0.392713 0.754019 0.108 Uiso 1 1 calc R U . . .
C25 C 0.67661(12) 0.3600(2) 0.76440(8) 0.0707(10) Uani 1 1 d . . . . .
H25A H 0.680453 0.351655 0.787094 0.106 Uiso 1 1 calc R U . . .
H25B H 0.707268 0.355659 0.758548 0.106 Uiso 1 1 calc R U . . .
H25C H 0.663232 0.416046 0.758697 0.106 Uiso 1 1 calc R U . . .
C26 C 0.66414(12) 0.2049(2) 0.75438(8) 0.0676(10) Uani 1 1 d . . . . .
H26A H 0.668013 0.193671 0.776911 0.101 Uiso 1 1 calc R U . . .
H26B H 0.642703 0.163137 0.742504 0.101 Uiso 1 1 calc R U . . .
H26C H 0.694721 0.201219 0.748396 0.101 Uiso 1 1 calc R U . . .
O31 O 0.45776(7) 0.29677(14) 0.72536(5) 0.0565(6) Uani 1 1 d . . . . .
C32 C 0.44198(13) 0.3821(2) 0.71922(9) 0.0730(10) Uani 1 1 d . . . . .
H32A H 0.412314 0.383561 0.703252 0.088 Uiso 1 1 calc R U . . .
H32B H 0.465878 0.415895 0.711515 0.088 Uiso 1 1 calc R U . . .
C33 C 0.43436(16) 0.4167(3) 0.75067(10) 0.0974(15) Uani 1 1 d . . . . .
H33A H 0.455962 0.464433 0.757742 0.117 Uiso 1 1 calc R U . . .
H33B H 0.401654 0.436770 0.748642 0.117 Uiso 1 1 calc R U . . .
C34 C 0.44419(13) 0.3452(3) 0.77342(9) 0.0763(11) Uani 1 1 d . . . . .
H34A H 0.420464 0.342512 0.786713 0.092 Uiso 1 1 calc R U . . .
H34B H 0.475799 0.350584 0.787091 0.092 Uiso 1 1 calc R U . . .
C35 C 0.44132(12) 0.2694(2) 0.75266(8) 0.0658(9) Uani 1 1 d . . . . .
H35A H 0.461322 0.223276 0.763480 0.079 Uiso 1 1 calc R U . . .
H35B H 0.408556 0.248850 0.746727 0.079 Uiso 1 1 calc R U . . .
O41 O 0.49513(7) 0.11900(13) 0.71626(5) 0.0560(6) Uani 1 1 d . . . . .
C42 C 0.4562(3) 0.0765(6) 0.7247(4) 0.052(3) Uani 0.53(2) 1 d . U P A 1
H42A H 0.426429 0.106424 0.716219 0.062 Uiso 0.53(2) 1 calc R U P A 1
H42B H 0.460389 0.071957 0.747785 0.062 Uiso 0.53(2) 1 calc R U P A 1
C42' C 0.4487(4) 0.0765(7) 0.7079(5) 0.065(3) Uani 0.47(2) 1 d . U P A 2
H42C H 0.428639 0.093543 0.722585 0.078 Uiso 0.47(2) 1 calc R U P A 2
H42D H 0.432568 0.092408 0.686309 0.078 Uiso 0.47(2) 1 calc R U P A 2
C43 C 0.45671(12) -0.0107(2) 0.70969(11) 0.0825(12) Uani 1 1 d . . . . .
H43I H 0.442406 -0.053672 0.721304 0.099 Uiso 0.53(2) 1 calc R U P A 1
H43J H 0.439692 -0.010036 0.687496 0.099 Uiso 0.53(2) 1 calc R U P A 1
H43K H 0.438313 -0.038668 0.690743 0.099 Uiso 0.47(2) 1 calc R U P A 2
H43L H 0.446534 -0.033938 0.728308 0.099 Uiso 0.47(2) 1 calc R U P A 2
C44 C 0.50808(11) -0.0274(2) 0.71216(9) 0.0640(9) Uani 1 1 d . . . . .
H44A H 0.519657 -0.069555 0.728767 0.077 Uiso 1 1 calc R U . . .
H44B H 0.514103 -0.048659 0.691977 0.077 Uiso 1 1 calc R U . . .
C45 C 0.53153(10) 0.0563(2) 0.72030(9) 0.0622(9) Uani 1 1 d . . . . .
H45A H 0.549390 0.056012 0.742290 0.075 Uiso 1 1 calc R U . . .
H45B H 0.553550 0.068338 0.706319 0.075 Uiso 1 1 calc R U . . .
Li1A Li 0.36035(17) 0.2788(3) 0.28027(12) 0.0488(12) Uani 1 1 d . . . . .
B1A B 0.43160(11) 0.2581(2) 0.22989(7) 0.0402(7) Uani 1 1 d . . . . .
B2A B 0.37809(13) 0.0959(2) 0.20414(8) 0.0523(9) Uani 1 1 d . . . . .
B3A B 0.45269(11) 0.27166(19) 0.26954(7) 0.0388(7) Uani 1 1 d . . . . .
O1A O 0.42630(6) 0.30436(12) 0.29044(4) 0.0441(5) Uani 1 1 d . . . . .
O2A O 0.49908(6) 0.26422(13) 0.28474(4) 0.0515(5) Uani 1 1 d . . . . .
C1A C 0.37494(9) 0.25202(17) 0.22175(6) 0.0396(6) Uani 1 1 d . . . . .
C2A C 0.35081(10) 0.1756(2) 0.21133(6) 0.0472(7) Uani 1 1 d . . . . .
C3A C 0.30168(11) 0.1741(2) 0.20579(8) 0.0653(10) Uani 1 1 d . . . . .
H3A H 0.286043 0.122553 0.199119 0.078 Uiso 1 1 calc R U . . .
C4A C 0.27493(12) 0.2434(3) 0.20951(8) 0.0751(11) Uani 1 1 d . . . . .
H4A H 0.241656 0.239764 0.205697 0.090 Uiso 1 1 calc R U . . .
C5A C 0.29787(11) 0.3187(3) 0.21900(8) 0.0667(10) Uani 1 1 d . . . . .
H5A H 0.280216 0.367871 0.221325 0.080 Uiso 1 1 calc R U . . .
C6A C 0.34656(10) 0.3223(2) 0.22511(7) 0.0514(8) Uani 1 1 d . . . . .
H6A H 0.361455 0.374453 0.231849 0.062 Uiso 1 1 calc R U . . .
C7A C 0.44926(10) 0.34724(18) 0.21572(7) 0.0536(8) Uani 1 1 d . . . . .
H7A1 H 0.433659 0.395381 0.223360 0.080 Uiso 1 1 calc R U . . .
H7A2 H 0.483347 0.352925 0.222746 0.080 Uiso 1 1 calc R U . . .
H7A3 H 0.441162 0.345905 0.192724 0.080 Uiso 1 1 calc R U . . .
C11A C 0.45658(9) 0.17805(18) 0.21777(6) 0.0419(7) Uani 1 1 d . . . . .
C12A C 0.43188(11) 0.10320(18) 0.20610(7) 0.0487(7) Uani 1 1 d . . . . .
C13A C 0.45799(13) 0.0350(2) 0.19629(7) 0.0631(9) Uani 1 1 d . . . . .
H13A H 0.441962 -0.015221 0.188370 0.076 Uiso 1 1 calc R U . . .
C14A C 0.50556(13) 0.0406(2) 0.19806(8) 0.0681(10) Uani 1 1 d . . . . .
H14A H 0.521954 -0.005103 0.191105 0.082 Uiso 1 1 calc R U . . .
C15A C 0.52920(12) 0.1117(3) 0.20980(8) 0.0686(10) Uani 1 1 d . . . . .
H15A H 0.562196 0.115073 0.211393 0.082 Uiso 1 1 calc R U . . .
C16A C 0.50539(10) 0.1789(2) 0.21942(7) 0.0542(8) Uani 1 1 d . . . . .
H16A H 0.522689 0.227845 0.227472 0.065 Uiso 1 1 calc R U . . .
C17A C 0.35186(13) 0.0107(2) 0.19371(9) 0.0808(12) Uani 1 1 d . . . . .
H17D H 0.343360 0.008280 0.170735 0.121 Uiso 1 1 calc R U . . .
H17E H 0.323341 0.007558 0.202301 0.121 Uiso 1 1 calc R U . . .
H17F H 0.372486 -0.036872 0.201595 0.121 Uiso 1 1 calc R U . . .
C21A C 0.45690(10) 0.31758(19) 0.32145(7) 0.0491(7) Uani 1 1 d . . . . .
C22A C 0.50677(10) 0.31152(19) 0.31415(7) 0.0491(7) Uani 1 1 d . . . . .
C23A C 0.44675(11) 0.2469(2) 0.34279(7) 0.0662(10) Uani 1 1 d . . . . .
H23D H 0.466652 0.253875 0.363745 0.099 Uiso 1 1 calc R U . . .
H23E H 0.413643 0.249100 0.344289 0.099 Uiso 1 1 calc R U . . .
H23F H 0.453405 0.192284 0.334072 0.099 Uiso 1 1 calc R U . . .
C24A C 0.44522(13) 0.4028(2) 0.33366(9) 0.0784(11) Uani 1 1 d . . . . .
H24D H 0.465293 0.412853 0.354365 0.118 Uiso 1 1 calc R U . . .
H24E H 0.450620 0.447122 0.319098 0.118 Uiso 1 1 calc R U . . .
H24F H 0.412206 0.403529 0.335405 0.118 Uiso 1 1 calc R U . . .
C25A C 0.52600(13) 0.3962(2) 0.30645(9) 0.0794(11) Uani 1 1 d . . . . .
H25D H 0.532070 0.431765 0.325287 0.119 Uiso 1 1 calc R U . . .
H25E H 0.555320 0.387515 0.299175 0.119 Uiso 1 1 calc R U . . .
H25F H 0.503013 0.424069 0.289904 0.119 Uiso 1 1 calc R U . . .
C26A C 0.54272(11) 0.2656(2) 0.33806(8) 0.0697(10) Uani 1 1 d . . . . .
H26D H 0.548272 0.296625 0.357972 0.105 Uiso 1 1 calc R U . . .
H26E H 0.531215 0.208763 0.341253 0.105 Uiso 1 1 calc R U . . .
H26F H 0.572140 0.261418 0.330571 0.105 Uiso 1 1 calc R U . . .
O31A O 0.32432(8) 0.35804(15) 0.29931(6) 0.0690(7) Uani 1 1 d . . . . .
C32A C 0.32202(17) 0.4468(2) 0.29018(11) 0.1010(15) Uani 1 1 d . . . . .
H32C H 0.354105 0.469788 0.292073 0.121 Uiso 1 1 calc R U . . .
H32D H 0.305105 0.452769 0.268076 0.121 Uiso 1 1 calc R U . . .
C33A C 0.29815(19) 0.4911(3) 0.31017(16) 0.137(2) Uani 1 1 d . . . . .
H33C H 0.267914 0.512918 0.298029 0.164 Uiso 1 1 calc R U . . .
H33D H 0.317300 0.539644 0.319807 0.164 Uiso 1 1 calc R U . . .
C34A C 0.28987(17) 0.4340(3) 0.33429(12) 0.1105(17) Uani 1 1 d . . . . .
H34C H 0.257061 0.439028 0.337034 0.133 Uiso 1 1 calc R U . . .
H34D H 0.311261 0.447005 0.354558 0.133 Uiso 1 1 calc R U . . .
C35A C 0.29896(14) 0.3473(3) 0.32359(10) 0.0858(13) Uani 1 1 d . . . . .
H35C H 0.317624 0.314271 0.341135 0.103 Uiso 1 1 calc R U . . .
H35D H 0.269020 0.317393 0.315568 0.103 Uiso 1 1 calc R U . . .
O41A O 0.34665(7) 0.16627(12) 0.29146(5) 0.0501(5) Uani 1 1 d . . . . .
C42A C 0.30540(12) 0.1327(2) 0.29964(10) 0.0747(11) Uani 1 1 d . . . . .
H42E H 0.278153 0.170163 0.292110 0.090 Uiso 1 1 calc R U . . .
H42F H 0.309805 0.126409 0.322694 0.090 Uiso 1 1 calc R U . . .
C43A C 0.29797(12) 0.0478(2) 0.28368(10) 0.0739(11) Uani 1 1 d . . . . .
H43A H 0.278160 0.053020 0.262329 0.089 Uiso 1 1 calc R U . . .
H43B H 0.282867 0.007804 0.296006 0.089 Uiso 1 1 calc R U . . .
C44A C 0.34707(12) 0.0187(2) 0.28225(8) 0.0650(9) Uani 1 1 d . . . . .
H44C H 0.348284 -0.001192 0.260879 0.078 Uiso 1 1 calc R U . . .
H44D H 0.357267 -0.027730 0.297344 0.078 Uiso 1 1 calc R U . . .
C45A C 0.37797(11) 0.0958(2) 0.29086(9) 0.0620(9) Uani 1 1 d . . . . .
H45C H 0.398955 0.088162 0.311691 0.074 Uiso 1 1 calc R U . . .
H45D H 0.397505 0.105430 0.275092 0.074 Uiso 1 1 calc R U . . .
Li1B Li 0.08204(18) 0.2894(3) 0.42444(13) 0.0561(13) Uani 1 1 d . . . . .
B1B B 0.15007(11) 0.2486(2) 0.37326(8) 0.0420(8) Uani 1 1 d . . . . .
B2B B 0.07677(12) 0.1105(2) 0.34877(8) 0.0490(9) Uani 1 1 d . . . . .
B3B B 0.17288(11) 0.26140(19) 0.41265(8) 0.0394(7) Uani 1 1 d . . . . .
O1B O 0.14921(6) 0.30158(12) 0.43359(4) 0.0440(5) Uani 1 1 d . . . . .
O2B O 0.21886(6) 0.24687(12) 0.42758(4) 0.0461(5) Uani 1 1 d . . . . .
C1B C 0.09419(10) 0.26529(18) 0.36560(6) 0.0430(7) Uani 1 1 d . . . . .
C2B C 0.06059(10) 0.2008(2) 0.35597(7) 0.0474(7) Uani 1 1 d . . . . .
C3B C 0.01223(11) 0.2214(3) 0.35071(8) 0.0667(10) Uani 1 1 d . . . . .
H3B H -0.010289 0.177739 0.344848 0.080 Uiso 1 1 calc R U . . .
C4B C -0.00334(13) 0.3030(3) 0.35383(9) 0.0776(12) Uani 1 1 d . . . . .
H4B H -0.035983 0.315269 0.349869 0.093 Uiso 1 1 calc R U . . .
C5B C 0.02914(14) 0.3655(3) 0.36271(9) 0.0755(11) Uani 1 1 d . . . . .
H5B H 0.018937 0.421937 0.364581 0.091 Uiso 1 1 calc R U . . .
C6B C 0.07645(12) 0.3476(2) 0.36896(8) 0.0600(9) Uani 1 1 d . . . . .
H6B H 0.098091 0.392044 0.375786 0.072 Uiso 1 1 calc R U . . .
C7B C 0.17851(11) 0.32479(19) 0.35858(7) 0.0574(8) Uani 1 1 d . . . . .
H7B1 H 0.170154 0.379697 0.366257 0.086 Uiso 1 1 calc R U . . .
H7B2 H 0.212441 0.315875 0.365245 0.086 Uiso 1 1 calc R U . . .
H7B3 H 0.169704 0.323669 0.335598 0.086 Uiso 1 1 calc R U . . .
C11B C 0.16360(10) 0.15799(18) 0.36076(6) 0.0417(7) Uani 1 1 d . . . . .
C12B C 0.12961(10) 0.09454(18) 0.34981(6) 0.0441(7) Uani 1 1 d . . . . .
C13B C 0.14433(12) 0.01663(19) 0.33906(7) 0.0573(8) Uani 1 1 d . . . . .
H13B H 0.121454 -0.025561 0.331767 0.069 Uiso 1 1 calc R U . . .
C14B C 0.19062(13) 0.0001(2) 0.33881(8) 0.0646(9) Uani 1 1 d . . . . .
H14B H 0.199587 -0.052422 0.331261 0.078 Uiso 1 1 calc R U . . .
C15B C 0.22382(12) 0.0612(2) 0.34976(8) 0.0622(9) Uani 1 1 d . . . . .
H15B H 0.255976 0.050375 0.349965 0.075 Uiso 1 1 calc R U . . .
C16B C 0.21074(11) 0.1384(2) 0.36048(7) 0.0539(8) Uani 1 1 d . . . . .
H16B H 0.234339 0.179267 0.367868 0.065 Uiso 1 1 calc R U . . .
C17B C 0.03974(12) 0.0374(2) 0.33903(8) 0.0714(10) Uani 1 1 d . . . . .
H17G H 0.030697 0.034349 0.316081 0.107 Uiso 1 1 calc R U . . .
H17H H 0.011895 0.048915 0.347703 0.107 Uiso 1 1 calc R U . . .
H17I H 0.053642 -0.016541 0.347265 0.107 Uiso 1 1 calc R U . . .
C21B C 0.18120(10) 0.31196(19) 0.46423(7) 0.0494(7) Uani 1 1 d . . . . .
C22B C 0.22986(10) 0.29683(18) 0.45609(7) 0.0468(7) Uani 1 1 d . . . . .
C23B C 0.16806(11) 0.2468(2) 0.48645(7) 0.0626(9) Uani 1 1 d . . . . .
H23G H 0.188960 0.252470 0.507126 0.094 Uiso 1 1 calc R U . . .
H23H H 0.135499 0.255908 0.488424 0.094 Uiso 1 1 calc R U . . .
H23I H 0.171230 0.190072 0.478167 0.094 Uiso 1 1 calc R U . . .
C24B C 0.17412(12) 0.4004(2) 0.47604(8) 0.0709(10) Uani 1 1 d . . . . .
H24G H 0.195117 0.409071 0.496519 0.106 Uiso 1 1 calc R U . . .
H24H H 0.181237 0.442135 0.461056 0.106 Uiso 1 1 calc R U . . .
H24I H 0.141457 0.407105 0.478153 0.106 Uiso 1 1 calc R U . . .
C25B C 0.26447(11) 0.2492(2) 0.48071(7) 0.0622(9) Uani 1 1 d . . . . .
H25G H 0.271967 0.282820 0.500004 0.093 Uiso 1 1 calc R U . . .
H25H H 0.250643 0.195237 0.485113 0.093 Uiso 1 1 calc R U . . .
H25I H 0.293249 0.238596 0.472982 0.093 Uiso 1 1 calc R U . . .
C26B C 0.25263(12) 0.3775(2) 0.44694(9) 0.0710(10) Uani 1 1 d . . . . .
H26G H 0.261008 0.414410 0.465325 0.107 Uiso 1 1 calc R U . . .
H26H H 0.281005 0.362911 0.439305 0.107 Uiso 1 1 calc R U . . .
H26I H 0.230472 0.406821 0.430341 0.107 Uiso 1 1 calc R U . . .
O31B O 0.05154(9) 0.37458(15) 0.44558(6) 0.0756(7) Uani 1 1 d . . . . .
C32B C 0.01873(16) 0.3629(3) 0.46534(12) 0.1068(16) Uani 1 1 d . . . . .
H32O H -0.009229 0.332178 0.453860 0.128 Uiso 0.506(15) 1 calc R U P B 1
H32P H 0.033169 0.329461 0.484066 0.128 Uiso 0.506(15) 1 calc R U P B 1
H32Q H 0.032977 0.374351 0.487642 0.128 Uiso 0.494(15) 1 calc R U P B 2
H32R H 0.005068 0.305446 0.463287 0.128 Uiso 0.494(15) 1 calc R U P B 2
C33B C 0.0056(6) 0.4428(7) 0.4745(4) 0.121(5) Uani 0.506(15) 1 d . U P B 1
H33E H 0.027955 0.464069 0.493194 0.145 Uiso 0.506(15) 1 calc R U P B 1
H33F H -0.026496 0.442304 0.478725 0.145 Uiso 0.506(15) 1 calc R U P B 1
C33' C -0.0171(3) 0.4292(6) 0.4517(3) 0.082(4) Uani 0.494(15) 1 d . U P B 2
H33G H -0.039568 0.406315 0.433392 0.098 Uiso 0.494(15) 1 calc R U P B 2
H33H H -0.034878 0.447513 0.467659 0.098 Uiso 0.494(15) 1 calc R U P B 2
C34B C 0.00826(14) 0.4989(3) 0.44246(13) 0.1061(16) Uani 1 1 d . . . . .
H34K H -0.017450 0.485133 0.424424 0.127 Uiso 0.506(15) 1 calc R U P B 1
H34L H 0.009303 0.560565 0.446380 0.127 Uiso 0.506(15) 1 calc R U P B 1
H34M H 0.012718 0.543816 0.458643 0.127 Uiso 0.494(15) 1 calc R U P B 2
H34N H -0.008896 0.522990 0.422336 0.127 Uiso 0.494(15) 1 calc R U P B 2
C35B C 0.05315(14) 0.4651(2) 0.43903(10) 0.0825(12) Uani 1 1 d . . . . .
H35E H 0.079087 0.492468 0.454056 0.099 Uiso 1 1 calc R U . . .
H35F H 0.057987 0.474643 0.417456 0.099 Uiso 1 1 calc R U . . .
O41B O 0.06225(7) 0.17860(13) 0.43431(5) 0.0546(5) Uani 1 1 d . . . . .
C42B C 0.0215(3) 0.1440(6) 0.4434(4) 0.067(2) Uani 0.71(3) 1 d . U P C 1
H42G H -0.006100 0.181044 0.436405 0.080 Uiso 0.71(3) 1 calc R U P C 1
H42H H 0.026907 0.137304 0.466463 0.080 Uiso 0.71(3) 1 calc R U P C 1
C42" C 0.0131(6) 0.1546(12) 0.4282(7) 0.063(5) Uani 0.29(3) 1 d . U P C 2
H42I H -0.003911 0.177844 0.407888 0.076 Uiso 0.29(3) 1 calc R U P C 2
H42J H -0.002198 0.175039 0.445108 0.076 Uiso 0.29(3) 1 calc R U P C 2
C43B C 0.01390(13) 0.0595(2) 0.42735(11) 0.0863(13) Uani 1 1 d . . . . .
H43M H -0.001881 0.019782 0.439346 0.104 Uiso 0.71(3) 1 calc R U P C 1
H43N H -0.005170 0.065124 0.405788 0.104 Uiso 0.71(3) 1 calc R U P C 1
H43O H -0.008162 0.038868 0.408393 0.104 Uiso 0.29(3) 1 calc R U P C 2
H43P H 0.003966 0.036430 0.446072 0.104 Uiso 0.29(3) 1 calc R U P C 2
C44B C 0.06295(11) 0.0306(2) 0.42684(8) 0.0637(9) Uani 1 1 d . . . . .
H44E H 0.072855 -0.014935 0.442394 0.076 Uiso 1 1 calc R U . . .
H44F H 0.064877 0.009368 0.405749 0.076 Uiso 1 1 calc R U . . .
C45B C 0.09305(12) 0.1072(2) 0.43506(9) 0.0690(10) Uani 1 1 d . . . . .
H45E H 0.113187 0.100965 0.456264 0.083 Uiso 1 1 calc R U . . .
H45F H 0.113532 0.115100 0.419759 0.083 Uiso 1 1 calc R U . . .
Li1C Li 0.85346(17) 0.7713(3) 0.36506(12) 0.0503(12) Uani 1 1 d . . . . .
B1C B 0.78094(11) 0.7824(2) 0.41356(8) 0.0446(8) Uani 1 1 d . . . . .
B2C B 0.83467(13) 0.6184(2) 0.43763(8) 0.0541(9) Uani 1 1 d . . . . .
B3C B 0.76082(11) 0.7963(2) 0.37395(8) 0.0434(8) Uani 1 1 d . . . . .
O1C O 0.78812(6) 0.79760(12) 0.35119(4) 0.0447(5) Uani 1 1 d . . . . .
O2C O 0.71469(7) 0.81145(17) 0.35955(5) 0.0684(7) Uani 1 1 d . . . . .
C1C C 0.83752(10) 0.7750(2) 0.42213(6) 0.0470(7) Uani 1 1 d . . . . .
C2C C 0.86176(10) 0.6992(2) 0.43278(7) 0.0534(8) Uani 1 1 d . . . . .
C3C C 0.91155(12) 0.6995(3) 0.43998(8) 0.0753(11) Uani 1 1 d . . . . .
H3C H 0.927604 0.648384 0.446791 0.090 Uiso 1 1 calc R U . . .
C4C C 0.93736(13) 0.7705(4) 0.43749(9) 0.0936(15) Uani 1 1 d . . . . .
H4C H 0.970679 0.768899 0.443112 0.112 Uiso 1 1 calc R U . . .
C5C C 0.91451(14) 0.8440(3) 0.42677(9) 0.0869(13) Uani 1 1 d . . . . .
H5C H 0.932090 0.893342 0.424512 0.104 Uiso 1 1 calc R U . . .
C6C C 0.86576(12) 0.8464(2) 0.41922(8) 0.0643(9) Uani 1 1 d . . . . .
H6C H 0.850715 0.897928 0.411803 0.077 Uiso 1 1 calc R U . . .
C7C C 0.76336(11) 0.86602(19) 0.43060(8) 0.0590(8) Uani 1 1 d . . . . .
H7C1 H 0.729015 0.869551 0.425157 0.088 Uiso 1 1 calc R U . . .
H7C2 H 0.773731 0.861104 0.453431 0.088 Uiso 1 1 calc R U . . .
H7C3 H 0.776890 0.917073 0.423328 0.088 Uiso 1 1 calc R U . . .
C11C C 0.75567(9) 0.69845(18) 0.42324(6) 0.0419(7) Uani 1 1 d . . . . .
C12C C 0.78025(10) 0.62309(18) 0.43419(6) 0.0465(7) Uani 1 1 d . . . . .
C13C C 0.75433(12) 0.5541(2) 0.44255(7) 0.0579(9) Uani 1 1 d . . . . .
H13C H 0.770495 0.503415 0.449763 0.069 Uiso 1 1 calc R U . . .
C14C C 0.70677(13) 0.5579(2) 0.44061(8) 0.0664(10) Uani 1 1 d . . . . .
H14C H 0.690652 0.511356 0.447245 0.080 Uiso 1 1 calc R U . . .
C15C C 0.68264(12) 0.6293(2) 0.42900(8) 0.0640(9) Uani 1 1 d . . . . .
H15C H 0.649490 0.631656 0.426716 0.077 Uiso 1 1 calc R U . . .
C16C C 0.70676(10) 0.6981(2) 0.42063(7) 0.0523(8) Uani 1 1 d . . . . .
H16C H 0.689472 0.747154 0.412767 0.063 Uiso 1 1 calc R U . . .
C17C C 0.86116(14) 0.5318(2) 0.44639(9) 0.0846(12) Uani 1 1 d . . . . .
H17J H 0.870266 0.526563 0.469284 0.127 Uiso 1 1 calc R U . . .
H17K H 0.889314 0.530103 0.437370 0.127 Uiso 1 1 calc R U . . .
H17L H 0.840330 0.484909 0.437946 0.127 Uiso 1 1 calc R U . . .
C21C C 0.75928(10) 0.82462(19) 0.32095(7) 0.0464(7) Uani 1 1 d . . . . .
C22C C 0.70924(10) 0.8077(2) 0.32601(7) 0.0539(8) Uani 1 1 d . . . . .
C23C C 0.77320(12) 0.7745(3) 0.29482(7) 0.0728(11) Uani 1 1 d . . . . .
H23J H 0.754055 0.792300 0.274613 0.109 Uiso 1 1 calc R U . . .
H23K H 0.806446 0.784393 0.294886 0.109 Uiso 1 1 calc R U . . .
H23L H 0.768128 0.714205 0.298017 0.109 Uiso 1 1 calc R U . . .
C24C C 0.76949(13) 0.9180(2) 0.31732(9) 0.0833(12) Uani 1 1 d . . . . .
H24J H 0.750892 0.938774 0.297360 0.125 Uiso 1 1 calc R U . . .
H24K H 0.761171 0.949796 0.334708 0.125 Uiso 1 1 calc R U . . .
H24L H 0.802971 0.925661 0.317570 0.125 Uiso 1 1 calc R U . . .
C25C C 0.67258(13) 0.8692(3) 0.31065(10) 0.1048(16) Uani 1 1 d . . . . .
H25J H 0.669154 0.866081 0.287807 0.157 Uiso 1 1 calc R U . . .
H25K H 0.642552 0.855294 0.316251 0.157 Uiso 1 1 calc R U . . .
H25L H 0.682008 0.926473 0.317849 0.157 Uiso 1 1 calc R U . . .
C26C C 0.69249(14) 0.7182(3) 0.31664(10) 0.0939(14) Uani 1 1 d . . . . .
H26J H 0.688133 0.711808 0.293822 0.141 Uiso 1 1 calc R U . . .
H26K H 0.715983 0.677476 0.327083 0.141 Uiso 1 1 calc R U . . .
H26L H 0.662615 0.707799 0.322995 0.141 Uiso 1 1 calc R U . . .
O31C O 0.89454(8) 0.83979(14) 0.34536(5) 0.0616(6) Uani 1 1 d . . . . .
C32C C 0.90416(14) 0.9284(2) 0.35140(9) 0.0755(11) Uani 1 1 d . . . . .
H32E H 0.934002 0.936173 0.366874 0.091 Uiso 1 1 calc R U . . .
H32F H 0.878489 0.955502 0.359583 0.091 Uiso 1 1 calc R U . . .
C33C C 0.90759(13) 0.9657(3) 0.31977(9) 0.0778(11) Uani 1 1 d . . . . .
H33I H 0.876634 0.986336 0.308346 0.093 Uiso 1 1 calc R U . . .
H33J H 0.930360 1.012906 0.322355 0.093 Uiso 1 1 calc R U . . .
C34C C 0.92373(18) 0.8950(3) 0.30326(11) 0.1065(16) Uani 1 1 d . . . . .
H34E H 0.957436 0.901898 0.302980 0.128 Uiso 1 1 calc R U . . .
H34F H 0.905823 0.892890 0.281291 0.128 Uiso 1 1 calc R U . . .
C35C C 0.91631(13) 0.8156(2) 0.32003(9) 0.0735(11) Uani 1 1 d . . . . .
H35G H 0.895787 0.776375 0.305642 0.088 Uiso 1 1 calc R U . . .
H35H H 0.946696 0.787268 0.328219 0.088 Uiso 1 1 calc R U . . .
O41C O 0.86307(7) 0.65597(13) 0.35495(5) 0.0532(5) Uani 1 1 d . . . . .
C42C C 0.90639(13) 0.6114(3) 0.35917(14) 0.1157(19) Uani 1 1 d . . . . .
H42K H 0.922020 0.624866 0.341626 0.139 Uiso 1 1 calc R U . . .
H42L H 0.927263 0.630124 0.378935 0.139 Uiso 1 1 calc R U . . .
C43C C 0.89955(12) 0.5237(2) 0.36030(11) 0.0840(12) Uani 1 1 d . . . . .
H43C H 0.918263 0.499999 0.380022 0.101 Uiso 1 1 calc R U . . .
H43D H 0.909258 0.495716 0.342334 0.101 Uiso 1 1 calc R U . . .
C44C C 0.84792(11) 0.5103(2) 0.35879(8) 0.0644(9) Uani 1 1 d . . . . .
H44G H 0.834980 0.467409 0.342786 0.077 Uiso 1 1 calc R U . . .
H44H H 0.842149 0.491999 0.379400 0.077 Uiso 1 1 calc R U . . .
C45C C 0.82658(11) 0.5951(2) 0.34992(10) 0.0762(11) Uani 1 1 d . . . . .
H45G H 0.810258 0.595178 0.327567 0.091 Uiso 1 1 calc R U . . .
H45H H 0.803383 0.608689 0.362895 0.091 Uiso 1 1 calc R U . . .
Li1D Li 0.79061(16) 0.2365(3) 0.56040(12) 0.0471(12) Uani 1 1 d . . . . .
B1D B 0.86608(11) 0.2681(2) 0.51440(8) 0.0440(8) Uani 1 1 d . . . . .
B2D B 0.79545(13) 0.1229(2) 0.49377(8) 0.0505(9) Uani 1 1 d . . . . .
B3D B 0.88420(11) 0.2765(2) 0.55448(8) 0.0424(8) Uani 1 1 d . . . . .
O1D O 0.85547(6) 0.26580(12) 0.57636(4) 0.0453(5) Uani 1 1 d . . . . .
O2D O 0.92929(7) 0.29407(14) 0.57024(5) 0.0563(6) Uani 1 1 d . . . . .
C1D C 0.80997(10) 0.28158(18) 0.50545(6) 0.0423(7) Uani 1 1 d . . . . .
C2D C 0.77759(10) 0.21405(19) 0.49808(6) 0.0457(7) Uani 1 1 d . . . . .
C3D C 0.72881(11) 0.2327(2) 0.49173(7) 0.0593(9) Uani 1 1 d . . . . .
H3D H 0.706925 0.187442 0.487771 0.071 Uiso 1 1 calc R U . . .
C4D C 0.71214(12) 0.3148(3) 0.49114(8) 0.0662(10) Uani 1 1 d . . . . .
H4D H 0.679341 0.325704 0.486204 0.079 Uiso 1 1 calc R U . . .
C5D C 0.74347(12) 0.3797(2) 0.49774(8) 0.0635(9) Uani 1 1 d . . . . .
H5D H 0.732393 0.436189 0.497218 0.076 Uiso 1 1 calc R U . . .
C6D C 0.79092(11) 0.3640(2) 0.50512(7) 0.0558(8) Uani 1 1 d . . . . .
H6D H 0.811827 0.410330 0.510234 0.067 Uiso 1 1 calc R U . . .
C7D C 0.89476(11) 0.3401(2) 0.49853(7) 0.0585(8) Uani 1 1 d . . . . .
H7D1 H 0.928573 0.329322 0.504620 0.088 Uiso 1 1 calc R U . . .
H7D2 H 0.884913 0.337710 0.475604 0.088 Uiso 1 1 calc R U . . .
H7D3 H 0.887832 0.396264 0.505914 0.088 Uiso 1 1 calc R U . . .
C11D C 0.88141(10) 0.17474(18) 0.50542(6) 0.0451(7) Uani 1 1 d . . . . .
C12D C 0.84860(11) 0.10843(19) 0.49572(7) 0.0493(7) Uani 1 1 d . . . . .
C13D C 0.86488(14) 0.0289(2) 0.48700(8) 0.0658(10) Uani 1 1 d . . . . .
H13D H 0.842888 -0.015166 0.480470 0.079 Uiso 1 1 calc R U . . .
C14D C 0.91166(15) 0.0145(3) 0.48782(9) 0.0767(11) Uani 1 1 d . . . . .
H14D H 0.921791 -0.038722 0.481662 0.092 Uiso 1 1 calc R U . . .
C15D C 0.94373(13) 0.0779(3) 0.49765(9) 0.0727(11) Uani 1 1 d . . . . .
H15D H 0.976105 0.068108 0.498278 0.087 Uiso 1 1 calc R U . . .
C16D C 0.92932(11) 0.1560(2) 0.50665(8) 0.0602(9) Uani 1 1 d . . . . .
H16D H 0.952284 0.198065 0.513858 0.072 Uiso 1 1 calc R U . . .
C17D C 0.75899(13) 0.0485(2) 0.48463(9) 0.0746(11) Uani 1 1 d . . . . .
H17M H 0.748116 0.046889 0.461763 0.112 Uiso 1 1 calc R U . . .
H17N H 0.732135 0.057721 0.494564 0.112 Uiso 1 1 calc R U . . .
H17O H 0.774102 -0.005290 0.491879 0.112 Uiso 1 1 calc R U . . .
C21D C 0.88191(10) 0.2914(2) 0.60747(7) 0.0493(7) Uani 1 1 d . . . . .
C22D C 0.93296(10) 0.2787(2) 0.60360(7) 0.0510(8) Uani 1 1 d . . . . .
C23D C 0.86729(11) 0.2384(2) 0.63272(7) 0.0642(9) Uani 1 1 d . . . . .
H23M H 0.885113 0.256004 0.653361 0.096 Uiso 1 1 calc R U . . .
H23N H 0.833649 0.246166 0.631874 0.096 Uiso 1 1 calc R U . . .
H23O H 0.873625 0.178753 0.629278 0.096 Uiso 1 1 calc R U . . .
C24D C 0.86996(13) 0.3844(2) 0.61160(8) 0.0715(10) Uani 1 1 d . . . . .
H24M H 0.886913 0.404323 0.632159 0.107 Uiso 1 1 calc R U . . .
H24N H 0.879242 0.418130 0.595022 0.107 Uiso 1 1 calc R U . . .
H24O H 0.836090 0.390182 0.610267 0.107 Uiso 1 1 calc R U . . .
C25D C 0.96825(12) 0.3396(3) 0.62198(8) 0.0783(11) Uani 1 1 d . . . . .
H25M H 0.970972 0.329723 0.644517 0.118 Uiso 1 1 calc R U . . .
H25N H 0.998881 0.330787 0.616492 0.118 Uiso 1 1 calc R U . . .
H25O H 0.957790 0.397676 0.616871 0.118 Uiso 1 1 calc R U . . .
C26D C 0.94955(12) 0.1882(2) 0.60999(9) 0.0760(11) Uani 1 1 d . . . . .
H26M H 0.952441 0.175494 0.632348 0.114 Uiso 1 1 calc R U . . .
H26N H 0.926744 0.149599 0.597466 0.114 Uiso 1 1 calc R U . . .
H26O H 0.980150 0.181026 0.604281 0.114 Uiso 1 1 calc R U . . .
O31D O 0.74690(7) 0.30100(13) 0.57940(5) 0.0571(6) Uani 1 1 d . . . . .
C32D C 0.72935(12) 0.2773(2) 0.60669(8) 0.0668(9) Uani 1 1 d . . . . .
H32G H 0.749695 0.233808 0.618999 0.080 Uiso 1 1 calc R U . . .
H32H H 0.697030 0.254693 0.600572 0.080 Uiso 1 1 calc R U . . .
C33D C 0.72996(16) 0.3566(3) 0.62528(10) 0.0871(13) Uani 1 1 d . . . . .
H33O H 0.756361 0.355111 0.643735 0.105 Uiso 0.32(3) 1 calc R U P D 1
H33P H 0.700328 0.361853 0.632906 0.105 Uiso 0.32(3) 1 calc R U P D 1
H33Q H 0.707878 0.353503 0.639741 0.105 Uiso 0.68(3) 1 calc R U P D 2
H33R H 0.761866 0.369462 0.637444 0.105 Uiso 0.68(3) 1 calc R U P D 2
C34D C 0.7355(8) 0.4326(11) 0.6044(5) 0.056(4) Uani 0.32(3) 1 d . U P D 1
H34G H 0.765784 0.462040 0.611908 0.068 Uiso 0.32(3) 1 calc R U P D 1
H34H H 0.709395 0.473348 0.603108 0.068 Uiso 0.32(3) 1 calc R U P D 1
C34' C 0.7147(6) 0.4181(8) 0.6006(3) 0.081(3) Uani 0.68(3) 1 d . U P D 2
H34I H 0.727265 0.474760 0.607337 0.097 Uiso 0.68(3) 1 calc R U P D 2
H34J H 0.680036 0.421215 0.595108 0.097 Uiso 0.68(3) 1 calc R U P D 2
C35D C 0.73400(14) 0.3877(2) 0.57246(8) 0.0754(11) Uani 1 1 d . . . . .
H35K H 0.702053 0.391166 0.559137 0.091 Uiso 0.32(3) 1 calc R U P D 1
H35L H 0.756308 0.414779 0.561149 0.091 Uiso 0.32(3) 1 calc R U P D 1
H35M H 0.709781 0.392060 0.552852 0.091 Uiso 0.68(3) 1 calc R U P D 2
H35N H 0.761685 0.421537 0.570121 0.091 Uiso 0.68(3) 1 calc R U P D 2
O41D O 0.78168(7) 0.11933(13) 0.56965(5) 0.0546(6) Uani 1 1 d . . . . .
C42D C 0.7430(3) 0.0776(6) 0.5797(4) 0.057(3) Uani 0.60(2) 1 d . U P E 1
H42M H 0.712935 0.107256 0.571627 0.069 Uiso 0.60(2) 1 calc R U P E 1
H42N H 0.748368 0.074830 0.602936 0.069 Uiso 0.60(2) 1 calc R U P E 1
C42Y C 0.7353(4) 0.0793(8) 0.5637(5) 0.054(3) Uani 0.40(2) 1 d . U P E 2
H42O H 0.717590 0.097389 0.579671 0.065 Uiso 0.40(2) 1 calc R U P E 2
H42P H 0.717167 0.095456 0.542698 0.065 Uiso 0.40(2) 1 calc R U P E 2
C43D C 0.74280(11) -0.0114(2) 0.56534(9) 0.0717(10) Uani 1 1 d . . . . .
H43Q H 0.730281 -0.053809 0.578154 0.086 Uiso 0.60(2) 1 calc R U P E 1
H43R H 0.723927 -0.012672 0.543623 0.086 Uiso 0.60(2) 1 calc R U P E 1
H43S H 0.723042 -0.039289 0.546878 0.086 Uiso 0.40(2) 1 calc R U P E 2
H43T H 0.734396 -0.034476 0.584576 0.086 Uiso 0.40(2) 1 calc R U P E 2
C44D C 0.79436(11) -0.0268(2) 0.56585(9) 0.0651(9) Uani 1 1 d . . . . .
H44I H 0.807144 -0.070920 0.581402 0.078 Uiso 1 1 calc R U . . .
H44J H 0.798879 -0.044889 0.544909 0.078 Uiso 1 1 calc R U . . .
C45D C 0.81792(10) 0.05623(19) 0.57486(8) 0.0539(8) Uani 1 1 d . . . . .
H45I H 0.834209 0.055580 0.597211 0.065 Uiso 1 1 calc R U . . .
H45J H 0.841303 0.068044 0.561836 0.065 Uiso 1 1 calc R U . . .
Li1E Li 0.56538(16) 0.7647(3) 0.50818(12) 0.0458(11) Uani 1 1 d . . . . .
B1E B 0.49496(12) 0.7704(2) 0.55608(8) 0.0463(8) Uani 1 1 d . . . . .
B2E B 0.55779(14) 0.6162(2) 0.57926(8) 0.0539(9) Uani 1 1 d . . . . .
B3E B 0.47341(12) 0.7844(2) 0.51657(8) 0.0473(8) Uani 1 1 d . . . . .
O1E O 0.49985(6) 0.78429(12) 0.49325(4) 0.0446(5) Uani 1 1 d . . . . .
O2E O 0.42730(7) 0.80027(18) 0.50291(5) 0.0733(7) Uani 1 1 d . . . . .
C1E C 0.55156(10) 0.77441(19) 0.56480(6) 0.0437(7) Uani 1 1 d . . . . .
C2E C 0.58027(10) 0.70360(19) 0.57537(6) 0.0461(7) Uani 1 1 d . . . . .
C3E C 0.62974(11) 0.7154(3) 0.58357(8) 0.0663(10) Uani 1 1 d . . . . .
H3E H 0.649019 0.667773 0.590369 0.080 Uiso 1 1 calc R U . . .
C4E C 0.65093(13) 0.7921(3) 0.58215(9) 0.0784(12) Uani 1 1 d . . . . .
H4E H 0.684029 0.797880 0.588480 0.094 Uiso 1 1 calc R U . . .
C5E C 0.62319(13) 0.8606(3) 0.57135(8) 0.0724(11) Uani 1 1 d . . . . .
H5E H 0.637240 0.914125 0.569732 0.087 Uiso 1 1 calc R U . . .
C6E C 0.57503(11) 0.8520(2) 0.56285(7) 0.0583(8) Uani 1 1 d . . . . .
H6E H 0.556775 0.900316 0.555344 0.070 Uiso 1 1 calc R U . . .
C7E C 0.47284(12) 0.8494(2) 0.57336(8) 0.0653(9) Uani 1 1 d . . . . .
H7E1 H 0.485131 0.903066 0.567270 0.098 Uiso 1 1 calc R U . . .
H7E2 H 0.438528 0.849062 0.566820 0.098 Uiso 1 1 calc R U . . .
H7E3 H 0.481765 0.842692 0.596203 0.098 Uiso 1 1 calc R U . . .
C11E C 0.47496(10) 0.6821(2) 0.56594(7) 0.0501(8) Uani 1 1 d . . . . .
C12E C 0.50427(12) 0.6110(2) 0.57655(7) 0.0562(8) Uani 1 1 d . . . . .
C13E C 0.48238(16) 0.5375(2) 0.58572(8) 0.0797(12) Uani 1 1 d . . . . .
H13E H 0.501278 0.489658 0.592914 0.096 Uiso 1 1 calc R U . . .
C14E C 0.43477(18) 0.5332(3) 0.58453(9) 0.0973(16) Uani 1 1 d . . . . .
H14E H 0.421254 0.483423 0.591064 0.117 Uiso 1 1 calc R U . . .
C15E C 0.40699(16) 0.6019(3) 0.57374(10) 0.0895(14) Uani 1 1 d . . . . .
H15E H 0.374174 0.599541 0.573005 0.107 Uiso 1 1 calc R U . . .
C16E C 0.42615(12) 0.6733(2) 0.56410(8) 0.0681(10) Uani 1 1 d . . . . .
H16E H 0.405972 0.718718 0.555876 0.082 Uiso 1 1 calc R U . . .
C17E C 0.59003(15) 0.5353(2) 0.58693(9) 0.0842(12) Uani 1 1 d . . . . .
H17P H 0.600263 0.529342 0.609742 0.126 Uiso 1 1 calc R U . . .
H17Q H 0.617571 0.541298 0.577446 0.126 Uiso 1 1 calc R U . . .
H17R H 0.572212 0.485027 0.578364 0.126 Uiso 1 1 calc R U . . .
C21E C 0.47004(10) 0.81271(19) 0.46342(7) 0.0486(7) Uani 1 1 d . . . . .
C22E C 0.42069(10) 0.7945(2) 0.46914(7) 0.0544(8) Uani 1 1 d . . . . .
C23E C 0.48288(12) 0.7642(3) 0.43645(8) 0.0727(11) Uani 1 1 d . . . . .
H23P H 0.463061 0.783150 0.416622 0.109 Uiso 1 1 calc R U . . .
H23Q H 0.515940 0.774452 0.436017 0.109 Uiso 1 1 calc R U . . .
H23R H 0.477950 0.703735 0.439244 0.109 Uiso 1 1 calc R U . . .
C24E C 0.48048(14) 0.9061(2) 0.46031(9) 0.0849(12) Uani 1 1 d . . . . .
H24P H 0.461380 0.927973 0.440709 0.127 Uiso 1 1 calc R U . . .
H24Q H 0.472963 0.936992 0.478142 0.127 Uiso 1 1 calc R U . . .
H24R H 0.513837 0.913457 0.460093 0.127 Uiso 1 1 calc R U . . .
C25E C 0.38342(13) 0.8571(3) 0.45389(10) 0.0959(14) Uani 1 1 d . . . . .
H25P H 0.378993 0.853111 0.430995 0.144 Uiso 1 1 calc R U . . .
H25Q H 0.353753 0.844258 0.460173 0.144 Uiso 1 1 calc R U . . .
H25R H 0.393427 0.914491 0.460642 0.144 Uiso 1 1 calc R U . . .
C26E C 0.40403(13) 0.7055(3) 0.46016(9) 0.0859(12) Uani 1 1 d . . . . .
H26P H 0.399095 0.698857 0.437322 0.129 Uiso 1 1 calc R U . . .
H26Q H 0.427772 0.664997 0.470429 0.129 Uiso 1 1 calc R U . . .
H26R H 0.374450 0.695078 0.466905 0.129 Uiso 1 1 calc R U . . .
O31E O 0.60589(7) 0.83399(13) 0.48857(5) 0.0587(6) Uani 1 1 d . . . . .
C32E C 0.61739(15) 0.9220(2) 0.49513(10) 0.0832(12) Uani 1 1 d . . . . .
H32I H 0.645317 0.927329 0.512415 0.100 Uiso 1 1 calc R U . . .
H32J H 0.590767 0.951977 0.501153 0.100 Uiso 1 1 calc R U . . .
C33E C 0.62733(18) 0.9576(3) 0.46504(11) 0.1084(17) Uani 1 1 d . . . . .
H33S H 0.603016 0.999405 0.455909 0.130 Uiso 1 1 calc R U . . .
H33T H 0.658354 0.985782 0.469039 0.130 Uiso 1 1 calc R U . . .
C34E C 0.6268(2) 0.8871(3) 0.44386(13) 0.133(2) Uani 1 1 d . . . . .
H34S H 0.600020 0.892516 0.425771 0.160 Uiso 1 1 calc R U . . .
H34T H 0.656199 0.886142 0.435806 0.160 Uiso 1 1 calc R U . . .
C35E C 0.62248(12) 0.8103(2) 0.46088(8) 0.0661(9) Uani 1 1 d . . . . .
H35O H 0.599967 0.771338 0.447781 0.079 Uiso 1 1 calc R U . . .
H35P H 0.653287 0.781652 0.466741 0.079 Uiso 1 1 calc R U . . .
O41E O 0.57977(6) 0.65080(12) 0.49827(5) 0.0499(5) Uani 1 1 d D . . . .
C42E C 0.62488(11) 0.6110(2) 0.50488(10) 0.0737(11) Uani 1 1 d D . . . .
H42Q H 0.641699 0.625501 0.526404 0.088 Uiso 1 1 calc R U . . .
H42R H 0.643858 0.631075 0.489917 0.088 Uiso 1 1 calc R U . . .
C43E C 0.61843(11) 0.5191(2) 0.50198(10) 0.0683(10) Uani 1 1 d D . . . .
H43E H 0.636879 0.490000 0.520643 0.082 Uiso 1 1 calc R U . . .
H43F H 0.628482 0.497916 0.483018 0.082 Uiso 1 1 calc R U . . .
C44E C 0.56638(10) 0.50474(19) 0.49945(8) 0.0577(8) Uani 1 1 d D . . . .
H44K H 0.554581 0.459727 0.484042 0.069 Uiso 1 1 calc R U . . .
H44L H 0.559559 0.488959 0.520055 0.069 Uiso 1 1 calc R U . . .
C45E C 0.54474(11) 0.5886(2) 0.48857(11) 0.0824(13) Uani 1 1 d D . . . .
H45K H 0.534297 0.589070 0.465427 0.099 Uiso 1 1 calc R U . . .
H45L H 0.517218 0.599657 0.498040 0.099 Uiso 1 1 calc R U . . .
Li1F Li 0.28522(16) 0.7525(3) 0.65148(12) 0.0495(12) Uani 1 1 d . . . . .
B1F B 0.21487(11) 0.7666(2) 0.69947(8) 0.0456(8) Uani 1 1 d . . . . .
B2F B 0.27834(14) 0.6115(2) 0.72029(8) 0.0564(10) Uani 1 1 d . . . . .
B3F B 0.19360(11) 0.7818(2) 0.65983(8) 0.0461(8) Uani 1 1 d . . . . .
O1F O 0.21954(6) 0.77499(12) 0.63641(4) 0.0436(5) Uani 1 1 d . . . . .
O2F O 0.14843(7) 0.80516(17) 0.64638(5) 0.0692(7) Uani 1 1 d . . . . .
C1F C 0.27163(10) 0.77063(19) 0.70737(6) 0.0445(7) Uani 1 1 d . . . . .
C2F C 0.30046(10) 0.6989(2) 0.71614(7) 0.0488(7) Uani 1 1 d . . . . .
C3F C 0.35049(12) 0.7105(3) 0.72279(8) 0.0667(10) Uani 1 1 d . . . . .
H3F H 0.370160 0.662599 0.728232 0.080 Uiso 1 1 calc R U . . .
C4F C 0.37093(12) 0.7882(3) 0.72158(8) 0.0744(11) Uani 1 1 d . . . . .
H4F H 0.404120 0.794183 0.726594 0.089 Uiso 1 1 calc R U . . .
C5F C 0.34286(12) 0.8565(3) 0.71309(8) 0.0704(10) Uani 1 1 d . . . . .
H5F H 0.356670 0.910528 0.712033 0.084 Uiso 1 1 calc R U . . .
C6F C 0.29467(11) 0.8486(2) 0.70599(8) 0.0579(8) Uani 1 1 d . . . . .
H6F H 0.276183 0.897625 0.699921 0.070 Uiso 1 1 calc R U . . .
C7F C 0.19342(11) 0.8440(2) 0.71773(8) 0.0576(8) Uani 1 1 d . . . . .
H7F1 H 0.205797 0.898149 0.712118 0.086 Uiso 1 1 calc R U . . .
H7F2 H 0.159089 0.844249 0.711424 0.086 Uiso 1 1 calc R U . . .
H7F3 H 0.202666 0.835583 0.740483 0.086 Uiso 1 1 calc R U . . .
C11F C 0.19522(10) 0.6766(2) 0.70818(7) 0.0486(7) Uani 1 1 d . . . . .
C12F C 0.22467(12) 0.6054(2) 0.71817(7) 0.0544(8) Uani 1 1 d . . . . .
C13F C 0.20442(16) 0.5306(2) 0.72690(8) 0.0777(12) Uani 1 1 d . . . . .
H13F H 0.223928 0.483129 0.733544 0.093 Uiso 1 1 calc R U . . .
C14F C 0.15675(18) 0.5248(3) 0.72598(9) 0.0904(14) Uani 1 1 d . . . . .
H14F H 0.143924 0.474250 0.732403 0.108 Uiso 1 1 calc R U . . .
C15F C 0.12783(15) 0.5927(3) 0.71573(9) 0.0822(13) Uani 1 1 d . . . . .
H15F H 0.095060 0.588709 0.714981 0.099 Uiso 1 1 calc R U . . .
C16F C 0.14656(12) 0.6663(2) 0.70655(8) 0.0642(9) Uani 1 1 d . . . . .
H16F H 0.126001 0.711705 0.698883 0.077 Uiso 1 1 calc R U . . .
C17F C 0.31097(15) 0.5312(2) 0.72890(9) 0.0866(12) Uani 1 1 d . . . . .
H17S H 0.320525 0.526261 0.751785 0.130 Uiso 1 1 calc R U . . .
H17T H 0.338918 0.537201 0.719834 0.130 Uiso 1 1 calc R U . . .
H17U H 0.293651 0.480360 0.720412 0.130 Uiso 1 1 calc R U . . .
C21F C 0.19100(10) 0.80501(19) 0.60647(7) 0.0477(7) Uani 1 1 d . . . . .
C22F C 0.14076(10) 0.7960(2) 0.61249(7) 0.0523(8) Uani 1 1 d . . . . .
C23F C 0.20109(12) 0.7509(2) 0.57994(7) 0.0695(10) Uani 1 1 d . . . . .
H23S H 0.182133 0.770712 0.559952 0.104 Uiso 1 1 calc R U . . .
H23T H 0.234476 0.755027 0.579339 0.104 Uiso 1 1 calc R U . . .
H23U H 0.193178 0.691965 0.583374 0.104 Uiso 1 1 calc R U . . .
C24F C 0.20571(14) 0.8953(2) 0.60226(9) 0.0807(12) Uani 1 1 d . . . . .
H24S H 0.187426 0.917792 0.582478 0.121 Uiso 1 1 calc R U . . .
H24T H 0.200002 0.929786 0.619790 0.121 Uiso 1 1 calc R U . . .
H24U H 0.239202 0.896861 0.601778 0.121 Uiso 1 1 calc R U . . .
C25F C 0.10747(13) 0.8642(3) 0.59737(10) 0.0936(14) Uani 1 1 d . . . . .
H25S H 0.102014 0.858643 0.574479 0.140 Uiso 1 1 calc R U . . .
H25T H 0.077579 0.858548 0.604186 0.140 Uiso 1 1 calc R U . . .
H25U H 0.121172 0.919689 0.603628 0.140 Uiso 1 1 calc R U . . .
C26F C 0.11985(13) 0.7102(3) 0.60430(9) 0.0865(12) Uani 1 1 d . . . . .
H26S H 0.114252 0.702102 0.581503 0.130 Uiso 1 1 calc R U . . .
H26T H 0.141594 0.666806 0.614746 0.130 Uiso 1 1 calc R U . . .
H26U H 0.090043 0.705746 0.611287 0.130 Uiso 1 1 calc R U . . .
O31F O 0.32719(8) 0.81794(15) 0.63174(5) 0.0661(6) Uani 1 1 d D . . . .
C32F C 0.3494(8) 0.8986(9) 0.6382(3) 0.049(5) Uani 0.32(3) 1 d D U P F 1
H32K H 0.377346 0.894118 0.655467 0.059 Uiso 0.32(3) 1 calc R U P F 1
H32L H 0.327321 0.939896 0.644304 0.059 Uiso 0.32(3) 1 calc R U P F 1
C33F C 0.3634(9) 0.9260(13) 0.6081(4) 0.081(6) Uani 0.32(3) 1 d D U P F 1
H33K H 0.353225 0.984792 0.602652 0.097 Uiso 0.32(3) 1 calc R U P F 1
H33L H 0.397878 0.922526 0.610200 0.097 Uiso 0.32(3) 1 calc R U P F 1
C32" C 0.3360(7) 0.9085(6) 0.6368(2) 0.104(5) Uani 0.68(3) 1 d D U P F 2
H32M H 0.363797 0.918140 0.653895 0.125 Uiso 0.68(3) 1 calc R U P F 2
H32N H 0.308535 0.936816 0.642359 0.125 Uiso 0.68(3) 1 calc R U P F 2
C33" C 0.3448(6) 0.9418(6) 0.60579(19) 0.096(3) Uani 0.68(3) 1 d D U P F 2
H33M H 0.376830 0.965498 0.608555 0.115 Uiso 0.68(3) 1 calc R U P F 2
H33N H 0.321813 0.986587 0.597411 0.115 Uiso 0.68(3) 1 calc R U P F 2
C34F C 0.33894(16) 0.8658(3) 0.58348(10) 0.0981(15) Uani 1 1 d D . . . .
H34O H 0.305967 0.882320 0.574896 0.118 Uiso 0.32(3) 1 calc R U P F 1
H34P H 0.355889 0.858384 0.566166 0.118 Uiso 0.32(3) 1 calc R U P F 1
H34Q H 0.308030 0.867539 0.568791 0.118 Uiso 0.68(3) 1 calc R U P F 2
H34R H 0.363945 0.865269 0.571158 0.118 Uiso 0.68(3) 1 calc R U P F 2
C35F C 0.34250(12) 0.7914(3) 0.60387(8) 0.0775(11) Uani 1 1 d D . . . .
H35I H 0.322262 0.745302 0.593259 0.093 Uiso 1 1 calc R U . . .
H35J H 0.375325 0.770891 0.609234 0.093 Uiso 1 1 calc R U . . .
O41F O 0.29893(6) 0.63850(13) 0.64076(5) 0.0531(5) Uani 1 1 d . . . . .
C42F C 0.34426(11) 0.5975(2) 0.64706(10) 0.0755(11) Uani 1 1 d . . . . .
H42S H 0.361704 0.611937 0.668445 0.091 Uiso 1 1 calc R U . . .
H42T H 0.362954 0.616453 0.631759 0.091 Uiso 1 1 calc R U . . .
C43F C 0.33625(11) 0.5056(2) 0.64434(10) 0.0726(10) Uani 1 1 d . . . . .
H43G H 0.354131 0.476173 0.663124 0.087 Uiso 1 1 calc R U . . .
H43H H 0.346225 0.483225 0.625518 0.087 Uiso 1 1 calc R U . . .
C44F C 0.28415(11) 0.4932(2) 0.64160(9) 0.0629(9) Uani 1 1 d . . . . .
H44M H 0.272042 0.447178 0.626701 0.075 Uiso 1 1 calc R U . . .
H44N H 0.276664 0.480288 0.662269 0.075 Uiso 1 1 calc R U . . .
C45F C 0.26432(11) 0.5775(2) 0.62940(10) 0.0772(12) Uani 1 1 d . . . . .
H45M H 0.256834 0.577487 0.606147 0.093 Uiso 1 1 calc R U . . .
H45N H 0.235216 0.589700 0.636968 0.093 Uiso 1 1 calc R U . . .

loop_
_atom_site_aniso_label
_atom_site_aniso_U_11
_atom_site_aniso_U_22
_atom_site_aniso_U_33
_atom_site_aniso_U_23
_atom_site_aniso_U_13
_atom_site_aniso_U_12
Li1 0.047(3) 0.053(3) 0.049(3) 0.005(2) 0.010(2) 0.001(2)
B1 0.0460(18) 0.0477(19) 0.0342(18) -0.0014(15) 0.0078(14) -0.0016(15)
B2 0.087(3) 0.061(3) 0.037(2) 0.0036(18) 0.0022(19) -0.022(2)
B3 0.0435(18) 0.0421(18) 0.0394(19) -0.0013(15) 0.0114(15) -0.0012(14)
O1 0.0413(10) 0.0540(12) 0.0327(11) -0.0023(9) 0.0063(8) -0.0059(9)
O2 0.0493(12) 0.0743(15) 0.0383(12) -0.0007(10) 0.0076(9) -0.0188(11)
C1 0.0515(17) 0.064(2) 0.0306(16) -0.0004(14) 0.0075(13) 0.0061(15)
C2 0.0556(19) 0.085(3) 0.0327(17) -0.0011(16) 0.0053(14) -0.0144(18)
C3 0.053(2) 0.157(4) 0.051(2) -0.006(3) 0.0066(18) -0.028(3)
C4 0.047(2) 0.233(7) 0.050(3) -0.012(3) 0.0031(19) 0.032(3)
C5 0.072(3) 0.159(5) 0.058(3) -0.009(3) -0.001(2) 0.052(3)
C6 0.066(2) 0.094(3) 0.056(2) -0.011(2) 0.0046(18) 0.026(2)
C7 0.085(2) 0.051(2) 0.050(2) 0.0035(16) 0.0200(18) -0.0046(17)
C11 0.0568(18) 0.0483(18) 0.0310(16) 0.0057(13) 0.0112(13) 0.0051(14)
C12 0.083(2) 0.0434(18) 0.0331(17) 0.0037(14) 0.0074(15) 0.0012(16)
C13 0.147(4) 0.044(2) 0.044(2) 0.0002(16) 0.009(2) 0.021(2)
C14 0.142(4) 0.083(3) 0.053(3) 0.005(2) 0.016(3) 0.062(3)
C15 0.088(3) 0.099(3) 0.061(3) 0.018(2) 0.031(2) 0.045(3)
C16 0.064(2) 0.069(2) 0.050(2) 0.0104(17) 0.0214(16) 0.0128(17)
C17 0.152(4) 0.092(3) 0.076(3) -0.010(2) 0.005(3) -0.065(3)
C21 0.0480(17) 0.060(2) 0.0338(17) -0.0047(14) 0.0036(13) -0.0021(14)
C22 0.0488(17) 0.062(2) 0.0362(17) -0.0036(14) 0.0057(13) -0.0086(15)
C23 0.0555(19) 0.093(3) 0.0382(18) 0.0022(17) 0.0111(15) -0.0055(18)
C24 0.080(2) 0.073(2) 0.058(2) -0.0228(19) 0.0016(18) 0.017(2)
C25 0.061(2) 0.089(3) 0.055(2) -0.0085(19) -0.0023(17) -0.0262(19)
C26 0.066(2) 0.076(2) 0.060(2) 0.0073(19) 0.0119(17) 0.0175(19)
O31 0.0581(13) 0.0597(14) 0.0545(14) 0.0038(11) 0.0184(10) 0.0124(11)
C32 0.084(3) 0.062(2) 0.068(3) 0.0044(19) 0.005(2) 0.0277(19)
C33 0.112(3) 0.096(3) 0.081(3) -0.017(3) 0.011(3) 0.050(3)
C34 0.072(2) 0.096(3) 0.067(3) -0.012(2) 0.030(2) -0.003(2)
C35 0.060(2) 0.081(3) 0.061(2) -0.0029(19) 0.0242(17) -0.0022(18)
O41 0.0421(11) 0.0516(13) 0.0754(16) 0.0090(11) 0.0151(11) -0.0008(10)
C42 0.039(4) 0.060(4) 0.055(5) 0.005(4) 0.007(4) 0.002(3)
C42' 0.040(4) 0.077(5) 0.076(8) 0.000(6) 0.010(5) -0.013(4)
C43 0.061(2) 0.073(3) 0.109(3) 0.000(2) 0.007(2) -0.0212(19)
C44 0.063(2) 0.054(2) 0.072(2) 0.0057(18) 0.0063(18) -0.0007(16)
C45 0.0449(18) 0.056(2) 0.083(3) 0.0104(18) 0.0085(17) 0.0049(15)
Li1A 0.050(3) 0.050(3) 0.048(3) 0.003(2) 0.013(2) 0.007(2)
B1A 0.0437(18) 0.0418(18) 0.0351(18) -0.0009(14) 0.0085(14) -0.0012(14)
B2A 0.074(2) 0.048(2) 0.0310(19) -0.0014(15) 0.0015(17) -0.0143(18)
B3A 0.0439(18) 0.0360(17) 0.0365(18) -0.0021(14) 0.0083(14) -0.0041(14)
O1A 0.0454(11) 0.0506(12) 0.0356(11) -0.0065(9) 0.0068(9) -0.0004(9)
O2A 0.0422(11) 0.0701(14) 0.0404(12) -0.0102(10) 0.0042(9) -0.0027(10)
C1A 0.0452(15) 0.0467(17) 0.0256(14) 0.0035(12) 0.0042(12) -0.0004(13)
C2A 0.0451(16) 0.062(2) 0.0320(16) 0.0013(14) 0.0014(13) -0.0087(14)
C3A 0.0488(19) 0.091(3) 0.053(2) -0.0006(19) 0.0031(16) -0.0174(19)
C4A 0.0421(19) 0.118(4) 0.063(2) 0.001(2) 0.0064(17) 0.001(2)
C5A 0.054(2) 0.093(3) 0.054(2) 0.011(2) 0.0130(17) 0.026(2)
C6A 0.0537(18) 0.0545(19) 0.0466(19) 0.0049(15) 0.0121(14) 0.0106(15)
C7A 0.0592(19) 0.0470(18) 0.055(2) 0.0036(15) 0.0122(16) -0.0070(15)
C11A 0.0468(16) 0.0502(18) 0.0285(15) 0.0005(13) 0.0072(12) 0.0046(13)
C12A 0.069(2) 0.0409(17) 0.0345(16) 0.0015(13) 0.0084(14) 0.0082(15)
C13A 0.099(3) 0.049(2) 0.0386(19) -0.0036(15) 0.0077(18) 0.0094(19)
C14A 0.078(3) 0.071(3) 0.055(2) 0.0026(19) 0.0150(19) 0.033(2)
C15A 0.061(2) 0.088(3) 0.058(2) 0.004(2) 0.0145(17) 0.025(2)
C16A 0.0520(18) 0.067(2) 0.0434(18) -0.0005(16) 0.0098(14) 0.0102(16)
C17A 0.101(3) 0.068(2) 0.072(3) -0.013(2) 0.015(2) -0.026(2)
C21A 0.0537(18) 0.0564(19) 0.0349(17) -0.0110(14) 0.0044(14) -0.0001(15)
C22A 0.0506(17) 0.0572(19) 0.0361(17) -0.0079(14) 0.0013(13) -0.0060(15)
C23A 0.060(2) 0.098(3) 0.0399(19) 0.0046(18) 0.0092(15) -0.0123(19)
C24A 0.083(3) 0.077(3) 0.069(3) -0.037(2) 0.002(2) 0.008(2)
C25A 0.082(3) 0.069(2) 0.082(3) -0.006(2) 0.007(2) -0.026(2)
C26A 0.057(2) 0.092(3) 0.054(2) -0.0033(19) -0.0021(16) 0.0037(19)
O31A 0.0809(16) 0.0652(15) 0.0674(16) 0.0058(12) 0.0305(13) 0.0304(13)
C32A 0.147(4) 0.067(3) 0.092(3) 0.011(2) 0.032(3) 0.052(3)
C33A 0.141(4) 0.077(3) 0.223(7) -0.039(4) 0.110(5) 0.001(3)
C34A 0.109(4) 0.119(4) 0.117(4) -0.056(3) 0.054(3) 0.004(3)
C35A 0.085(3) 0.102(3) 0.084(3) -0.018(2) 0.048(2) 0.007(2)
O41A 0.0475(11) 0.0468(12) 0.0583(14) 0.0065(10) 0.0164(10) 0.0013(9)
C42A 0.058(2) 0.062(2) 0.110(3) -0.010(2) 0.030(2) -0.0102(17)
C43A 0.067(2) 0.060(2) 0.093(3) -0.011(2) 0.012(2) -0.0130(18)
C44A 0.087(3) 0.052(2) 0.061(2) 0.0006(17) 0.0253(19) 0.0004(18)
C45A 0.0553(19) 0.050(2) 0.080(3) 0.0078(18) 0.0122(18) 0.0081(16)
Li1B 0.060(3) 0.056(3) 0.055(3) 0.011(3) 0.018(3) 0.007(3)
B1B 0.0486(19) 0.0404(18) 0.0378(19) 0.0019(14) 0.0106(15) -0.0013(15)
B2B 0.059(2) 0.052(2) 0.0336(19) 0.0039(16) 0.0047(16) -0.0081(17)
B3B 0.0447(18) 0.0324(17) 0.0407(19) 0.0034(14) 0.0083(15) -0.0026(14)
O1B 0.0465(11) 0.0497(12) 0.0348(11) -0.0052(9) 0.0063(9) 0.0041(9)
O2B 0.0436(11) 0.0500(12) 0.0430(12) -0.0057(9) 0.0049(9) 0.0007(9)
C1B 0.0540(17) 0.0465(17) 0.0278(15) 0.0040(13) 0.0068(13) 0.0077(14)
C2B 0.0440(16) 0.063(2) 0.0343(16) 0.0006(14) 0.0055(13) 0.0018(14)
C3B 0.0489(19) 0.096(3) 0.052(2) 0.000(2) 0.0046(16) 0.0026(19)
C4B 0.057(2) 0.110(3) 0.064(3) 0.002(2) 0.0076(18) 0.034(2)
C5B 0.080(3) 0.082(3) 0.061(2) 0.002(2) 0.007(2) 0.039(2)
C6B 0.072(2) 0.053(2) 0.053(2) 0.0002(16) 0.0082(17) 0.0165(17)
C7B 0.070(2) 0.0535(19) 0.049(2) 0.0059(15) 0.0145(16) -0.0089(16)
C11B 0.0504(17) 0.0471(17) 0.0272(15) 0.0032(12) 0.0074(12) 0.0030(13)
C12B 0.0589(18) 0.0420(16) 0.0302(16) 0.0008(13) 0.0068(13) 0.0027(14)
C13B 0.081(2) 0.0429(18) 0.0448(19) -0.0007(14) 0.0046(16) 0.0012(17)
C14B 0.091(3) 0.055(2) 0.049(2) -0.0015(16) 0.0163(18) 0.021(2)
C15B 0.066(2) 0.073(2) 0.051(2) 0.0060(18) 0.0205(17) 0.0255(19)
C16B 0.0534(18) 0.066(2) 0.0425(18) 0.0027(16) 0.0111(14) 0.0065(16)
C17B 0.076(2) 0.074(2) 0.063(2) -0.0040(19) 0.0104(19) -0.0212(19)
C21B 0.0538(18) 0.0520(19) 0.0397(17) -0.0067(14) 0.0035(14) 0.0060(14)
C22B 0.0532(17) 0.0441(17) 0.0392(17) -0.0053(13) 0.0009(14) -0.0025(14)
C23B 0.065(2) 0.084(3) 0.0376(19) 0.0023(17) 0.0073(15) -0.0038(18)
C24B 0.082(2) 0.067(2) 0.059(2) -0.0251(19) 0.0027(18) 0.0098(19)
C25B 0.0571(19) 0.068(2) 0.055(2) -0.0029(17) -0.0033(16) 0.0007(17)
C26B 0.070(2) 0.055(2) 0.082(3) -0.0034(19) 0.0021(19) -0.0150(17)
O31B 0.0888(17) 0.0663(16) 0.0837(18) 0.0143(13) 0.0458(15) 0.0242(13)
C32B 0.112(4) 0.104(4) 0.128(4) 0.016(3) 0.079(3) 0.015(3)
C33B 0.119(8) 0.137(8) 0.127(9) -0.036(6) 0.070(7) -0.002(6)
C33' 0.061(5) 0.090(6) 0.099(7) 0.014(5) 0.029(5) 0.006(4)
C34B 0.070(3) 0.085(3) 0.167(5) 0.005(3) 0.035(3) 0.014(2)
C35B 0.100(3) 0.058(2) 0.097(3) 0.005(2) 0.040(2) 0.020(2)
O41B 0.0460(11) 0.0585(13) 0.0606(14) 0.0059(11) 0.0144(10) -0.0009(10)
C42B 0.050(4) 0.070(4) 0.083(6) 0.000(4) 0.020(4) -0.004(3)
C42" 0.048(7) 0.069(8) 0.071(9) 0.015(7) 0.008(7) -0.014(6)
C43B 0.062(2) 0.077(3) 0.119(4) -0.012(3) 0.015(2) -0.014(2)
C44B 0.073(2) 0.061(2) 0.057(2) 0.0001(17) 0.0137(18) -0.0030(18)
C45B 0.060(2) 0.050(2) 0.097(3) 0.0090(19) 0.015(2) 0.0027(17)
Li1C 0.053(3) 0.050(3) 0.050(3) -0.002(2) 0.014(2) -0.004(2)
B1C 0.0456(18) 0.051(2) 0.0379(19) 0.0026(16) 0.0097(15) 0.0034(15)
B2C 0.066(2) 0.065(2) 0.0307(19) 0.0006(17) 0.0091(16) 0.0182(19)
B3C 0.0415(18) 0.048(2) 0.0391(19) 0.0022(15) 0.0052(15) 0.0018(15)
O1C 0.0437(11) 0.0565(12) 0.0335(11) 0.0075(9) 0.0071(9) 0.0023(9)
O2C 0.0483(12) 0.118(2) 0.0389(13) 0.0080(13) 0.0086(10) 0.0156(13)
C1C 0.0489(17) 0.062(2) 0.0301(16) -0.0012(14) 0.0073(13) -0.0059(15)
C2C 0.0478(17) 0.080(2) 0.0321(17) 0.0018(16) 0.0067(13) 0.0089(16)
C3C 0.047(2) 0.128(4) 0.049(2) 0.010(2) 0.0041(16) 0.016(2)
C4C 0.046(2) 0.176(5) 0.056(3) 0.006(3) 0.0034(18) -0.016(3)
C5C 0.066(3) 0.130(4) 0.061(3) 0.001(3) 0.006(2) -0.039(3)
C6C 0.064(2) 0.079(2) 0.048(2) -0.0013(17) 0.0089(16) -0.0203(18)
C7C 0.075(2) 0.0449(18) 0.058(2) 0.0022(15) 0.0168(17) 0.0008(16)
C11C 0.0479(16) 0.0476(17) 0.0298(15) -0.0058(13) 0.0074(12) -0.0007(13)
C12C 0.0621(19) 0.0430(17) 0.0329(16) -0.0022(13) 0.0065(14) 0.0007(14)
C13C 0.084(2) 0.0472(19) 0.0395(18) -0.0016(15) 0.0065(16) -0.0047(17)
C14C 0.076(2) 0.070(2) 0.053(2) -0.0023(18) 0.0135(18) -0.028(2)
C15C 0.055(2) 0.080(3) 0.058(2) -0.0080(19) 0.0126(17) -0.0159(19)
C16C 0.0529(18) 0.058(2) 0.0461(19) -0.0022(15) 0.0100(14) 0.0002(15)
C17C 0.099(3) 0.083(3) 0.075(3) 0.014(2) 0.024(2) 0.040(2)
C21C 0.0505(17) 0.0500(18) 0.0364(17) 0.0104(14) 0.0039(13) 0.0001(14)
C22C 0.0457(17) 0.074(2) 0.0394(18) 0.0076(16) 0.0022(14) 0.0049(16)
C23C 0.066(2) 0.110(3) 0.041(2) -0.003(2) 0.0093(16) 0.013(2)
C24C 0.095(3) 0.066(2) 0.078(3) 0.029(2) -0.008(2) -0.017(2)
C25C 0.075(3) 0.155(5) 0.080(3) 0.032(3) 0.004(2) 0.043(3)
C26C 0.093(3) 0.105(3) 0.081(3) -0.011(3) 0.011(2) -0.049(3)
O31C 0.0693(14) 0.0583(14) 0.0629(15) -0.0066(11) 0.0272(12) -0.0171(11)
C32C 0.094(3) 0.057(2) 0.076(3) -0.0017(19) 0.020(2) -0.025(2)
C33C 0.068(2) 0.084(3) 0.083(3) 0.021(2) 0.017(2) -0.019(2)
C34C 0.138(4) 0.106(4) 0.092(4) 0.027(3) 0.064(3) 0.028(3)
C35C 0.071(2) 0.084(3) 0.075(3) -0.005(2) 0.036(2) -0.005(2)
O41C 0.0438(11) 0.0504(12) 0.0658(15) -0.0064(11) 0.0125(10) -0.0024(9)
C42C 0.061(2) 0.072(3) 0.228(6) -0.011(3) 0.060(3) 0.005(2)
C43C 0.058(2) 0.068(3) 0.120(4) -0.001(2) 0.005(2) 0.0114(19)
C44C 0.070(2) 0.054(2) 0.068(2) 0.0000(17) 0.0098(18) -0.0060(17)
C45C 0.051(2) 0.054(2) 0.114(3) -0.012(2) -0.005(2) -0.0076(16)
Li1D 0.040(2) 0.053(3) 0.048(3) 0.002(2) 0.009(2) 0.002(2)
B1D 0.0502(19) 0.050(2) 0.0315(18) -0.0007(15) 0.0075(15) -0.0054(16)
B2D 0.067(2) 0.050(2) 0.0338(19) 0.0003(16) 0.0083(16) -0.0063(18)
B3D 0.0439(18) 0.0430(19) 0.0400(19) -0.0015(15) 0.0084(15) -0.0049(15)
O1D 0.0448(11) 0.0583(13) 0.0320(11) 0.0002(9) 0.0058(9) -0.0045(9)
O2D 0.0479(12) 0.0844(16) 0.0360(12) -0.0012(11) 0.0074(9) -0.0158(11)
C1D 0.0507(16) 0.0470(17) 0.0281(15) -0.0022(13) 0.0060(12) 0.0037(14)
C2D 0.0496(17) 0.0570(19) 0.0299(16) -0.0036(13) 0.0073(13) -0.0047(14)
C3D 0.0501(19) 0.077(2) 0.050(2) -0.0049(17) 0.0068(15) -0.0048(17)
C4D 0.059(2) 0.092(3) 0.047(2) 0.0017(19) 0.0105(16) 0.021(2)
C5D 0.075(2) 0.063(2) 0.053(2) 0.0018(17) 0.0143(18) 0.0229(19)
C6D 0.067(2) 0.0504(19) 0.048(2) -0.0027(15) 0.0077(16) 0.0067(16)
C7D 0.069(2) 0.059(2) 0.048(2) 0.0005(16) 0.0124(16) -0.0140(16)
C11D 0.0537(17) 0.0518(18) 0.0308(16) 0.0068(13) 0.0112(13) 0.0041(14)
C12D 0.068(2) 0.0454(17) 0.0331(16) 0.0024(13) 0.0088(14) 0.0054(15)
C13D 0.098(3) 0.0435(19) 0.053(2) -0.0012(16) 0.0097(19) 0.0122(18)
C14D 0.103(3) 0.068(3) 0.061(2) 0.004(2) 0.021(2) 0.038(2)
C15D 0.073(2) 0.087(3) 0.063(2) 0.014(2) 0.025(2) 0.033(2)
C16D 0.059(2) 0.071(2) 0.052(2) 0.0064(17) 0.0168(16) 0.0128(17)
C17D 0.088(3) 0.060(2) 0.074(3) -0.0101(19) 0.013(2) -0.024(2)
C21D 0.0503(17) 0.065(2) 0.0317(16) -0.0023(14) 0.0051(13) -0.0041(15)
C22D 0.0503(17) 0.064(2) 0.0371(17) -0.0013(15) 0.0051(14) -0.0040(15)
C23D 0.063(2) 0.090(3) 0.0388(19) 0.0044(17) 0.0095(15) -0.0110(19)
C24D 0.087(3) 0.066(2) 0.058(2) -0.0171(18) 0.0056(19) 0.0109(19)
C25D 0.060(2) 0.107(3) 0.060(2) -0.008(2) -0.0045(18) -0.028(2)
C26D 0.070(2) 0.083(3) 0.073(3) 0.006(2) 0.0097(19) 0.024(2)
O31D 0.0634(13) 0.0602(14) 0.0514(13) 0.0053(11) 0.0207(11) 0.0159(11)
C32D 0.062(2) 0.080(3) 0.065(2) 0.0030(19) 0.0285(18) 0.0000(18)
C33D 0.105(3) 0.099(3) 0.069(3) -0.020(2) 0.046(2) -0.012(3)
C34D 0.059(8) 0.057(7) 0.054(7) -0.005(5) 0.016(6) -0.002(6)
C34' 0.092(6) 0.082(6) 0.072(5) -0.010(4) 0.026(5) 0.023(5)
C35D 0.105(3) 0.066(2) 0.058(2) 0.0081(18) 0.024(2) 0.032(2)
O41D 0.0440(11) 0.0475(12) 0.0722(15) 0.0120(11) 0.0119(10) 0.0022(9)
C42D 0.041(4) 0.069(4) 0.064(6) 0.019(4) 0.015(4) 0.003(3)
C42Y 0.044(5) 0.067(6) 0.051(7) -0.001(6) 0.010(5) -0.006(4)
C43D 0.054(2) 0.069(2) 0.087(3) 0.014(2) 0.0041(18) -0.0150(17)
C44D 0.065(2) 0.049(2) 0.079(3) 0.0078(18) 0.0099(18) 0.0020(16)
C45D 0.0477(17) 0.0535(19) 0.059(2) 0.0058(16) 0.0084(15) 0.0046(15)
Li1E 0.049(3) 0.039(3) 0.049(3) -0.003(2) 0.010(2) -0.002(2)
B1E 0.0470(19) 0.056(2) 0.0372(19) 0.0008(16) 0.0114(15) 0.0038(16)
B2E 0.075(3) 0.055(2) 0.0302(19) -0.0016(16) 0.0076(17) 0.0104(19)
B3E 0.0449(19) 0.055(2) 0.041(2) 0.0009(16) 0.0076(16) 0.0064(16)
O1E 0.0460(11) 0.0518(12) 0.0351(11) 0.0063(9) 0.0062(9) 0.0025(9)
O2E 0.0442(12) 0.127(2) 0.0470(14) 0.0079(14) 0.0058(10) 0.0186(13)
C1E 0.0488(16) 0.0534(18) 0.0285(15) -0.0010(13) 0.0069(12) -0.0011(14)
C2E 0.0505(17) 0.0588(19) 0.0286(15) -0.0010(14) 0.0070(13) 0.0088(15)
C3E 0.053(2) 0.094(3) 0.049(2) -0.0011(19) 0.0041(16) 0.0142(19)
C4E 0.054(2) 0.119(4) 0.058(2) -0.002(2) 0.0014(18) -0.020(2)
C5E 0.068(2) 0.087(3) 0.058(2) -0.002(2) 0.0023(18) -0.030(2)
C6E 0.066(2) 0.058(2) 0.048(2) 0.0030(16) 0.0058(16) -0.0090(16)
C7E 0.073(2) 0.064(2) 0.064(2) 0.0004(18) 0.0239(18) 0.0143(18)
C11E 0.0562(18) 0.062(2) 0.0328(17) -0.0065(14) 0.0120(14) -0.0076(16)
C12E 0.080(2) 0.053(2) 0.0335(17) -0.0047(14) 0.0072(15) -0.0141(17)
C13E 0.131(4) 0.060(2) 0.043(2) 0.0009(17) 0.005(2) -0.032(2)
C14E 0.134(4) 0.101(4) 0.058(3) -0.012(2) 0.022(3) -0.078(3)
C15E 0.092(3) 0.116(4) 0.065(3) -0.020(3) 0.027(2) -0.049(3)
C16E 0.064(2) 0.090(3) 0.054(2) -0.0155(19) 0.0214(17) -0.023(2)
C17E 0.124(3) 0.067(2) 0.062(3) 0.0083(19) 0.019(2) 0.028(2)
C21E 0.0512(17) 0.0520(18) 0.0383(17) 0.0120(14) -0.0003(13) -0.0003(14)
C22E 0.0462(17) 0.070(2) 0.0432(19) 0.0067(16) 0.0006(14) 0.0066(16)
C23E 0.067(2) 0.110(3) 0.040(2) 0.0024(19) 0.0078(16) 0.009(2)
C24E 0.100(3) 0.064(2) 0.079(3) 0.031(2) -0.008(2) -0.014(2)
C25E 0.070(3) 0.124(4) 0.081(3) 0.002(3) -0.014(2) 0.036(2)
C26E 0.080(3) 0.099(3) 0.073(3) 0.006(2) 0.001(2) -0.034(2)
O31E 0.0645(13) 0.0573(14) 0.0582(14) -0.0038(11) 0.0216(11) -0.0181(11)
C32E 0.106(3) 0.059(2) 0.082(3) -0.002(2) 0.014(2) -0.036(2)
C33E 0.141(4) 0.094(3) 0.092(4) 0.018(3) 0.029(3) -0.056(3)
C34E 0.208(6) 0.093(4) 0.132(5) 0.047(4) 0.112(5) 0.043(4)
C35E 0.061(2) 0.081(3) 0.059(2) 0.0065(19) 0.0192(17) 0.0002(18)
O41E 0.0429(11) 0.0444(12) 0.0615(14) -0.0069(10) 0.0088(10) -0.0027(9)
C42E 0.0500(19) 0.060(2) 0.116(3) 0.002(2) 0.028(2) 0.0022(17)
C43E 0.057(2) 0.054(2) 0.092(3) -0.0039(19) 0.0109(19) 0.0038(16)
C44E 0.0593(19) 0.0473(19) 0.065(2) -0.0042(16) 0.0098(16) -0.0100(15)
C45E 0.054(2) 0.046(2) 0.132(4) -0.010(2) -0.015(2) -0.0087(16)
Li1F 0.041(3) 0.055(3) 0.054(3) -0.005(2) 0.012(2) -0.004(2)
B1F 0.0459(19) 0.055(2) 0.0370(19) 0.0015(16) 0.0122(15) 0.0036(16)
B2F 0.075(3) 0.056(2) 0.035(2) -0.0034(17) 0.0036(17) 0.014(2)
B3F 0.0412(18) 0.057(2) 0.040(2) 0.0030(16) 0.0078(15) 0.0064(16)
O1F 0.0433(10) 0.0540(12) 0.0339(11) 0.0038(9) 0.0088(8) 0.0006(9)
O2F 0.0464(12) 0.115(2) 0.0456(14) 0.0015(13) 0.0078(10) 0.0209(13)
C1F 0.0507(17) 0.0540(18) 0.0282(15) 0.0008(13) 0.0064(13) 0.0040(14)
C2F 0.0496(17) 0.065(2) 0.0317(16) -0.0029(14) 0.0076(13) 0.0095(15)
C3F 0.060(2) 0.091(3) 0.046(2) 0.0003(19) 0.0050(16) 0.021(2)
C4F 0.048(2) 0.116(3) 0.056(2) -0.007(2) 0.0035(17) -0.012(2)
C5F 0.055(2) 0.089(3) 0.067(2) -0.002(2) 0.0117(18) -0.020(2)
C6F 0.0556(19) 0.061(2) 0.057(2) 0.0049(16) 0.0097(16) -0.0053(16)
C7F 0.065(2) 0.057(2) 0.054(2) 0.0002(16) 0.0203(16) 0.0084(16)
C11F 0.0533(18) 0.060(2) 0.0327(16) -0.0082(14) 0.0096(13) -0.0044(15)
C12F 0.081(2) 0.0488(19) 0.0315(17) -0.0050(14) 0.0069(15) -0.0084(17)
C13F 0.123(3) 0.056(2) 0.048(2) -0.0014(17) 0.006(2) -0.024(2)
C14F 0.132(4) 0.084(3) 0.056(3) -0.006(2) 0.021(3) -0.057(3)
C15F 0.083(3) 0.108(3) 0.062(3) -0.026(2) 0.029(2) -0.046(3)
C16F 0.063(2) 0.081(2) 0.053(2) -0.0187(18) 0.0195(17) -0.0185(19)
C17F 0.114(3) 0.069(3) 0.074(3) 0.010(2) 0.013(2) 0.030(2)
C21F 0.0518(17) 0.0550(19) 0.0345(17) 0.0095(14) 0.0045(13) 0.0003(14)
C22F 0.0481(17) 0.066(2) 0.0392(18) 0.0018(15) 0.0013(14) 0.0076(15)
C23F 0.068(2) 0.099(3) 0.041(2) -0.0005(19) 0.0079(16) 0.014(2)
C24F 0.094(3) 0.070(2) 0.073(3) 0.027(2) 0.006(2) -0.016(2)
C25F 0.072(3) 0.116(4) 0.083(3) 0.005(3) -0.007(2) 0.038(2)
C26F 0.081(3) 0.100(3) 0.078(3) 0.002(2) 0.017(2) -0.035(2)
O31F 0.0700(14) 0.0758(16) 0.0557(15) -0.0034(12) 0.0207(12) -0.0275(12)
C32F 0.046(7) 0.055(7) 0.044(7) -0.004(5) 0.001(5) -0.017(5)
C33F 0.061(9) 0.090(9) 0.089(9) 0.017(7) 0.012(7) -0.028(7)
C32" 0.109(8) 0.095(6) 0.096(6) 0.012(5) -0.003(5) -0.055(5)
C33" 0.079(6) 0.106(5) 0.092(5) 0.046(4) -0.008(4) -0.048(4)
C34F 0.093(3) 0.123(4) 0.087(3) 0.037(3) 0.040(3) 0.017(3)
C35F 0.063(2) 0.118(3) 0.056(2) 0.015(2) 0.0230(18) -0.002(2)
O41F 0.0418(11) 0.0547(13) 0.0625(14) -0.0103(11) 0.0099(10) -0.0014(10)
C42F 0.050(2) 0.070(2) 0.111(3) 0.001(2) 0.026(2) 0.0044(18)
C43F 0.059(2) 0.067(2) 0.089(3) -0.012(2) 0.0077(19) 0.0091(18)
C44F 0.063(2) 0.055(2) 0.069(2) -0.0039(17) 0.0092(17) -0.0068(16)
C45F 0.054(2) 0.053(2) 0.112(3) -0.018(2) -0.012(2) -0.0008(17)

loop_
_atom_type_symbol
_atom_type_description
_atom_type_scat_dispersion_real
_atom_type_scat_dispersion_imag
_atom_type_scat_source
C C 0.0033 0.0016 'International Tables Vol C Tables 4.2.6.8 and 6.1.1.4'
H H 0.0000 0.0000 'International Tables Vol C Tables 4.2.6.8 and 6.1.1.4'
Li Li -0.0003 0.0001 'International Tables Vol C Tables 4.2.6.8 and 6.1.1.4'
B B 0.0013 0.0007 'International Tables Vol C Tables 4.2.6.8 and 6.1.1.4'
O O 0.0106 0.0060 'International Tables Vol C Tables 4.2.6.8 and 6.1.1.4'

loop_
_geom_angle_atom_site_label_1
_geom_angle_atom_site_label_2
_geom_angle_atom_site_label_3
_geom_angle
_geom_angle_site_symmetry_1
_geom_angle_site_symmetry_3
_geom_angle_publ_flag
O1 Li1 O41 109.1(2) . . ?
O1 Li1 O31 113.7(3) . . ?
O41 Li1 O31 104.4(2) . . ?
O1 Li1 C1 84.82(19) . . ?
O41 Li1 C1 117.8(2) . . ?
O31 Li1 C1 125.2(2) . . ?
C1 B1 C11 112.6(2) . . ?
C1 B1 C7 111.1(3) . . ?
C11 B1 C7 110.5(2) . . ?
C1 B1 B3 109.1(2) . . ?
C11 B1 B3 106.1(2) . . ?
C7 B1 B3 107.2(2) . . ?
C12 B2 C2 119.6(3) . . ?
C12 B2 C17 120.3(4) . . ?
C2 B2 C17 120.0(4) . . ?
O2 B3 O1 108.9(3) . . ?
O2 B3 B1 125.7(3) . . ?
O1 B3 B1 125.4(3) . . ?
B3 O1 C21 108.7(2) . . ?
B3 O1 Li1 117.1(2) . . ?
C21 O1 Li1 133.2(2) . . ?
B3 O2 C22 109.2(2) . . ?
C2 C1 C6 116.6(3) . . ?
C2 C1 B1 123.3(3) . . ?
C6 C1 B1 120.1(3) . . ?
C2 C1 Li1 82.1(2) . . ?
C6 C1 Li1 86.9(2) . . ?
B1 C1 Li1 99.5(2) . . ?
C1 C2 C3 118.1(4) . . ?
C1 C2 B2 119.9(3) . . ?
C3 C2 B2 121.8(3) . . ?
C4 C3 C2 123.5(4) . . ?
C4 C3 H3 118.3 . . ?
C2 C3 H3 118.3 . . ?
C3 C4 C5 117.8(4) . . ?
C3 C4 H4 121.1 . . ?
C5 C4 H4 121.1 . . ?
C6 C5 C4 121.0(5) . . ?
C6 C5 H5 119.5 . . ?
C4 C5 H5 119.5 . . ?
C5 C6 C1 123.0(4) . . ?
C5 C6 H6 118.5 . . ?
C1 C6 H6 118.5 . . ?
B1 C7 H7A 109.5 . . ?
B1 C7 H7B 109.5 . . ?
H7A C7 H7B 109.5 . . ?
B1 C7 H7C 109.5 . . ?
H7A C7 H7C 109.5 . . ?
H7B C7 H7C 109.5 . . ?
C16 C11 C12 117.1(3) . . ?
C16 C11 B1 119.6(3) . . ?
C12 C11 B1 123.3(3) . . ?
C11 C12 C13 118.4(3) . . ?
C11 C12 B2 120.0(3) . . ?
C13 C12 B2 121.6(3) . . ?
C14 C13 C12 122.3(4) . . ?
C14 C13 H13 118.8 . . ?
C12 C13 H13 118.8 . . ?
C13 C14 C15 119.3(4) . . ?
C13 C14 H14 120.3 . . ?
C15 C14 H14 120.3 . . ?
C14 C15 C16 120.6(4) . . ?
C14 C15 H15 119.7 . . ?
C16 C15 H15 119.7 . . ?
C15 C16 C11 122.2(4) . . ?
C15 C16 H16 118.9 . . ?
C11 C16 H16 118.9 . . ?
B2 C17 H17A 109.5 . . ?
B2 C17 H17B 109.5 . . ?
H17A C17 H17B 109.5 . . ?
B2 C17 H17C 109.5 . . ?
H17A C17 H17C 109.5 . . ?
H17B C17 H17C 109.5 . . ?
O1 C21 C23 109.3(2) . . ?
O1 C21 C24 106.8(2) . . ?
C23 C21 C24 110.1(3) . . ?
O1 C21 C22 101.5(2) . . ?
C23 C21 C22 115.5(3) . . ?
C24 C21 C22 112.9(3) . . ?
O2 C22 C25 108.4(2) . . ?
O2 C22 C26 107.5(2) . . ?
C25 C22 C26 111.3(3) . . ?
O2 C22 C21 102.2(2) . . ?
C25 C22 C21 114.4(3) . . ?
C26 C22 C21 112.3(3) . . ?
C21 C23 H23A 109.5 . . ?
C21 C23 H23B 109.5 . . ?
H23A C23 H23B 109.5 . . ?
C21 C23 H23C 109.5 . . ?
H23A C23 H23C 109.5 . . ?
H23B C23 H23C 109.5 . . ?
C21 C24 H24A 109.5 . . ?
C21 C24 H24B 109.5 . . ?
H24A C24 H24B 109.5 . . ?
C21 C24 H24C 109.5 . . ?
H24A C24 H24C 109.5 . . ?
H24B C24 H24C 109.5 . . ?
C22 C25 H25A 109.5 . . ?
C22 C25 H25B 109.5 . . ?
H25A C25 H25B 109.5 . . ?
C22 C25 H25C 109.5 . . ?
H25A C25 H25C 109.5 . . ?
H25B C25 H25C 109.5 . . ?
C22 C26 H26A 109.5 . . ?
C22 C26 H26B 109.5 . . ?
H26A C26 H26B 109.5 . . ?
C22 C26 H26C 109.5 . . ?
H26A C26 H26C 109.5 . . ?
H26B C26 H26C 109.5 . . ?
C32 O31 C35 106.8(2) . . ?
C32 O31 Li1 126.7(3) . . ?
C35 O31 Li1 125.6(2) . . ?
O31 C32 C33 105.7(3) . . ?
O31 C32 H32A 110.6 . . ?
C33 C32 H32A 110.6 . . ?
O31 C32 H32B 110.6 . . ?
C33 C32 H32B 110.6 . . ?
H32A C32 H32B 108.7 . . ?
C34 C33 C32 106.1(3) . . ?
C34 C33 H33A 110.5 . . ?
C32 C33 H33A 110.5 . . ?
C34 C33 H33B 110.5 . . ?
C32 C33 H33B 110.5 . . ?
H33A C33 H33B 108.7 . . ?
C33 C34 C35 103.2(3) . . ?
C33 C34 H34A 111.1 . . ?
C35 C34 H34A 111.1 . . ?
C33 C34 H34B 111.1 . . ?
C35 C34 H34B 111.1 . . ?
H34A C34 H34B 109.1 . . ?
O31 C35 C34 105.8(3) . . ?
O31 C35 H35A 110.6 . . ?
C34 C35 H35A 110.6 . . ?
O31 C35 H35B 110.6 . . ?
C34 C35 H35B 110.6 . . ?
H35A C35 H35B 108.7 . . ?
C42 O41 C45 104.3(4) . . ?
C45 O41 C42' 109.1(5) . . ?
C42 O41 Li1 130.3(4) . . ?
C45 O41 Li1 125.2(2) . . ?
C42' O41 Li1 121.0(6) . . ?
O41 C42 C43 103.7(6) . . ?
O41 C42 H42A 111.0 . . ?
C43 C42 H42A 111.0 . . ?
O41 C42 H42B 111.0 . . ?
C43 C42 H42B 111.0 . . ?
H42A C42 H42B 109.0 . . ?
C43 C42' O41 107.4(8) . . ?
C43 C42' H42C 110.2 . . ?
O41 C42' H42C 110.2 . . ?
C43 C42' H42D 110.2 . . ?
O41 C42' H42D 110.2 . . ?
H42C C42' H42D 108.5 . . ?
C42' C43 C44 109.3(5) . . ?
C44 C43 C42 103.1(4) . . ?
C44 C43 H43I 111.1 . . ?
C42 C43 H43I 111.1 . . ?
C44 C43 H43J 111.1 . . ?
C42 C43 H43J 111.1 . . ?
H43I C43 H43J 109.1 . . ?
C42' C43 H43K 109.8 . . ?
C44 C43 H43K 109.8 . . ?
C42' C43 H43L 109.8 . . ?
C44 C43 H43L 109.8 . . ?
H43K C43 H43L 108.3 . . ?
C45 C44 C43 105.0(3) . . ?
C45 C44 H44A 110.7 . . ?
C43 C44 H44A 110.7 . . ?
C45 C44 H44B 110.7 . . ?
C43 C44 H44B 110.7 . . ?
H44A C44 H44B 108.8 . . ?
O41 C45 C44 107.1(2) . . ?
O41 C45 H45A 110.3 . . ?
C44 C45 H45A 110.3 . . ?
O41 C45 H45B 110.3 . . ?
C44 C45 H45B 110.3 . . ?
H45A C45 H45B 108.5 . . ?
O41A Li1A O1A 112.9(3) . . ?
O41A Li1A O31A 109.6(3) . . ?
O1A Li1A O31A 111.8(3) . . ?
O41A Li1A C6A 120.8(3) . . ?
O1A Li1A C6A 96.8(2) . . ?
O31A Li1A C6A 104.2(2) . . ?
O41A Li1A C1A 100.1(2) . . ?
O1A Li1A C1A 84.54(18) . . ?
O31A Li1A C1A 135.5(2) . . ?
C6A Li1A C1A 31.32(10) . . ?
O41A Li1A B3A 105.1(2) . . ?
O1A Li1A B3A 26.74(11) . . ?
O31A Li1A B3A 135.9(3) . . ?
C6A Li1A B3A 79.45(16) . . ?
C1A Li1A B3A 59.75(13) . . ?
C11A B1A C1A 113.1(2) . . ?
C11A B1A C7A 110.6(2) . . ?
C1A B1A C7A 110.4(2) . . ?
C11A B1A B3A 109.7(2) . . ?
C1A B1A B3A 111.2(2) . . ?
C7A B1A B3A 101.1(2) . . ?
C12A B2A C2A 118.6(3) . . ?
C12A B2A C17A 120.3(3) . . ?
C2A B2A C17A 121.1(3) . . ?
O2A B3A O1A 109.5(2) . . ?
O2A B3A B1A 125.4(3) . . ?
O1A B3A B1A 124.5(2) . . ?
O2A B3A Li1A 142.6(2) . . ?
O1A B3A Li1A 37.94(16) . . ?
B1A B3A Li1A 91.00(19) . . ?
B3A O1A C21A 109.8(2) . . ?
B3A O1A Li1A 115.3(2) . . ?
C21A O1A Li1A 128.9(2) . . ?
B3A O2A C22A 109.5(2) . . ?
C6A C1A C2A 116.2(3) . . ?
C6A C1A B1A 121.5(3) . . ?
C2A C1A B1A 122.2(2) . . ?
C6A C1A Li1A 64.43(19) . . ?
C2A C1A Li1A 105.6(2) . . ?
B1A C1A Li1A 97.88(19) . . ?
C3A C2A C1A 119.2(3) . . ?
C3A C2A B2A 119.8(3) . . ?
C1A C2A B2A 120.9(3) . . ?
C4A C3A C2A 123.3(3) . . ?
C4A C3A H3A 118.3 . . ?
C2A C3A H3A 118.3 . . ?
C3A C4A C5A 118.2(3) . . ?
C3A C4A H4A 120.9 . . ?
C5A C4A H4A 120.9 . . ?
C4A C5A C6A 120.1(3) . . ?
C4A C5A H5A 119.9 . . ?
C6A C5A H5A 119.9 . . ?
C5A C6A C1A 122.9(3) . . ?
C5A C6A Li1A 97.4(2) . . ?
C1A C6A Li1A 84.2(2) . . ?
C5A C6A H6A 118.5 . . ?
C1A C6A H6A 118.5 . . ?
Li1A C6A H6A 88.3 . . ?
B1A C7A H7A1 109.5 . . ?
B1A C7A H7A2 109.5 . . ?
H7A1 C7A H7A2 109.5 . . ?
B1A C7A H7A3 109.5 . . ?
H7A1 C7A H7A3 109.5 . . ?
H7A2 C7A H7A3 109.5 . . ?
C16A C11A C12A 117.1(3) . . ?
C16A C11A B1A 119.8(3) . . ?
C12A C11A B1A 123.0(2) . . ?
C11A C12A C13A 118.2(3) . . ?
C11A C12A B2A 120.6(3) . . ?
C13A C12A B2A 121.2(3) . . ?
C14A C13A C12A 121.7(3) . . ?
C14A C13A H13A 119.2 . . ?
C12A C13A H13A 119.2 . . ?
C15A C14A C13A 119.9(3) . . ?
C15A C14A H14A 120.0 . . ?
C13A C14A H14A 120.0 . . ?
C14A C15A C16A 120.3(3) . . ?
C14A C15A H15A 119.9 . . ?
C16A C15A H15A 119.9 . . ?
C15A C16A C11A 122.8(3) . . ?
C15A C16A H16A 118.6 . . ?
C11A C16A H16A 118.6 . . ?
B2A C17A H17D 109.5 . . ?
B2A C17A H17E 109.5 . . ?
H17D C17A H17E 109.5 . . ?
B2A C17A H17F 109.5 . . ?
H17D C17A H17F 109.5 . . ?
H17E C17A H17F 109.5 . . ?
O1A C21A C24A 108.2(2) . . ?
O1A C21A C23A 107.4(2) . . ?
C24A C21A C23A 110.8(3) . . ?
O1A C21A C22A 102.6(2) . . ?
C24A C21A C22A 114.5(3) . . ?
C23A C21A C22A 112.8(3) . . ?
O2A C22A C26A 108.5(3) . . ?
O2A C22A C25A 104.8(3) . . ?
C26A C22A C25A 110.2(3) . . ?
O2A C22A C21A 103.4(2) . . ?
C26A C22A C21A 115.8(3) . . ?
C25A C22A C21A 113.2(3) . . ?
C21A C23A H23D 109.5 . . ?
C21A C23A H23E 109.5 . . ?
H23D C23A H23E 109.5 . . ?
C21A C23A H23F 109.5 . . ?
H23D C23A H23F 109.5 . . ?
H23E C23A H23F 109.5 . . ?
C21A C24A H24D 109.5 . . ?
C21A C24A H24E 109.5 . . ?
H24D C24A H24E 109.5 . . ?
C21A C24A H24F 109.5 . . ?
H24D C24A H24F 109.5 . . ?
H24E C24A H24F 109.5 . . ?
C22A C25A H25D 109.5 . . ?
C22A C25A H25E 109.5 . . ?
H25D C25A H25E 109.5 . . ?
C22A C25A H25F 109.5 . . ?
H25D C25A H25F 109.5 . . ?
H25E C25A H25F 109.5 . . ?
C22A C26A H26D 109.5 . . ?
C22A C26A H26E 109.5 . . ?
H26D C26A H26E 109.5 . . ?
C22A C26A H26F 109.5 . . ?
H26D C26A H26F 109.5 . . ?
H26E C26A H26F 109.5 . . ?
C35A O31A C32A 108.5(3) . . ?
C35A O31A Li1A 131.0(3) . . ?
C32A O31A Li1A 120.5(3) . . ?
C33A C32A O31A 108.2(4) . . ?
C33A C32A H32C 110.1 . . ?
O31A C32A H32C 110.1 . . ?
C33A C32A H32D 110.1 . . ?
O31A C32A H32D 110.1 . . ?
H32C C32A H32D 108.4 . . ?
C32A C33A C34A 108.4(4) . . ?
C32A C33A H33C 110.0 . . ?
C34A C33A H33C 110.0 . . ?
C32A C33A H33D 110.0 . . ?
C34A C33A H33D 110.0 . . ?
H33C C33A H33D 108.4 . . ?
C33A C34A C35A 106.4(4) . . ?
C33A C34A H34C 110.5 . . ?
C35A C34A H34C 110.5 . . ?
C33A C34A H34D 110.5 . . ?
C35A C34A H34D 110.5 . . ?
H34C C34A H34D 108.6 . . ?
O31A C35A C34A 106.0(4) . . ?
O31A C35A H35C 110.5 . . ?
C34A C35A H35C 110.5 . . ?
O31A C35A H35D 110.5 . . ?
C34A C35A H35D 110.5 . . ?
H35C C35A H35D 108.7 . . ?
C42A O41A C45A 106.5(2) . . ?
C42A O41A Li1A 130.0(2) . . ?
C45A O41A Li1A 123.3(2) . . ?
O41A C42A C43A 105.4(3) . . ?
O41A C42A H42E 110.7 . . ?
C43A C42A H42E 110.7 . . ?
O41A C42A H42F 110.7 . . ?
C43A C42A H42F 110.7 . . ?
H42E C42A H42F 108.8 . . ?
C42A C43A C44A 104.1(3) . . ?
C42A C43A H43A 110.9 . . ?
C44A C43A H43A 110.9 . . ?
C42A C43A H43B 110.9 . . ?
C44A C43A H43B 110.9 . . ?
H43A C43A H43B 109.0 . . ?
C43A C44A C45A 105.2(3) . . ?
C43A C44A H44C 110.7 . . ?
C45A C44A H44C 110.7 . . ?
C43A C44A H44D 110.7 . . ?
C45A C44A H44D 110.7 . . ?
H44C C44A H44D 108.8 . . ?
O41A C45A C44A 106.4(2) . . ?
O41A C45A H45C 110.5 . . ?
C44A C45A H45C 110.5 . . ?
O41A C45A H45D 110.5 . . ?
C44A C45A H45D 110.5 . . ?
H45C C45A H45D 108.6 . . ?
O1B Li1B O41B 112.6(3) . . ?
O1B Li1B O31B 112.1(3) . . ?
O41B Li1B O31B 109.8(3) . . ?
O1B Li1B C6B 91.3(2) . . ?
O41B Li1B C6B 125.2(3) . . ?
O31B Li1B C6B 104.6(2) . . ?
O1B Li1B C1B 83.22(19) . . ?
O41B Li1B C1B 100.9(2) . . ?
O31B Li1B C1B 135.5(3) . . ?
C6B Li1B C1B 31.32(11) . . ?
O1B Li1B B3B 26.52(11) . . ?
O41B Li1B B3B 103.4(2) . . ?
O31B Li1B B3B 136.8(3) . . ?
C6B Li1B B3B 76.34(16) . . ?
C1B Li1B B3B 59.44(14) . . ?
C11B B1B C1B 112.5(2) . . ?
C11B B1B C7B 109.9(2) . . ?
C1B B1B C7B 111.3(2) . . ?
C11B B1B B3B 111.8(2) . . ?
C1B B1B B3B 110.6(2) . . ?
C7B B1B B3B 100.2(2) . . ?
C12B B2B C2B 118.9(3) . . ?
C12B B2B C17B 120.5(3) . . ?
C2B B2B C17B 120.6(3) . . ?
O2B B3B O1B 109.2(2) . . ?
O2B B3B B1B 125.9(3) . . ?
O1B B3B B1B 124.2(2) . . ?
O2B B3B Li1B 142.3(2) . . ?
O1B B3B Li1B 37.67(16) . . ?
B1B B3B Li1B 91.0(2) . . ?
B3B O1B C21B 109.6(2) . . ?
B3B O1B Li1B 115.8(2) . . ?
C21B O1B Li1B 128.7(2) . . ?
B3B O2B C22B 109.4(2) . . ?
C2B C1B C6B 116.7(3) . . ?
C2B C1B B1B 123.2(2) . . ?
C6B C1B B1B 120.1(3) . . ?
C2B C1B Li1B 99.5(2) . . ?
C6B C1B Li1B 69.4(2) . . ?
B1B C1B Li1B 98.8(2) . . ?
C1B C2B C3B 118.9(3) . . ?
C1B C2B B2B 120.2(3) . . ?
C3B C2B B2B 120.7(3) . . ?
C4B C3B C2B 122.2(4) . . ?
C4B C3B H3B 118.9 . . ?
C2B C3B H3B 118.9 . . ?
C5B C4B C3B 118.8(3) . . ?
C5B C4B H4B 120.6 . . ?
C3B C4B H4B 120.6 . . ?
C4B C5B C6B 120.7(3) . . ?
C4B C5B H5B 119.6 . . ?
C6B C5B H5B 119.6 . . ?
C5B C6B C1B 122.6(3) . . ?
C5B C6B Li1B 97.2(3) . . ?
C1B C6B Li1B 79.3(2) . . ?
C5B C6B H6B 118.7 . . ?
C1B C6B H6B 118.7 . . ?
Li1B C6B H6B 93.6 . . ?
B1B C7B H7B1 109.5 . . ?
B1B C7B H7B2 109.5 . . ?
H7B1 C7B H7B2 109.5 . . ?
B1B C7B H7B3 109.5 . . ?
H7B1 C7B H7B3 109.5 . . ?
H7B2 C7B H7B3 109.5 . . ?
C16B C11B C12B 116.9(3) . . ?
C16B C11B B1B 120.4(3) . . ?
C12B C11B B1B 122.7(2) . . ?
C13B C12B C11B 119.3(3) . . ?
C13B C12B B2B 119.9(3) . . ?
C11B C12B B2B 120.8(3) . . ?
C14B C13B C12B 122.2(3) . . ?
C14B C13B H13B 118.9 . . ?
C12B C13B H13B 118.9 . . ?
C13B C14B C15B 118.7(3) . . ?
C13B C14B H14B 120.6 . . ?
C15B C14B H14B 120.6 . . ?
C14B C15B C16B 120.8(3) . . ?
C14B C15B H15B 119.6 . . ?
C16B C15B H15B 119.6 . . ?
C15B C16B C11B 122.1(3) . . ?
C15B C16B H16B 118.9 . . ?
C11B C16B H16B 118.9 . . ?
B2B C17B H17G 109.5 . . ?
B2B C17B H17H 109.5 . . ?
H17G C17B H17H 109.5 . . ?
B2B C17B H17I 109.5 . . ?
H17G C17B H17I 109.5 . . ?
H17H C17B H17I 109.5 . . ?
O1B C21B C23B 107.9(2) . . ?
O1B C21B C24B 107.8(2) . . ?
C23B C21B C24B 109.9(3) . . ?
O1B C21B C22B 102.3(2) . . ?
C23B C21B C22B 113.9(2) . . ?
C24B C21B C22B 114.5(3) . . ?
O2B C22B C25B 109.3(2) . . ?
O2B C22B C26B 105.3(2) . . ?
C25B C22B C26B 109.9(3) . . ?
O2B C22B C21B 103.3(2) . . ?
C25B C22B C21B 114.9(3) . . ?
C26B C22B C21B 113.4(3) . . ?
C21B C23B H23G 109.5 . . ?
C21B C23B H23H 109.5 . . ?
H23G C23B H23H 109.5 . . ?
C21B C23B H23I 109.5 . . ?
H23G C23B H23I 109.5 . . ?
H23H C23B H23I 109.5 . . ?
C21B C24B H24G 109.5 . . ?
C21B C24B H24H 109.5 . . ?
H24G C24B H24H 109.5 . . ?
C21B C24B H24I 109.5 . . ?
H24G C24B H24I 109.5 . . ?
H24H C24B H24I 109.5 . . ?
C22B C25B H25G 109.5 . . ?
C22B C25B H25H 109.5 . . ?
H25G C25B H25H 109.5 . . ?
C22B C25B H25I 109.5 . . ?
H25G C25B H25I 109.5 . . ?
H25H C25B H25I 109.5 . . ?
C22B C26B H26G 109.5 . . ?
C22B C26B H26H 109.5 . . ?
H26G C26B H26H 109.5 . . ?
C22B C26B H26I 109.5 . . ?
H26G C26B H26I 109.5 . . ?
H26H C26B H26I 109.5 . . ?
C32B O31B C35B 107.3(3) . . ?
C32B O31B Li1B 128.7(3) . . ?
C35B O31B Li1B 123.3(3) . . ?
C33B C32B O31B 108.1(5) . . ?
O31B C32B C33' 99.7(5) . . ?
C33B C32B H32O 110.1 . . ?
O31B C32B H32O 110.1 . . ?
C33B C32B H32P 110.1 . . ?
O31B C32B H32P 110.1 . . ?
H32O C32B H32P 108.4 . . ?
O31B C32B H32Q 111.8 . . ?
C33' C32B H32Q 111.8 . . ?
O31B C32B H32R 111.8 . . ?
C33' C32B H32R 111.8 . . ?
H32Q C32B H32R 109.5 . . ?
C32B C33B C34B 100.4(8) . . ?
C32B C33B H33E 111.7 . . ?
C34B C33B H33E 111.7 . . ?
C32B C33B H33F 111.7 . . ?
C34B C33B H33F 111.7 . . ?
H33E C33B H33F 109.5 . . ?
C34B C33' C32B 106.9(6) . . ?
C34B C33' H33G 110.3 . . ?
C32B C33' H33G 110.3 . . ?
C34B C33' H33H 110.3 . . ?
C32B C33' H33H 110.3 . . ?
H33G C33' H33H 108.6 . . ?
C33' C34B C35B 105.9(5) . . ?
C35B C34B C33B 95.1(5) . . ?
C35B C34B H34K 112.7 . . ?
C33B C34B H34K 112.7 . . ?
C35B C34B H34L 112.7 . . ?
C33B C34B H34L 112.7 . . ?
H34K C34B H34L 110.2 . . ?
C33' C34B H34M 110.6 . . ?
C35B C34B H34M 110.6 . . ?
C33' C34B H34N 110.6 . . ?
C35B C34B H34N 110.6 . . ?
H34M C34B H34N 108.7 . . ?
C34B C35B O31B 106.0(3) . . ?
C34B C35B H35E 110.5 . . ?
O31B C35B H35E 110.5 . . ?
C34B C35B H35F 110.5 . . ?
O31B C35B H35F 110.5 . . ?
H35E C35B H35F 108.7 . . ?
C42B O41B C45B 103.9(4) . . ?
C45B O41B C42" 112.6(8) . . ?
C42B O41B Li1B 135.5(4) . . ?
C45B O41B Li1B 120.5(2) . . ?
C42" O41B Li1B 121.9(9) . . ?
O41B C42B C43B 105.2(5) . . ?
O41B C42B H42G 110.7 . . ?
C43B C42B H42G 110.7 . . ?
O41B C42B H42H 110.7 . . ?
C43B C42B H42H 110.7 . . ?
H42G C42B H42H 108.8 . . ?
O41B C42" C43B 104.2(12) . . ?
O41B C42" H42I 110.9 . . ?
C43B C42" H42I 110.9 . . ?
O41B C42" H42J 110.9 . . ?
C43B C42" H42J 110.9 . . ?
H42I C42" H42J 108.9 . . ?
C42" C43B C44B 109.0(7) . . ?
C44B C43B C42B 103.3(4) . . ?
C44B C43B H43M 111.1 . . ?
C42B C43B H43M 111.1 . . ?
C44B C43B H43N 111.1 . . ?
C42B C43B H43N 111.1 . . ?
H43M C43B H43N 109.1 . . ?
C42" C43B H43O 109.9 . . ?
C44B C43B H43O 109.9 . . ?
C42" C43B H43P 109.9 . . ?
C44B C43B H43P 109.9 . . ?
H43O C43B H43P 108.3 . . ?
C45B C44B C43B 105.1(3) . . ?
C45B C44B H44E 110.7 . . ?
C43B C44B H44E 110.7 . . ?
C45B C44B H44F 110.7 . . ?
C43B C44B H44F 110.7 . . ?
H44E C44B H44F 108.8 . . ?
O41B C45B C44B 107.5(3) . . ?
O41B C45B H45E 110.2 . . ?
C44B C45B H45E 110.2 . . ?
O41B C45B H45F 110.2 . . ?
C44B C45B H45F 110.2 . . ?
H45E C45B H45F 108.5 . . ?
O41C Li1C O1C 108.5(3) . . ?
O41C Li1C O31C 107.4(3) . . ?
O1C Li1C O31C 113.7(3) . . ?
O41C Li1C C6C 130.3(3) . . ?
O1C Li1C C6C 97.3(2) . . ?
O31C Li1C C6C 99.5(2) . . ?
O41C Li1C C1C 107.6(2) . . ?
O1C Li1C C1C 86.23(19) . . ?
O31C Li1C C1C 130.8(3) . . ?
C6C Li1C C1C 31.55(11) . . ?
O41C Li1C B3C 110.7(2) . . ?
O1C Li1C B3C 26.12(11) . . ?
O31C Li1C B3C 132.4(3) . . ?
C6C Li1C B3C 76.56(16) . . ?
C1C Li1C B3C 60.39(14) . . ?
C1C B1C C11C 112.2(2) . . ?
C1C B1C C7C 110.6(3) . . ?
C11C B1C C7C 110.0(2) . . ?
C1C B1C B3C 111.1(2) . . ?
C11C B1C B3C 106.8(2) . . ?
C7C B1C B3C 106.0(2) . . ?
C2C B2C C12C 119.0(3) . . ?
C2C B2C C17C 121.1(3) . . ?
C12C B2C C17C 119.9(3) . . ?
O2C B3C O1C 108.6(3) . . ?
O2C B3C B1C 125.1(3) . . ?
O1C B3C B1C 126.2(2) . . ?
O2C B3C Li1C 145.8(2) . . ?
O1C B3C Li1C 37.29(16) . . ?
B1C B3C Li1C 89.07(19) . . ?
B3C O1C C21C 109.7(2) . . ?
B3C O1C Li1C 116.6(2) . . ?
C21C O1C Li1C 133.6(2) . . ?
B3C O2C C22C 110.2(2) . . ?
C6C C1C C2C 116.4(3) . . ?
C6C C1C B1C 120.2(3) . . ?
C2C C1C B1C 123.4(3) . . ?
C6C C1C Li1C 73.3(2) . . ?
C2C C1C Li1C 96.7(2) . . ?
B1C C1C Li1C 98.9(2) . . ?
C3C C2C C1C 119.1(3) . . ?
C3C C2C B2C 120.0(3) . . ?
C1C C2C B2C 120.9(3) . . ?
C4C C3C C2C 122.5(4) . . ?
C4C C3C H3C 118.8 . . ?
C2C C3C H3C 118.8 . . ?
C3C C4C C5C 119.2(4) . . ?
C3C C4C H4C 120.4 . . ?
C5C C4C H4C 120.4 . . ?
C4C C5C C6C 120.2(4) . . ?
C4C C5C H5C 119.9 . . ?
C6C C5C H5C 119.9 . . ?
C5C C6C C1C 122.6(4) . . ?
C5C C6C Li1C 98.3(3) . . ?
C1C C6C Li1C 75.1(2) . . ?
C5C C6C H6C 118.7 . . ?
C1C C6C H6C 118.7 . . ?
Li1C C6C H6C 96.8 . . ?
B1C C7C H7C1 109.5 . . ?
B1C C7C H7C2 109.5 . . ?
H7C1 C7C H7C2 109.5 . . ?
B1C C7C H7C3 109.5 . . ?
H7C1 C7C H7C3 109.5 . . ?
H7C2 C7C H7C3 109.5 . . ?
C16C C11C C12C 117.0(3) . . ?
C16C C11C B1C 119.4(3) . . ?
C12C C11C B1C 123.6(2) . . ?
C13C C12C C11C 118.4(3) . . ?
C13C C12C B2C 121.5(3) . . ?
C11C C12C B2C 120.1(3) . . ?
C14C C13C C12C 122.4(3) . . ?
C14C C13C H13C 118.8 . . ?
C12C C13C H13C 118.8 . . ?
C13C C14C C15C 119.5(3) . . ?
C13C C14C H14C 120.3 . . ?
C15C C14C H14C 120.3 . . ?
C14C C15C C16C 119.8(3) . . ?
C14C C15C H15C 120.1 . . ?
C16C C15C H15C 120.1 . . ?
C15C C16C C11C 122.9(3) . . ?
C15C C16C H16C 118.6 . . ?
C11C C16C H16C 118.6 . . ?
B2C C17C H17J 109.5 . . ?
B2C C17C H17K 109.5 . . ?
H17J C17C H17K 109.5 . . ?
B2C C17C H17L 109.5 . . ?
H17J C17C H17L 109.5 . . ?
H17K C17C H17L 109.5 . . ?
O1C C21C C23C 109.2(2) . . ?
O1C C21C C24C 106.7(2) . . ?
C23C C21C C24C 110.1(3) . . ?
O1C C21C C22C 101.7(2) . . ?
C23C C21C C22C 115.2(3) . . ?
C24C C21C C22C 113.2(3) . . ?
O2C C22C C25C 110.2(3) . . ?
O2C C22C C26C 105.8(3) . . ?
C25C C22C C26C 109.1(3) . . ?
O2C C22C C21C 103.3(2) . . ?
C25C C22C C21C 115.5(3) . . ?
C26C C22C C21C 112.5(3) . . ?
C21C C23C H23J 109.5 . . ?
C21C C23C H23K 109.5 . . ?
H23J C23C H23K 109.5 . . ?
C21C C23C H23L 109.5 . . ?
H23J C23C H23L 109.5 . . ?
H23K C23C H23L 109.5 . . ?
C21C C24C H24J 109.5 . . ?
C21C C24C H24K 109.5 . . ?
H24J C24C H24K 109.5 . . ?
C21C C24C H24L 109.5 . . ?
H24J C24C H24L 109.5 . . ?
H24K C24C H24L 109.5 . . ?
C22C C25C H25J 109.5 . . ?
C22C C25C H25K 109.5 . . ?
H25J C25C H25K 109.5 . . ?
C22C C25C H25L 109.5 . . ?
H25J C25C H25L 109.5 . . ?
H25K C25C H25L 109.5 . . ?
C22C C26C H26J 109.5 . . ?
C22C C26C H26K 109.5 . . ?
H26J C26C H26K 109.5 . . ?
C22C C26C H26L 109.5 . . ?
H26J C26C H26L 109.5 . . ?
H26K C26C H26L 109.5 . . ?
C35C O31C C32C 107.4(3) . . ?
C35C O31C Li1C 127.1(3) . . ?
C32C O31C Li1C 125.2(3) . . ?
O31C C32C C33C 105.0(3) . . ?
O31C C32C H32E 110.7 . . ?
C33C C32C H32E 110.7 . . ?
O31C C32C H32F 110.7 . . ?
C33C C32C H32F 110.7 . . ?
H32E C32C H32F 108.8 . . ?
C34C C33C C32C 103.7(3) . . ?
C34C C33C H33I 111.0 . . ?
C32C C33C H33I 111.0 . . ?
C34C C33C H33J 111.0 . . ?
C32C C33C H33J 111.0 . . ?
H33I C33C H33J 109.0 . . ?
C33C C34C C35C 108.1(3) . . ?
C33C C34C H34E 110.1 . . ?
C35C C34C H34E 110.1 . . ?
C33C C34C H34F 110.1 . . ?
C35C C34C H34F 110.1 . . ?
H34E C34C H34F 108.4 . . ?
O31C C35C C34C 106.5(3) . . ?
O31C C35C H35G 110.4 . . ?
C34C C35C H35G 110.4 . . ?
O31C C35C H35H 110.4 . . ?
C34C C35C H35H 110.4 . . ?
H35G C35C H35H 108.6 . . ?
C45C O41C C42C 107.4(3) . . ?
C45C O41C Li1C 122.9(2) . . ?
C42C O41C Li1C 127.7(3) . . ?
C43C C42C O41C 111.5(3) . . ?
C43C C42C H42K 109.3 . . ?
O41C C42C H42K 109.3 . . ?
C43C C42C H42L 109.3 . . ?
O41C C42C H42L 109.3 . . ?
H42K C42C H42L 108.0 . . ?
C42C C43C C44C 106.6(3) . . ?
C42C C43C H43C 110.4 . . ?
C44C C43C H43C 110.4 . . ?
C42C C43C H43D 110.4 . . ?
C44C C43C H43D 110.4 . . ?
H43C C43C H43D 108.6 . . ?
C45C C44C C43C 104.0(3) . . ?
C45C C44C H44G 111.0 . . ?
C43C C44C H44G 111.0 . . ?
C45C C44C H44H 111.0 . . ?
C43C C44C H44H 111.0 . . ?
H44G C44C H44H 109.0 . . ?
O41C C45C C44C 108.2(3) . . ?
O41C C45C H45G 110.1 . . ?
C44C C45C H45G 110.1 . . ?
O41C C45C H45H 110.1 . . ?
C44C C45C H45H 110.1 . . ?
H45G C45C H45H 108.4 . . ?
O41D Li1D O1D 108.7(2) . . ?
O41D Li1D O31D 106.7(2) . . ?
O1D Li1D O31D 113.5(3) . . ?
O41D Li1D C1D 120.6(2) . . ?
O1D Li1D C1D 83.39(18) . . ?
O31D Li1D C1D 121.3(2) . . ?
O41D Li1D C2D 95.0(2) . . ?
O1D Li1D C2D 108.5(2) . . ?
O31D Li1D C2D 122.1(2) . . ?
C1D Li1D C2D 30.72(10) . . ?
C1D B1D C11D 112.3(2) . . ?
C1D B1D C7D 112.5(3) . . ?
C11D B1D C7D 110.0(2) . . ?
C1D B1D B3D 108.5(2) . . ?
C11D B1D B3D 105.9(2) . . ?
C7D B1D B3D 107.2(2) . . ?
C12D B2D C2D 119.0(3) . . ?
C12D B2D C17D 121.0(3) . . ?
C2D B2D C17D 119.8(3) . . ?
O2D B3D O1D 109.1(3) . . ?
O2D B3D B1D 125.5(3) . . ?
O1D B3D B1D 125.4(2) . . ?
B3D O1D C21D 108.7(2) . . ?
B3D O1D Li1D 117.5(2) . . ?
C21D O1D Li1D 133.2(2) . . ?
B3D O2D C22D 109.1(2) . . ?
C6D C1D C2D 116.9(3) . . ?
C6D C1D B1D 120.0(3) . . ?
C2D C1D B1D 123.2(3) . . ?
C6D C1D Li1D 95.7(2) . . ?
C2D C1D Li1D 75.30(19) . . ?
B1D C1D Li1D 98.05(19) . . ?
C1D C2D C3D 118.6(3) . . ?
C1D C2D B2D 120.2(3) . . ?
C3D C2D B2D 120.9(3) . . ?
C1D C2D Li1D 73.98(18) . . ?
C3D C2D Li1D 95.4(2) . . ?
B2D C2D Li1D 105.3(2) . . ?
C4D C3D C2D 122.0(3) . . ?
C4D C3D H3D 119.0 . . ?
C2D C3D H3D 119.0 . . ?
C5D C4D C3D 119.1(3) . . ?
C5D C4D H4D 120.5 . . ?
C3D C4D H4D 120.5 . . ?
C4D C5D C6D 120.6(3) . . ?
C4D C5D H5D 119.7 . . ?
C6D C5D H5D 119.7 . . ?
C5D C6D C1D 122.8(3) . . ?
C5D C6D H6D 118.6 . . ?
C1D C6D H6D 118.6 . . ?
B1D C7D H7D1 109.5 . . ?
B1D C7D H7D2 109.5 . . ?
H7D1 C7D H7D2 109.5 . . ?
B1D C7D H7D3 109.5 . . ?
H7D1 C7D H7D3 109.5 . . ?
H7D2 C7D H7D3 109.5 . . ?
C16D C11D C12D 116.8(3) . . ?
C16D C11D B1D 120.2(3) . . ?
C12D C11D B1D 123.0(3) . . ?
C11D C12D C13D 119.4(3) . . ?
C11D C12D B2D 120.6(3) . . ?
C13D C12D B2D 120.0(3) . . ?
C14D C13D C12D 121.5(3) . . ?
C14D C13D H13D 119.2 . . ?
C12D C13D H13D 119.2 . . ?
C13D C14D C15D 119.4(3) . . ?
C13D C14D H14D 120.3 . . ?
C15D C14D H14D 120.3 . . ?
C14D C15D C16D 120.8(3) . . ?
C14D C15D H15D 119.6 . . ?
C16D C15D H15D 119.6 . . ?
C15D C16D C11D 122.0(3) . . ?
C15D C16D H16D 119.0 . . ?
C11D C16D H16D 119.0 . . ?
B2D C17D H17M 109.5 . . ?
B2D C17D H17N 109.5 . . ?
H17M C17D H17N 109.5 . . ?
B2D C17D H17O 109.5 . . ?
H17M C17D H17O 109.5 . . ?
H17N C17D H17O 109.5 . . ?
O1D C21D C23D 110.1(2) . . ?
O1D C21D C24D 106.6(2) . . ?
C23D C21D C24D 110.0(3) . . ?
O1D C21D C22D 101.3(2) . . ?
C23D C21D C22D 115.5(3) . . ?
C24D C21D C22D 112.7(3) . . ?
O2D C22D C25D 108.9(3) . . ?
O2D C22D C26D 107.1(3) . . ?
C25D C22D C26D 110.5(3) . . ?
O2D C22D C21D 102.4(2) . . ?
C25D C22D C21D 115.1(3) . . ?
C26D C22D C21D 112.3(3) . . ?
C21D C23D H23M 109.5 . . ?
C21D C23D H23N 109.5 . . ?
H23M C23D H23N 109.5 . . ?
C21D C23D H23O 109.5 . . ?
H23M C23D H23O 109.5 . . ?
H23N C23D H23O 109.5 . . ?
C21D C24D H24M 109.5 . . ?
C21D C24D H24N 109.5 . . ?
H24M C24D H24N 109.5 . . ?
C21D C24D H24O 109.5 . . ?
H24M C24D H24O 109.5 . . ?
H24N C24D H24O 109.5 . . ?
C22D C25D H25M 109.5 . . ?
C22D C25D H25N 109.5 . . ?
H25M C25D H25N 109.5 . . ?
C22D C25D H25O 109.5 . . ?
H25M C25D H25O 109.5 . . ?
H25N C25D H25O 109.5 . . ?
C22D C26D H26M 109.5 . . ?
C22D C26D H26N 109.5 . . ?
H26M C26D H26N 109.5 . . ?
C22D C26D H26O 109.5 . . ?
H26M C26D H26O 109.5 . . ?
H26N C26D H26O 109.5 . . ?
C32D O31D C35D 107.5(2) . . ?
C32D O31D Li1D 126.2(2) . . ?
C35D O31D Li1D 125.2(2) . . ?
O31D C32D C33D 105.2(3) . . ?
O31D C32D H32G 110.7 . . ?
C33D C32D H32G 110.7 . . ?
O31D C32D H32H 110.7 . . ?
C33D C32D H32H 110.7 . . ?
H32G C32D H32H 108.8 . . ?
C34' C33D C32D 101.2(6) . . ?
C32D C33D C34D 109.2(7) . . ?
C32D C33D H33O 109.8 . . ?
C34D C33D H33O 109.8 . . ?
C32D C33D H33P 109.8 . . ?
C34D C33D H33P 109.8 . . ?
H33O C33D H33P 108.3 . . ?
C34' C33D H33Q 111.5 . . ?
C32D C33D H33Q 111.5 . . ?
C34' C33D H33R 111.5 . . ?
C32D C33D H33R 111.5 . . ?
H33Q C33D H33R 109.3 . . ?
C33D C34D C35D 100.6(10) . . ?
C33D C34D H34G 111.6 . . ?
C35D C34D H34G 111.6 . . ?
C33D C34D H34H 111.6 . . ?
C35D C34D H34H 111.6 . . ?
H34G C34D H34H 109.4 . . ?
C33D C34' C35D 106.1(6) . . ?
C33D C34' H34I 110.5 . . ?
C35D C34' H34I 110.5 . . ?
C33D C34' H34J 110.5 . . ?
C35D C34' H34J 110.5 . . ?
H34I C34' H34J 108.7 . . ?
O31D C35D C34' 104.8(5) . . ?
O31D C35D C34D 106.9(7) . . ?
O31D C35D H35K 110.3 . . ?
C34D C35D H35K 110.3 . . ?
O31D C35D H35L 110.3 . . ?
C34D C35D H35L 110.3 . . ?
H35K C35D H35L 108.6 . . ?
O31D C35D H35M 110.8 . . ?
C34' C35D H35M 110.8 . . ?
O31D C35D H35N 110.8 . . ?
C34' C35D H35N 110.8 . . ?
H35M C35D H35N 108.9 . . ?
C45D O41D C42D 103.1(4) . . ?
C45D O41D C42Y 110.3(6) . . ?
C45D O41D Li1D 125.2(2) . . ?
C42D O41D Li1D 130.4(4) . . ?
C42Y O41D Li1D 122.6(7) . . ?
O41D C42D C43D 103.3(6) . . ?
O41D C42D H42M 111.1 . . ?
C43D C42D H42M 111.1 . . ?
O41D C42D H42N 111.1 . . ?
C43D C42D H42N 111.1 . . ?
H42M C42D H42N 109.1 . . ?
C43D C42Y O41D 107.2(9) . . ?
C43D C42Y H42O 110.3 . . ?
O41D C42Y H42O 110.3 . . ?
C43D C42Y H42P 110.3 . . ?
O41D C42Y H42P 110.3 . . ?
H42O C42Y H42P 108.5 . . ?
C42Y C43D C44D 107.4(5) . . ?
C44D C43D C42D 102.8(4) . . ?
C44D C43D H43Q 111.2 . . ?
C42D C43D H43Q 111.2 . . ?
C44D C43D H43R 111.2 . . ?
C42D C43D H43R 111.2 . . ?
H43Q C43D H43R 109.1 . . ?
C42Y C43D H43S 110.2 . . ?
C44D C43D H43S 110.2 . . ?
C42Y C43D H43T 110.2 . . ?
C44D C43D H43T 110.2 . . ?
H43S C43D H43T 108.5 . . ?
C45D C44D C43D 105.1(3) . . ?
C45D C44D H44I 110.7 . . ?
C43D C44D H44I 110.7 . . ?
C45D C44D H44J 110.7 . . ?
C43D C44D H44J 110.7 . . ?
H44I C44D H44J 108.8 . . ?
O41D C45D C44D 106.7(2) . . ?
O41D C45D H45I 110.4 . . ?
C44D C45D H45I 110.4 . . ?
O41D C45D H45J 110.4 . . ?
C44D C45D H45J 110.4 . . ?
H45I C45D H45J 108.6 . . ?
O1E Li1E O41E 109.0(2) . . ?
O1E Li1E O31E 114.5(3) . . ?
O41E Li1E O31E 104.6(2) . . ?
O1E Li1E C1E 88.40(19) . . ?
O41E Li1E C1E 110.8(2) . . ?
O31E Li1E C1E 128.1(2) . . ?
O1E Li1E C6E 97.4(2) . . ?
O41E Li1E C6E 133.4(3) . . ?
O31E Li1E C6E 97.8(2) . . ?
C1E Li1E C6E 30.88(11) . . ?
O1E Li1E B3E 27.01(11) . . ?
O41E Li1E B3E 113.2(2) . . ?
O31E Li1E B3E 133.1(2) . . ?
C1E Li1E B3E 61.64(14) . . ?
C6E Li1E B3E 75.87(16) . . ?
C11E B1E C1E 112.3(3) . . ?
C11E B1E C7E 109.8(2) . . ?
C1E B1E C7E 109.8(3) . . ?
C11E B1E B3E 107.6(3) . . ?
C1E B1E B3E 111.9(2) . . ?
C7E B1E B3E 105.2(3) . . ?
C12E B2E C2E 118.8(3) . . ?
C12E B2E C17E 121.2(3) . . ?
C2E B2E C17E 119.9(3) . . ?
O2E B3E O1E 108.8(3) . . ?
O2E B3E B1E 125.3(3) . . ?
O1E B3E B1E 125.9(3) . . ?
O2E B3E Li1E 147.2(2) . . ?
O1E B3E Li1E 38.40(16) . . ?
B1E B3E Li1E 87.50(19) . . ?
B3E O1E C21E 109.1(2) . . ?
B3E O1E Li1E 114.6(2) . . ?
C21E O1E Li1E 135.5(2) . . ?
B3E O2E C22E 109.9(2) . . ?
C6E C1E C2E 116.5(3) . . ?
C6E C1E B1E 120.1(3) . . ?
C2E C1E B1E 123.4(3) . . ?
C6E C1E Li1E 79.7(2) . . ?
C2E C1E Li1E 93.7(2) . . ?
B1E C1E Li1E 97.30(19) . . ?
C1E C2E C3E 118.4(3) . . ?
C1E C2E B2E 120.4(3) . . ?
C3E C2E B2E 121.1(3) . . ?
C4E C3E C2E 123.2(3) . . ?
C4E C3E H3E 118.4 . . ?
C2E C3E H3E 118.4 . . ?
C3E C4E C5E 118.5(3) . . ?
C3E C4E H4E 120.8 . . ?
C5E C4E H4E 120.8 . . ?
C4E C5E C6E 120.3(4) . . ?
C4E C5E H5E 119.8 . . ?
C6E C5E H5E 119.8 . . ?
C5E C6E C1E 123.0(3) . . ?
C5E C6E Li1E 101.5(3) . . ?
C1E C6E Li1E 69.39(19) . . ?
C5E C6E H6E 118.5 . . ?
C1E C6E H6E 118.5 . . ?
Li1E C6E H6E 99.2 . . ?
B1E C7E H7E1 109.5 . . ?
B1E C7E H7E2 109.5 . . ?
H7E1 C7E H7E2 109.5 . . ?
B1E C7E H7E3 109.5 . . ?
H7E1 C7E H7E3 109.5 . . ?
H7E2 C7E H7E3 109.5 . . ?
C16E C11E C12E 117.8(3) . . ?
C16E C11E B1E 119.1(3) . . ?
C12E C11E B1E 123.1(3) . . ?
C13E C12E C11E 117.6(3) . . ?
C13E C12E B2E 121.8(3) . . ?
C11E C12E B2E 120.6(3) . . ?
C14E C13E C12E 122.4(4) . . ?
C14E C13E H13E 118.8 . . ?
C12E C13E H13E 118.8 . . ?
C13E C14E C15E 119.2(4) . . ?
C13E C14E H14E 120.4 . . ?
C15E C14E H14E 120.4 . . ?
C16E C15E C14E 120.7(4) . . ?
C16E C15E H15E 119.7 . . ?
C14E C15E H15E 119.7 . . ?
C15E C16E C11E 122.3(4) . . ?
C15E C16E H16E 118.8 . . ?
C11E C16E H16E 118.8 . . ?
B2E C17E H17P 109.5 . . ?
B2E C17E H17Q 109.5 . . ?
H17P C17E H17Q 109.5 . . ?
B2E C17E H17R 109.5 . . ?
H17P C17E H17R 109.5 . . ?
H17Q C17E H17R 109.5 . . ?
O1E C21E C23E 109.5(2) . . ?
O1E C21E C24E 106.4(2) . . ?
C23E C21E C24E 109.8(3) . . ?
O1E C21E C22E 101.5(2) . . ?
C23E C21E C22E 114.9(3) . . ?
C24E C21E C22E 114.1(3) . . ?
O2E C22E C26E 106.8(3) . . ?
O2E C22E C25E 109.6(3) . . ?
C26E C22E C25E 109.5(3) . . ?
O2E C22E C21E 102.8(2) . . ?
C26E C22E C21E 113.1(3) . . ?
C25E C22E C21E 114.5(3) . . ?
C21E C23E H23P 109.5 . . ?
C21E C23E H23Q 109.5 . . ?
H23P C23E H23Q 109.5 . . ?
C21E C23E H23R 109.5 . . ?
H23P C23E H23R 109.5 . . ?
H23Q C23E H23R 109.5 . . ?
C21E C24E H24P 109.5 . . ?
C21E C24E H24Q 109.5 . . ?
H24P C24E H24Q 109.5 . . ?
C21E C24E H24R 109.5 . . ?
H24P C24E H24R 109.5 . . ?
H24Q C24E H24R 109.5 . . ?
C22E C25E H25P 109.5 . . ?
C22E C25E H25Q 109.5 . . ?
H25P C25E H25Q 109.5 . . ?
C22E C25E H25R 109.5 . . ?
H25P C25E H25R 109.5 . . ?
H25Q C25E H25R 109.5 . . ?
C22E C26E H26P 109.5 . . ?
C22E C26E H26Q 109.5 . . ?
H26P C26E H26Q 109.5 . . ?
C22E C26E H26R 109.5 . . ?
H26P C26E H26R 109.5 . . ?
H26Q C26E H26R 109.5 . . ?
C35E O31E C32E 108.2(3) . . ?
C35E O31E Li1E 124.3(2) . . ?
C32E O31E Li1E 126.6(3) . . ?
O31E C32E C33E 105.5(3) . . ?
O31E C32E H32I 110.6 . . ?
C33E C32E H32I 110.6 . . ?
O31E C32E H32J 110.6 . . ?
C33E C32E H32J 110.6 . . ?
H32I C32E H32J 108.8 . . ?
C34E C33E C32E 106.7(4) . . ?
C34E C33E H33S 110.4 . . ?
C32E C33E H33S 110.4 . . ?
C34E C33E H33T 110.4 . . ?
C32E C33E H33T 110.4 . . ?
H33S C33E H33T 108.6 . . ?
C35E C34E C33E 108.3(4) . . ?
C35E C34E H34S 110.0 . . ?
C33E C34E H34S 110.0 . . ?
C35E C34E H34T 110.0 . . ?
C33E C34E H34T 110.0 . . ?
H34S C34E H34T 108.4 . . ?
O31E C35E C34E 106.9(3) . . ?
O31E C35E H35O 110.3 . . ?
C34E C35E H35O 110.3 . . ?
O31E C35E H35P 110.3 . . ?
C34E C35E H35P 110.3 . . ?
H35O C35E H35P 108.6 . . ?
C45E O41E C42E 109.1(2) . . ?
C45E O41E Li1E 122.8(2) . . ?
C42E O41E Li1E 127.0(2) . . ?
O41E C42E C43E 108.9(3) . . ?
O41E C42E H42Q 109.9 . . ?
C43E C42E H42Q 109.9 . . ?
O41E C42E H42R 109.9 . . ?
C43E C42E H42R 109.9 . . ?
H42Q C42E H42R 108.3 . . ?
C42E C43E C44E 105.3(3) . . ?
C42E C43E H43E 110.7 . . ?
C44E C43E H43E 110.7 . . ?
C42E C43E H43F 110.7 . . ?
C44E C43E H43F 110.7 . . ?
H43E C43E H43F 108.8 . . ?
C45E C44E C43E 103.7(3) . . ?
C45E C44E H44K 111.0 . . ?
C43E C44E H44K 111.0 . . ?
C45E C44E H44L 111.0 . . ?
C43E C44E H44L 111.0 . . ?
H44K C44E H44L 109.0 . . ?
O41E C45E C44E 106.9(2) . . ?
O41E C45E H45K 110.3 . . ?
C44E C45E H45K 110.3 . . ?
O41E C45E H45L 110.3 . . ?
C44E C45E H45L 110.3 . . ?
H45K C45E H45L 108.6 . . ?
O1F Li1F O41F 109.4(2) . . ?
O1F Li1F O31F 115.1(3) . . ?
O41F Li1F O31F 102.3(2) . . ?
O1F Li1F C1F 87.95(19) . . ?
O41F Li1F C1F 114.6(2) . . ?
O31F Li1F C1F 126.8(2) . . ?
O1F Li1F C6F 96.0(2) . . ?
O41F Li1F C6F 136.9(3) . . ?
O31F Li1F C6F 97.3(2) . . ?
C1F Li1F C6F 30.28(11) . . ?
O1F Li1F B3F 26.85(11) . . ?
O41F Li1F B3F 115.9(2) . . ?
O31F Li1F B3F 132.4(3) . . ?
C1F Li1F B3F 61.27(14) . . ?
C6F Li1F B3F 74.17(15) . . ?
C11F B1F C1F 112.5(3) . . ?
C11F B1F C7F 110.8(2) . . ?
C1F B1F C7F 109.9(3) . . ?
C11F B1F B3F 106.7(3) . . ?
C1F B1F B3F 110.2(2) . . ?
C7F B1F B3F 106.6(2) . . ?
C12F B2F C2F 119.1(3) . . ?
C12F B2F C17F 120.8(3) . . ?
C2F B2F C17F 120.0(3) . . ?
O2F B3F O1F 109.0(3) . . ?
O2F B3F B1F 125.2(3) . . ?
O1F B3F B1F 125.8(3) . . ?
O2F B3F Li1F 147.2(2) . . ?
O1F B3F Li1F 38.52(16) . . ?
B1F B3F Li1F 87.32(19) . . ?
B3F O1F C21F 109.3(2) . . ?
B3F O1F Li1F 114.6(2) . . ?
C21F O1F Li1F 134.5(2) . . ?
B3F O2F C22F 109.7(2) . . ?
C6F C1F C2F 116.9(3) . . ?
C6F C1F B1F 119.9(3) . . ?
C2F C1F B1F 123.2(3) . . ?
C6F C1F Li1F 83.6(2) . . ?
C2F C1F Li1F 88.1(2) . . ?
B1F C1F Li1F 98.42(19) . . ?
C1F C2F C3F 118.1(3) . . ?
C1F C2F B2F 120.6(3) . . ?
C3F C2F B2F 121.2(3) . . ?
C4F C3F C2F 122.4(3) . . ?
C4F C3F H3F 118.8 . . ?
C2F C3F H3F 118.8 . . ?
C5F C4F C3F 118.9(3) . . ?
C5F C4F H4F 120.6 . . ?
C3F C4F H4F 120.6 . . ?
C4F C5F C6F 121.0(4) . . ?
C4F C5F H5F 119.5 . . ?
C6F C5F H5F 119.5 . . ?
C5F C6F C1F 122.7(3) . . ?
C5F C6F Li1F 99.0(2) . . ?
C1F C6F Li1F 66.10(19) . . ?
C5F C6F H6F 118.6 . . ?
C1F C6F H6F 118.6 . . ?
Li1F C6F H6F 105.0 . . ?
B1F C7F H7F1 109.5 . . ?
B1F C7F H7F2 109.5 . . ?
H7F1 C7F H7F2 109.5 . . ?
B1F C7F H7F3 109.5 . . ?
H7F1 C7F H7F3 109.5 . . ?
H7F2 C7F H7F3 109.5 . . ?
C16F C11F C12F 117.2(3) . . ?
C16F C11F B1F 119.4(3) . . ?
C12F C11F B1F 123.4(3) . . ?
C13F C12F C11F 119.1(3) . . ?
C13F C12F B2F 120.6(3) . . ?
C11F C12F B2F 120.2(3) . . ?
C14F C13F C12F 121.4(4) . . ?
C14F C13F H13F 119.3 . . ?
C12F C13F H13F 119.3 . . ?
C15F C14F C13F 119.9(4) . . ?
C15F C14F H14F 120.0 . . ?
C13F C14F H14F 120.0 . . ?
C14F C15F C16F 120.0(4) . . ?
C14F C15F H15F 120.0 . . ?
C16F C15F H15F 120.0 . . ?
C15F C16F C11F 122.3(4) . . ?
C15F C16F H16F 118.8 . . ?
C11F C16F H16F 118.8 . . ?
B2F C17F H17S 109.5 . . ?
B2F C17F H17T 109.5 . . ?
H17S C17F H17T 109.5 . . ?
B2F C17F H17U 109.5 . . ?
H17S C17F H17U 109.5 . . ?
H17T C17F H17U 109.5 . . ?
O1F C21F C23F 109.2(2) . . ?
O1F C21F C24F 106.9(2) . . ?
C23F C21F C24F 109.7(3) . . ?
O1F C21F C22F 101.5(2) . . ?
C23F C21F C22F 114.7(3) . . ?
C24F C21F C22F 114.1(3) . . ?
O2F C22F C26F 107.5(3) . . ?
O2F C22F C25F 108.7(3) . . ?
C26F C22F C25F 110.6(3) . . ?
O2F C22F C21F 102.3(2) . . ?
C26F C22F C21F 113.3(3) . . ?
C25F C22F C21F 113.9(3) . . ?
C21F C23F H23S 109.5 . . ?
C21F C23F H23T 109.5 . . ?
H23S C23F H23T 109.5 . . ?
C21F C23F H23U 109.5 . . ?
H23S C23F H23U 109.5 . . ?
H23T C23F H23U 109.5 . . ?
C21F C24F H24S 109.5 . . ?
C21F C24F H24T 109.5 . . ?
H24S C24F H24T 109.5 . . ?
C21F C24F H24U 109.5 . . ?
H24S C24F H24U 109.5 . . ?
H24T C24F H24U 109.5 . . ?
C22F C25F H25S 109.5 . . ?
C22F C25F H25T 109.5 . . ?
H25S C25F H25T 109.5 . . ?
C22F C25F H25U 109.5 . . ?
H25S C25F H25U 109.5 . . ?
H25T C25F H25U 109.5 . . ?
C22F C26F H26S 109.5 . . ?
C22F C26F H26T 109.5 . . ?
H26S C26F H26T 109.5 . . ?
C22F C26F H26U 109.5 . . ?
H26S C26F H26U 109.5 . . ?
H26T C26F H26U 109.5 . . ?
C32F O31F C35F 102.7(6) . . ?
C35F O31F C32" 109.7(5) . . ?
C32F O31F Li1F 133.7(6) . . ?
C35F O31F Li1F 123.6(3) . . ?
C32" O31F Li1F 124.4(6) . . ?
O31F C32F C33F 106.1(9) . . ?
O31F C32F H32K 110.5 . . ?
C33F C32F H32K 110.5 . . ?
O31F C32F H32L 110.5 . . ?
C33F C32F H32L 110.5 . . ?
H32K C32F H32L 108.7 . . ?
C34F C33F C32F 105.2(9) . . ?
C34F C33F H33K 110.7 . . ?
C32F C33F H33K 110.7 . . ?
C34F C33F H33L 110.7 . . ?
C32F C33F H33L 110.7 . . ?
H33K C33F H33L 108.8 . . ?
O31F C32" C33" 105.2(6) . . ?
O31F C32" H32M 110.7 . . ?
C33" C32" H32M 110.7 . . ?
O31F C32" H32N 110.7 . . ?
C33" C32" H32N 110.7 . . ?
H32M C32" H32N 108.8 . . ?
C32" C33" C34F 105.9(5) . . ?
C32" C33" H33M 110.6 . . ?
C34F C33" H33M 110.6 . . ?
C32" C33" H33N 110.6 . . ?
C34F C33" H33N 110.6 . . ?
H33M C33" H33N 108.7 . . ?
C35F C34F C33F 96.6(8) . . ?
C35F C34F C33" 105.2(5) . . ?
C35F C34F H34O 112.4 . . ?
C33F C34F H34O 112.4 . . ?
C35F C34F H34P 112.4 . . ?
C33F C34F H34P 112.4 . . ?
H34O C34F H34P 110.0 . . ?
C35F C34F H34Q 110.7 . . ?
C33" C34F H34Q 110.7 . . ?
C35F C34F H34R 110.7 . . ?
C33" C34F H34R 110.7 . . ?
H34Q C34F H34R 108.8 . . ?
O31F C35F C34F 106.3(3) . . ?
O31F C35F H35I 110.5 . . ?
C34F C35F H35I 110.5 . . ?
O31F C35F H35J 110.5 . . ?
C34F C35F H35J 110.5 . . ?
H35I C35F H35J 108.7 . . ?
C45F O41F C42F 108.5(2) . . ?
C45F O41F Li1F 123.9(2) . . ?
C42F O41F Li1F 127.0(2) . . ?
O41F C42F C43F 107.7(3) . . ?
O41F C42F H42S 110.2 . . ?
C43F C42F H42S 110.2 . . ?
O41F C42F H42T 110.2 . . ?
C43F C42F H42T 110.2 . . ?
H42S C42F H42T 108.5 . . ?
C42F C43F C44F 105.9(3) . . ?
C42F C43F H43G 110.5 . . ?
C44F C43F H43G 110.5 . . ?
C42F C43F H43H 110.5 . . ?
C44F C43F H43H 110.5 . . ?
H43G C43F H43H 108.7 . . ?
C45F C44F C43F 102.6(3) . . ?
C45F C44F H44M 111.3 . . ?
C43F C44F H44M 111.3 . . ?
C45F C44F H44N 111.3 . . ?
C43F C44F H44N 111.3 . . ?
H44M C44F H44N 109.2 . . ?
O41F C45F C44F 106.9(3) . . ?
O41F C45F H45M 110.3 . . ?
C44F C45F H45M 110.3 . . ?
O41F C45F H45N 110.3 . . ?
C44F C45F H45N 110.3 . . ?
H45M C45F H45N 108.6 . . ?

loop_
_geom_bond_atom_site_label_1
_geom_bond_atom_site_label_2
_geom_bond_distance
_geom_bond_site_symmetry_2
_geom_bond_publ_flag
Li1 O1 1.927(5) . ?
Li1 O41 1.934(5) . ?
Li1 O31 1.956(5) . ?
Li1 C1 2.620(6) . ?
B1 C1 1.609(4) . ?
B1 C11 1.611(4) . ?
B1 C7 1.648(4) . ?
B1 B3 1.718(4) . ?
B2 C12 1.546(5) . ?
B2 C2 1.557(5) . ?
B2 C17 1.579(5) . ?
B3 O2 1.379(4) . ?
B3 O1 1.403(4) . ?
O1 C21 1.467(3) . ?
O2 C22 1.457(3) . ?
C1 C2 1.418(4) . ?
C1 C6 1.420(4) . ?
C2 C3 1.421(5) . ?
C3 C4 1.375(7) . ?
C3 H3 0.9500 . ?
C4 C5 1.379(7) . ?
C4 H4 0.9500 . ?
C5 C6 1.365(5) . ?
C5 H5 0.9500 . ?
C6 H6 0.9500 . ?
C7 H7A 0.9800 . ?
C7 H7B 0.9800 . ?
C7 H7C 0.9800 . ?
C11 C16 1.418(4) . ?
C11 C12 1.424(4) . ?
C12 C13 1.424(5) . ?
C13 C14 1.371(6) . ?
C13 H13 0.9500 . ?
C14 C15 1.373(6) . ?
C14 H14 0.9500 . ?
C15 C16 1.380(5) . ?
C15 H15 0.9500 . ?
C16 H16 0.9500 . ?
C17 H17A 0.9800 . ?
C17 H17B 0.9800 . ?
C17 H17C 0.9800 . ?
C21 C23 1.512(4) . ?
C21 C24 1.538(4) . ?
C21 C22 1.538(4) . ?
C22 C25 1.516(4) . ?
C22 C26 1.520(4) . ?
C23 H23A 0.9800 . ?
C23 H23B 0.9800 . ?
C23 H23C 0.9800 . ?
C24 H24A 0.9800 . ?
C24 H24B 0.9800 . ?
C24 H24C 0.9800 . ?
C25 H25A 0.9800 . ?
C25 H25B 0.9800 . ?
C25 H25C 0.9800 . ?
C26 H26A 0.9800 . ?
C26 H26B 0.9800 . ?
C26 H26C 0.9800 . ?
O31 C32 1.434(4) . ?
O31 C35 1.437(4) . ?
C32 C33 1.533(5) . ?
C32 H32A 0.9900 . ?
C32 H32B 0.9900 . ?
C33 C34 1.492(5) . ?
C33 H33A 0.9900 . ?
C33 H33B 0.9900 . ?
C34 C35 1.495(5) . ?
C34 H34A 0.9900 . ?
C34 H34B 0.9900 . ?
C35 H35A 0.9900 . ?
C35 H35B 0.9900 . ?
O41 C42 1.429(9) . ?
O41 C45 1.436(3) . ?
O41 C42' 1.486(11) . ?
C42 C43 1.528(11) . ?
C42 H42A 0.9900 . ?
C42 H42B 0.9900 . ?
C42' C43 1.399(12) . ?
C42' H42C 0.9900 . ?
C42' H42D 0.9900 . ?
C43 C44 1.501(4) . ?
C43 H43I 0.9900 . ?
C43 H43J 0.9900 . ?
C43 H43K 0.9900 . ?
C43 H43L 0.9900 . ?
C44 C45 1.498(4) . ?
C44 H44A 0.9900 . ?
C44 H44B 0.9900 . ?
C45 H45A 0.9900 . ?
C45 H45B 0.9900 . ?
Li1A O41A 1.911(5) . ?
Li1A O1A 1.921(5) . ?
Li1A O31A 1.929(5) . ?
Li1A C6A 2.450(6) . ?
Li1A C1A 2.702(6) . ?
Li1A B3A 2.825(6) . ?
B1A C11A 1.604(4) . ?
B1A C1A 1.616(4) . ?
B1A C7A 1.664(4) . ?
B1A B3A 1.721(4) . ?
B2A C12A 1.555(5) . ?
B2A C2A 1.557(5) . ?
B2A C17A 1.570(5) . ?
B3A O2A 1.380(4) . ?
B3A O1A 1.406(4) . ?
O1A C21A 1.470(3) . ?
O2A C22A 1.460(3) . ?
C1A C6A 1.412(4) . ?
C1A C2A 1.425(4) . ?
C2A C3A 1.400(4) . ?
C3A C4A 1.374(5) . ?
C3A H3A 0.9500 . ?
C4A C5A 1.387(5) . ?
C4A H4A 0.9500 . ?
C5A C6A 1.388(4) . ?
C5A H5A 0.9500 . ?
C6A H6A 0.9500 . ?
C7A H7A1 0.9800 . ?
C7A H7A2 0.9800 . ?
C7A H7A3 0.9800 . ?
C11A C16A 1.408(4) . ?
C11A C12A 1.424(4) . ?
C12A C13A 1.435(4) . ?
C13A C14A 1.374(5) . ?
C13A H13A 0.9500 . ?
C14A C15A 1.363(5) . ?
C14A H14A 0.9500 . ?
C15A C16A 1.382(4) . ?
C15A H15A 0.9500 . ?
C16A H16A 0.9500 . ?
C17A H17D 0.9800 . ?
C17A H17E 0.9800 . ?
C17A H17F 0.9800 . ?
C21A C24A 1.514(4) . ?
C21A C23A 1.522(4) . ?
C21A C22A 1.552(4) . ?
C22A C26A 1.501(4) . ?
C22A C25A 1.517(4) . ?
C23A H23D 0.9800 . ?
C23A H23E 0.9800 . ?
C23A H23F 0.9800 . ?
C24A H24D 0.9800 . ?
C24A H24E 0.9800 . ?
C24A H24F 0.9800 . ?
C25A H25D 0.9800 . ?
C25A H25E 0.9800 . ?
C25A H25F 0.9800 . ?
C26A H26D 0.9800 . ?
C26A H26E 0.9800 . ?
C26A H26F 0.9800 . ?
O31A C35A 1.420(4) . ?
O31A C32A 1.458(4) . ?
C32A C33A 1.409(6) . ?
C32A H32C 0.9900 . ?
C32A H32D 0.9900 . ?
C33A C34A 1.443(7) . ?
C33A H33C 0.9900 . ?
C33A H33D 0.9900 . ?
C34A C35A 1.491(5) . ?
C34A H34C 0.9900 . ?
C34A H34D 0.9900 . ?
C35A H35C 0.9900 . ?
C35A H35D 0.9900 . ?
O41A C42A 1.424(4) . ?
O41A C45A 1.444(3) . ?
C42A C43A 1.509(5) . ?
C42A H42E 0.9900 . ?
C42A H42F 0.9900 . ?
C43A C44A 1.515(4) . ?
C43A H43A 0.9900 . ?
C43A H43B 0.9900 . ?
C44A C45A 1.516(4) . ?
C44A H44C 0.9900 . ?
C44A H44D 0.9900 . ?
C45A H45C 0.9900 . ?
C45A H45D 0.9900 . ?
Li1B O1B 1.922(5) . ?
Li1B O41B 1.923(6) . ?
Li1B O31B 1.948(6) . ?
Li1B C6B 2.558(6) . ?
Li1B C1B 2.685(6) . ?
Li1B B3B 2.832(6) . ?
B1B C11B 1.612(4) . ?
B1B C1B 1.613(4) . ?
B1B C7B 1.664(4) . ?
B1B B3B 1.717(4) . ?
B2B C12B 1.550(4) . ?
B2B C2B 1.558(5) . ?
B2B C17B 1.578(5) . ?
B3B O2B 1.380(4) . ?
B3B O1B 1.404(4) . ?
O1B C21B 1.469(3) . ?
O2B C22B 1.450(3) . ?
C1B C2B 1.416(4) . ?
C1B C6B 1.420(4) . ?
C2B C3B 1.417(4) . ?
C3B C4B 1.385(5) . ?
C3B H3B 0.9500 . ?
C4B C5B 1.369(5) . ?
C4B H4B 0.9500 . ?
C5B C6B 1.377(5) . ?
C5B H5B 0.9500 . ?
C6B H6B 0.9500 . ?
C7B H7B1 0.9800 . ?
C7B H7B2 0.9800 . ?
C7B H7B3 0.9800 . ?
C11B C16B 1.410(4) . ?
C11B C12B 1.421(4) . ?
C12B C13B 1.417(4) . ?
C13B C14B 1.375(4) . ?
C13B H13B 0.9500 . ?
C14B C15B 1.381(5) . ?
C14B H14B 0.9500 . ?
C15B C16B 1.389(4) . ?
C15B H15B 0.9500 . ?
C16B H16B 0.9500 . ?
C17B H17G 0.9800 . ?
C17B H17H 0.9800 . ?
C17B H17I 0.9800 . ?
C21B C23B 1.516(4) . ?
C21B C24B 1.521(4) . ?
C21B C22B 1.549(4) . ?
C22B C25B 1.511(4) . ?
C22B C26B 1.529(4) . ?
C23B H23G 0.9800 . ?
C23B H23H 0.9800 . ?
C23B H23I 0.9800 . ?
C24B H24G 0.9800 . ?
C24B H24H 0.9800 . ?
C24B H24I 0.9800 . ?
C25B H25G 0.9800 . ?
C25B H25H 0.9800 . ?
C25B H25I 0.9800 . ?
C26B H26G 0.9800 . ?
C26B H26H 0.9800 . ?
C26B H26I 0.9800 . ?
O31B C32B 1.424(4) . ?
O31B C35B 1.464(4) . ?
C32B C33B 1.402(11) . ?
C32B C33' 1.511(9) . ?
C32B H32O 0.9900 . ?
C32B H32P 0.9900 . ?
C32B H32Q 0.9900 . ?
C32B H32R 0.9900 . ?
C33B C34B 1.668(15) . ?
C33B H33E 0.9900 . ?
C33B H33F 0.9900 . ?
C33' C34B 1.432(9) . ?
C33' H33G 0.9900 . ?
C33' H33H 0.9900 . ?
C34B C35B 1.448(5) . ?
C34B H34K 0.9900 . ?
C34B H34L 0.9900 . ?
C34B H34M 0.9900 . ?
C34B H34N 0.9900 . ?
C35B H35E 0.9900 . ?
C35B H35F 0.9900 . ?
O41B C42B 1.435(8) . ?
O41B C45B 1.439(4) . ?
O41B C42" 1.451(18) . ?
C42B C43B 1.503(9) . ?
C42B H42G 0.9900 . ?
C42B H42H 0.9900 . ?
C42" C43B 1.506(19) . ?
C42" H42I 0.9900 . ?
C42" H42J 0.9900 . ?
C43B C44B 1.504(5) . ?
C43B H43M 0.9900 . ?
C43B H43N 0.9900 . ?
C43B H43O 0.9900 . ?
C43B H43P 0.9900 . ?
C44B C45B 1.496(4) . ?
C44B H44E 0.9900 . ?
C44B H44F 0.9900 . ?
C45B H45E 0.9900 . ?
C45B H45F 0.9900 . ?
Li1C O41C 1.913(5) . ?
Li1C O1C 1.918(5) . ?
Li1C O31C 1.941(5) . ?
Li1C C6C 2.598(6) . ?
Li1C C1C 2.621(6) . ?
Li1C B3C 2.831(6) . ?
B1C C1C 1.616(4) . ?
B1C C11C 1.617(4) . ?
B1C C7C 1.650(4) . ?
B1C B3C 1.716(5) . ?
B2C C2C 1.541(5) . ?
B2C C12C 1.562(5) . ?
B2C C17C 1.581(5) . ?
B3C O2C 1.380(4) . ?
B3C O1C 1.393(4) . ?
O1C C21C 1.470(3) . ?
O2C C22C 1.437(4) . ?
C1C C6C 1.419(4) . ?
C1C C2C 1.420(4) . ?
C2C C3C 1.418(4) . ?
C3C C4C 1.369(6) . ?
C3C H3C 0.9500 . ?
C4C C5C 1.374(6) . ?
C4C H4C 0.9500 . ?
C5C C6C 1.389(5) . ?
C5C H5C 0.9500 . ?
C6C H6C 0.9500 . ?
C7C H7C1 0.9800 . ?
C7C H7C2 0.9800 . ?
C7C H7C3 0.9800 . ?
C11C C16C 1.405(4) . ?
C11C C12C 1.422(4) . ?
C12C C13C 1.418(4) . ?
C13C C14C 1.371(4) . ?
C13C H13C 0.9500 . ?
C14C C15C 1.372(5) . ?
C14C H14C 0.9500 . ?
C15C C16C 1.385(4) . ?
C15C H15C 0.9500 . ?
C16C H16C 0.9500 . ?
C17C H17J 0.9800 . ?
C17C H17K 0.9800 . ?
C17C H17L 0.9800 . ?
C21C C23C 1.510(4) . ?
C21C C24C 1.523(4) . ?
C21C C22C 1.542(4) . ?
C22C C25C 1.496(5) . ?
C22C C26C 1.526(5) . ?
C23C H23J 0.9800 . ?
C23C H23K 0.9800 . ?
C23C H23L 0.9800 . ?
C24C H24J 0.9800 . ?
C24C H24K 0.9800 . ?
C24C H24L 0.9800 . ?
C25C H25J 0.9800 . ?
C25C H25K 0.9800 . ?
C25C H25L 0.9800 . ?
C26C H26J 0.9800 . ?
C26C H26K 0.9800 . ?
C26C H26L 0.9800 . ?
O31C C35C 1.433(4) . ?
O31C C32C 1.444(4) . ?
C32C C33C 1.521(5) . ?
C32C H32E 0.9900 . ?
C32C H32F 0.9900 . ?
C33C C34C 1.459(6) . ?
C33C H33I 0.9900 . ?
C33C H33J 0.9900 . ?
C34C C35C 1.492(5) . ?
C34C H34E 0.9900 . ?
C34C H34F 0.9900 . ?
C35C H35G 0.9900 . ?
C35C H35H 0.9900 . ?
O41C C45C 1.417(4) . ?
O41C C42C 1.423(4) . ?
C42C C43C 1.405(5) . ?
C42C H42K 0.9900 . ?
C42C H42L 0.9900 . ?
C43C C44C 1.506(4) . ?
C43C H43C 0.9900 . ?
C43C H43D 0.9900 . ?
C44C C45C 1.496(5) . ?
C44C H44G 0.9900 . ?
C44C H44H 0.9900 . ?
C45C H45G 0.9900 . ?
C45C H45H 0.9900 . ?
Li1D O41D 1.927(5) . ?
Li1D O1D 1.928(5) . ?
Li1D O31D 1.946(5) . ?
Li1D C1D 2.667(6) . ?
Li1D C2D 2.684(6) . ?
B1D C1D 1.613(4) . ?
B1D C11D 1.615(4) . ?
B1D C7D 1.648(4) . ?
B1D B3D 1.720(4) . ?
B2D C12D 1.549(5) . ?
B2D C2D 1.559(5) . ?
B2D C17D 1.580(5) . ?
B3D O2D 1.377(4) . ?
B3D O1D 1.402(4) . ?
O1D C21D 1.469(3) . ?
O2D C22D 1.454(3) . ?
C1D C6D 1.416(4) . ?
C1D C2D 1.417(4) . ?
C2D C3D 1.420(4) . ?
C3D C4D 1.386(5) . ?
C3D H3D 0.9500 . ?
C4D C5D 1.364(5) . ?
C4D H4D 0.9500 . ?
C5D C6D 1.374(4) . ?
C5D H5D 0.9500 . ?
C6D H6D 0.9500 . ?
C7D H7D1 0.9800 . ?
C7D H7D2 0.9800 . ?
C7D H7D3 0.9800 . ?
C11D C16D 1.416(4) . ?
C11D C12D 1.423(4) . ?
C12D C13D 1.424(4) . ?
C13D C14D 1.374(5) . ?
C13D H13D 0.9500 . ?
C14D C15D 1.377(5) . ?
C14D H14D 0.9500 . ?
C15D C16D 1.387(5) . ?
C15D H15D 0.9500 . ?
C16D H16D 0.9500 . ?
C17D H17M 0.9800 . ?
C17D H17N 0.9800 . ?
C17D H17O 0.9800 . ?
C21D C23D 1.513(4) . ?
C21D C24D 1.532(4) . ?
C21D C22D 1.543(4) . ?
C22D C25D 1.511(4) . ?
C22D C26D 1.520(4) . ?
C23D H23M 0.9800 . ?
C23D H23N 0.9800 . ?
C23D H23O 0.9800 . ?
C24D H24M 0.9800 . ?
C24D H24N 0.9800 . ?
C24D H24O 0.9800 . ?
C25D H25M 0.9800 . ?
C25D H25N 0.9800 . ?
C25D H25O 0.9800 . ?
C26D H26M 0.9800 . ?
C26D H26N 0.9800 . ?
C26D H26O 0.9800 . ?
O31D C32D 1.437(4) . ?
O31D C35D 1.439(4) . ?
C32D C33D 1.492(5) . ?
C32D H32G 0.9900 . ?
C32D H32H 0.9900 . ?
C33D C34' 1.450(10) . ?
C33D C34D 1.537(19) . ?
C33D H33O 0.9900 . ?
C33D H33P 0.9900 . ?
C33D H33Q 0.9900 . ?
C33D H33R 0.9900 . ?
C34D C35D 1.554(19) . ?
C34D H34G 0.9900 . ?
C34D H34H 0.9900 . ?
C34' C35D 1.526(10) . ?
C34' H34I 0.9900 . ?
C34' H34J 0.9900 . ?
C35D H35K 0.9900 . ?
C35D H35L 0.9900 . ?
C35D H35M 0.9900 . ?
C35D H35N 0.9900 . ?
O41D C45D 1.436(3) . ?
O41D C42D 1.451(8) . ?
O41D C42Y 1.465(12) . ?
C42D C43D 1.542(12) . ?
C42D H42M 0.9900 . ?
C42D H42N 0.9900 . ?
C42Y C43D 1.451(14) . ?
C42Y H42O 0.9900 . ?
C42Y H42P 0.9900 . ?
C43D C44D 1.516(4) . ?
C43D H43Q 0.9900 . ?
C43D H43R 0.9900 . ?
C43D H43S 0.9900 . ?
C43D H43T 0.9900 . ?
C44D C45D 1.497(4) . ?
C44D H44I 0.9900 . ?
C44D H44J 0.9900 . ?
C45D H45I 0.9900 . ?
C45D H45J 0.9900 . ?
Li1E O1E 1.909(5) . ?
Li1E O41E 1.920(5) . ?
Li1E O31E 1.934(5) . ?
Li1E C1E 2.584(6) . ?
Li1E C6E 2.716(6) . ?
Li1E B3E 2.794(6) . ?
B1E C11E 1.607(5) . ?
B1E C1E 1.613(4) . ?
B1E C7E 1.656(4) . ?
B1E B3E 1.718(5) . ?
B2E C12E 1.540(5) . ?
B2E C2E 1.554(5) . ?
B2E C17E 1.583(5) . ?
B3E O2E 1.374(4) . ?
B3E O1E 1.395(4) . ?
O1E C21E 1.474(3) . ?
O2E C22E 1.445(4) . ?
C1E C6E 1.417(4) . ?
C1E C2E 1.417(4) . ?
C2E C3E 1.422(4) . ?
C3E C4E 1.369(5) . ?
C3E H3E 0.9500 . ?
C4E C5E 1.375(5) . ?
C4E H4E 0.9500 . ?
C5E C6E 1.380(4) . ?
C5E H5E 0.9500 . ?
C6E H6E 0.9500 . ?
C7E H7E1 0.9800 . ?
C7E H7E2 0.9800 . ?
C7E H7E3 0.9800 . ?
C11E C16E 1.413(4) . ?
C11E C12E 1.430(4) . ?
C12E C13E 1.423(5) . ?
C13E C14E 1.378(6) . ?
C13E H13E 0.9500 . ?
C14E C15E 1.379(6) . ?
C14E H14E 0.9500 . ?
C15E C16E 1.365(5) . ?
C15E H15E 0.9500 . ?
C16E H16E 0.9500 . ?
C17E H17P 0.9800 . ?
C17E H17Q 0.9800 . ?
C17E H17R 0.9800 . ?
C21E C23E 1.513(4) . ?
C21E C24E 1.521(4) . ?
C21E C22E 1.536(4) . ?
C22E C26E 1.515(5) . ?
C22E C25E 1.517(4) . ?
C23E H23P 0.9800 . ?
C23E H23Q 0.9800 . ?
C23E H23R 0.9800 . ?
C24E H24P 0.9800 . ?
C24E H24Q 0.9800 . ?
C24E H24R 0.9800 . ?
C25E H25P 0.9800 . ?
C25E H25Q 0.9800 . ?
C25E H25R 0.9800 . ?
C26E H26P 0.9800 . ?
C26E H26Q 0.9800 . ?
C26E H26R 0.9800 . ?
O31E C35E 1.439(4) . ?
O31E C32E 1.447(4) . ?
C32E C33E 1.508(5) . ?
C32E H32I 0.9900 . ?
C32E H32J 0.9900 . ?
C33E C34E 1.445(6) . ?
C33E H33S 0.9900 . ?
C33E H33T 0.9900 . ?
C34E C35E 1.443(5) . ?
C34E H34S 0.9900 . ?
C34E H34T 0.9900 . ?
C35E H35O 0.9900 . ?
C35E H35P 0.9900 . ?
O41E C45E 1.417(3) . ?
O41E C42E 1.431(3) . ?
C42E C43E 1.468(4) . ?
C42E H42Q 0.9900 . ?
C42E H42R 0.9900 . ?
C43E C44E 1.514(4) . ?
C43E H43E 0.9900 . ?
C43E H43F 0.9900 . ?
C44E C45E 1.503(4) . ?
C44E H44K 0.9900 . ?
C44E H44L 0.9900 . ?
C45E H45K 0.9900 . ?
C45E H45L 0.9900 . ?
Li1F O1F 1.921(5) . ?
Li1F O41F 1.927(5) . ?
Li1F O31F 1.934(5) . ?
Li1F C1F 2.561(6) . ?
Li1F C6F 2.784(6) . ?
Li1F B3F 2.804(6) . ?
B1F C11F 1.610(5) . ?
B1F C1F 1.617(4) . ?
B1F C7F 1.652(4) . ?
B1F B3F 1.725(5) . ?
B2F C12F 1.549(5) . ?
B2F C2F 1.552(5) . ?
B2F C17F 1.586(5) . ?
B3F O2F 1.374(4) . ?
B3F O1F 1.393(4) . ?
O1F C21F 1.471(3) . ?
O2F C22F 1.452(4) . ?
C1F C6F 1.412(4) . ?
C1F C2F 1.417(4) . ?
C2F C3F 1.437(4) . ?
C3F C4F 1.373(5) . ?
C3F H3F 0.9500 . ?
C4F C5F 1.360(5) . ?
C4F H4F 0.9500 . ?
C5F C6F 1.378(4) . ?
C5F H5F 0.9500 . ?
C6F H6F 0.9500 . ?
C7F H7F1 0.9800 . ?
C7F H7F2 0.9800 . ?
C7F H7F3 0.9800 . ?
C11F C16F 1.413(4) . ?
C11F C12F 1.428(4) . ?
C12F C13F 1.410(5) . ?
C13F C14F 1.383(5) . ?
C13F H13F 0.9500 . ?
C14F C15F 1.380(6) . ?
C14F H14F 0.9500 . ?
C15F C16F 1.381(5) . ?
C15F H15F 0.9500 . ?
C16F H16F 0.9500 . ?
C17F H17S 0.9800 . ?
C17F H17T 0.9800 . ?
C17F H17U 0.9800 . ?
C21F C23F 1.515(4) . ?
C21F C24F 1.515(4) . ?
C21F C22F 1.545(4) . ?
C22F C26F 1.500(5) . ?
C22F C25F 1.508(5) . ?
C23F H23S 0.9800 . ?
C23F H23T 0.9800 . ?
C23F H23U 0.9800 . ?
C24F H24S 0.9800 . ?
C24F H24T 0.9800 . ?
C24F H24U 0.9800 . ?
C25F H25S 0.9800 . ?
C25F H25T 0.9800 . ?
C25F H25U 0.9800 . ?
C26F H26S 0.9800 . ?
C26F H26T 0.9800 . ?
C26F H26U 0.9800 . ?
O31F C32F 1.433(12) . ?
O31F C35F 1.440(4) . ?
O31F C32" 1.466(8) . ?
C32F C33F 1.516(13) . ?
C32F H32K 0.9900 . ?
C32F H32L 0.9900 . ?
C33F C34F 1.498(13) . ?
C33F H33K 0.9900 . ?
C33F H33L 0.9900 . ?
C32" C33" 1.519(9) . ?
C32" H32M 0.9900 . ?
C32" H32N 0.9900 . ?
C33" C34F 1.533(9) . ?
C33" H33M 0.9900 . ?
C33" H33N 0.9900 . ?
C34F C35F 1.466(5) . ?
C34F H34O 0.9900 . ?
C34F H34P 0.9900 . ?
C34F H34Q 0.9900 . ?
C34F H34R 0.9900 . ?
C35F H35I 0.9900 . ?
C35F H35J 0.9900 . ?
O41F C45F 1.410(4) . ?
O41F C42F 1.445(4) . ?
C42F C43F 1.475(5) . ?
C42F H42S 0.9900 . ?
C42F H42T 0.9900 . ?
C43F C44F 1.509(4) . ?
C43F H43G 0.9900 . ?
C43F H43H 0.9900 . ?
C44F C45F 1.506(4) . ?
C44F H44M 0.9900 . ?
C44F H44N 0.9900 . ?
C45F H45M 0.9900 . ?
C45F H45N 0.9900 . ?

loop_
_geom_torsion_atom_site_label_1
_geom_torsion_atom_site_label_2
_geom_torsion_atom_site_label_3
_geom_torsion_atom_site_label_4
_geom_torsion
_geom_torsion_site_symmetry_1
_geom_torsion_site_symmetry_2
_geom_torsion_site_symmetry_3
_geom_torsion_site_symmetry_4
_geom_torsion_publ_flag
C1 B1 B3 O2 -163.1(3) . . . . ?
C11 B1 B3 O2 75.3(4) . . . . ?
C7 B1 B3 O2 -42.8(4) . . . . ?
C1 B1 B3 O1 18.0(4) . . . . ?
C11 B1 B3 O1 -103.6(3) . . . . ?
C7 B1 B3 O1 138.3(3) . . . . ?
O2 B3 O1 C21 9.7(3) . . . . ?
B1 B3 O1 C21 -171.3(3) . . . . ?
O2 B3 O1 Li1 179.5(2) . . . . ?
B1 B3 O1 Li1 -1.5(4) . . . . ?
O1 B3 O2 C22 11.3(3) . . . . ?
B1 B3 O2 C22 -167.7(3) . . . . ?
C11 B1 C1 C2 11.9(4) . . . . ?
C7 B1 C1 C2 136.4(3) . . . . ?
B3 B1 C1 C2 -105.6(3) . . . . ?
C11 B1 C1 C6 -169.5(3) . . . . ?
C7 B1 C1 C6 -45.0(4) . . . . ?
B3 B1 C1 C6 73.0(3) . . . . ?
C11 B1 C1 Li1 98.6(2) . . . . ?
C7 B1 C1 Li1 -136.9(2) . . . . ?
B3 B1 C1 Li1 -18.9(3) . . . . ?
C6 C1 C2 C3 -0.2(4) . . . . ?
B1 C1 C2 C3 178.5(3) . . . . ?
Li1 C1 C2 C3 82.3(3) . . . . ?
C6 C1 C2 B2 174.3(3) . . . . ?
B1 C1 C2 B2 -7.1(4) . . . . ?
Li1 C1 C2 B2 -103.2(3) . . . . ?
C12 B2 C2 C1 -3.7(5) . . . . ?
C17 B2 C2 C1 -179.2(3) . . . . ?
C12 B2 C2 C3 170.6(3) . . . . ?
C17 B2 C2 C3 -4.9(5) . . . . ?
C1 C2 C3 C4 1.2(5) . . . . ?
B2 C2 C3 C4 -173.1(4) . . . . ?
C2 C3 C4 C5 -0.2(6) . . . . ?
C3 C4 C5 C6 -1.9(7) . . . . ?
C4 C5 C6 C1 3.0(6) . . . . ?
C2 C1 C6 C5 -1.9(5) . . . . ?
B1 C1 C6 C5 179.4(3) . . . . ?
Li1 C1 C6 C5 -81.5(4) . . . . ?
C1 B1 C11 C16 172.5(2) . . . . ?
C7 B1 C11 C16 47.6(4) . . . . ?
B3 B1 C11 C16 -68.3(3) . . . . ?
C1 B1 C11 C12 -6.7(4) . . . . ?
C7 B1 C11 C12 -131.5(3) . . . . ?
B3 B1 C11 C12 112.6(3) . . . . ?
C16 C11 C12 C13 -2.5(4) . . . . ?
B1 C11 C12 C13 176.6(3) . . . . ?
C16 C11 C12 B2 177.9(3) . . . . ?
B1 C11 C12 B2 -3.0(4) . . . . ?
C2 B2 C12 C11 8.7(4) . . . . ?
C17 B2 C12 C11 -175.8(3) . . . . ?
C2 B2 C12 C13 -170.9(3) . . . . ?
C17 B2 C12 C13 4.6(5) . . . . ?
C11 C12 C13 C14 0.2(5) . . . . ?
B2 C12 C13 C14 179.8(3) . . . . ?
C12 C13 C14 C15 1.9(6) . . . . ?
C13 C14 C15 C16 -1.7(6) . . . . ?
C14 C15 C16 C11 -0.8(5) . . . . ?
C12 C11 C16 C15 2.9(4) . . . . ?
B1 C11 C16 C15 -176.3(3) . . . . ?
B3 O1 C21 C23 -147.4(3) . . . . ?
Li1 O1 C21 C23 45.1(4) . . . . ?
B3 O1 C21 C24 93.5(3) . . . . ?
Li1 O1 C21 C24 -74.0(4) . . . . ?
B3 O1 C21 C22 -25.0(3) . . . . ?
Li1 O1 C21 C22 167.6(3) . . . . ?
B3 O2 C22 C25 -147.5(3) . . . . ?
B3 O2 C22 C26 92.1(3) . . . . ?
B3 O2 C22 C21 -26.3(3) . . . . ?
O1 C21 C22 O2 30.1(3) . . . . ?
C23 C21 C22 O2 148.1(3) . . . . ?
C24 C21 C22 O2 -83.9(3) . . . . ?
O1 C21 C22 C25 147.0(3) . . . . ?
C23 C21 C22 C25 -95.0(3) . . . . ?
C24 C21 C22 C25 33.0(4) . . . . ?
O1 C21 C22 C26 -84.8(3) . . . . ?
C23 C21 C22 C26 33.2(4) . . . . ?
C24 C21 C22 C26 161.2(3) . . . . ?
C35 O31 C32 C33 23.7(4) . . . . ?
Li1 O31 C32 C33 -146.0(3) . . . . ?
O31 C32 C33 C34 -3.0(4) . . . . ?
C32 C33 C34 C35 -17.7(4) . . . . ?
C32 O31 C35 C34 -35.8(3) . . . . ?
Li1 O31 C35 C34 134.1(3) . . . . ?
C33 C34 C35 O31 32.6(4) . . . . ?
C45 O41 C42 C43 -41.7(9) . . . . ?
Li1 O41 C42 C43 143.8(4) . . . . ?
C45 O41 C42' C43 5.4(15) . . . . ?
Li1 O41 C42' C43 162.4(8) . . . . ?
O41 C42' C43 C44 -12.6(15) . . . . ?
O41 C42 C43 C44 34.1(9) . . . . ?
C42' C43 C44 C45 14.8(11) . . . . ?
C42 C43 C44 C45 -13.7(7) . . . . ?
C42 O41 C45 C44 33.3(7) . . . . ?
C42' O41 C45 C44 3.9(9) . . . . ?
Li1 O41 C45 C44 -151.9(3) . . . . ?
C43 C44 C45 O41 -11.0(4) . . . . ?
C11A B1A B3A O2A 42.0(4) . . . . ?
C1A B1A B3A O2A 167.9(3) . . . . ?
C7A B1A B3A O2A -74.9(3) . . . . ?
C11A B1A B3A O1A -148.1(3) . . . . ?
C1A B1A B3A O1A -22.2(4) . . . . ?
C7A B1A B3A O1A 95.0(3) . . . . ?
C11A B1A B3A Li1A -129.0(2) . . . . ?
C1A B1A B3A Li1A -3.1(2) . . . . ?
C7A B1A B3A Li1A 114.2(2) . . . . ?
O2A B3A O1A C21A -1.3(3) . . . . ?
B1A B3A O1A C21A -172.6(3) . . . . ?
Li1A B3A O1A C21A 155.2(3) . . . . ?
O2A B3A O1A Li1A -156.5(2) . . . . ?
B1A B3A O1A Li1A 32.2(4) . . . . ?
O1A B3A O2A C22A -14.0(3) . . . . ?
B1A B3A O2A C22A 157.2(3) . . . . ?
Li1A B3A O2A C22A -37.8(4) . . . . ?
C11A B1A C1A C6A -168.0(3) . . . . ?
C7A B1A C1A C6A -43.4(3) . . . . ?
B3A B1A C1A C6A 68.0(3) . . . . ?
C11A B1A C1A C2A 13.1(4) . . . . ?
C7A B1A C1A C2A 137.7(3) . . . . ?
B3A B1A C1A C2A -110.9(3) . . . . ?
C11A B1A C1A Li1A 127.2(2) . . . . ?
C7A B1A C1A Li1A -108.2(2) . . . . ?
B3A B1A C1A Li1A 3.3(3) . . . . ?
C6A C1A C2A C3A -1.3(4) . . . . ?
B1A C1A C2A C3A 177.7(3) . . . . ?
Li1A C1A C2A C3A 67.5(3) . . . . ?
C6A C1A C2A B2A 175.0(3) . . . . ?
B1A C1A C2A B2A -6.0(4) . . . . ?
Li1A C1A C2A B2A -116.2(3) . . . . ?
C12A B2A C2A C3A 171.6(3) . . . . ?
C17A B2A C2A C3A -5.8(5) . . . . ?
C12A B2A C2A C1A -4.6(4) . . . . ?
C17A B2A C2A C1A 178.0(3) . . . . ?
C1A C2A C3A C4A 0.8(5) . . . . ?
B2A C2A C3A C4A -175.5(3) . . . . ?
C2A C3A C4A C5A 0.5(5) . . . . ?
C3A C4A C5A C6A -1.4(5) . . . . ?
C4A C5A C6A C1A 0.8(5) . . . . ?
C4A C5A C6A Li1A -87.1(4) . . . . ?
C2A C1A C6A C5A 0.5(4) . . . . ?
B1A C1A C6A C5A -178.5(3) . . . . ?
Li1A C1A C6A C5A -95.1(3) . . . . ?
C2A C1A C6A Li1A 95.6(3) . . . . ?
B1A C1A C6A Li1A -83.4(3) . . . . ?
C1A B1A C11A C16A 171.7(2) . . . . ?
C7A B1A C11A C16A 47.3(3) . . . . ?
B3A B1A C11A C16A -63.4(3) . . . . ?
C1A B1A C11A C12A -10.4(4) . . . . ?
C7A B1A C11A C12A -134.9(3) . . . . ?
B3A B1A C11A C12A 114.4(3) . . . . ?
C16A C11A C12A C13A -1.2(4) . . . . ?
B1A C11A C12A C13A -179.2(3) . . . . ?
C16A C11A C12A B2A 178.7(3) . . . . ?
B1A C11A C12A B2A 0.8(4) . . . . ?
C2A B2A C12A C11A 7.3(4) . . . . ?
C17A B2A C12A C11A -175.3(3) . . . . ?
C2A B2A C12A C13A -172.8(3) . . . . ?
C17A B2A C12A C13A 4.6(4) . . . . ?
C11A C12A C13A C14A 0.2(5) . . . . ?
B2A C12A C13A C14A -179.7(3) . . . . ?
C12A C13A C14A C15A 1.0(5) . . . . ?
C13A C14A C15A C16A -1.2(5) . . . . ?
C14A C15A C16A C11A 0.1(5) . . . . ?
C12A C11A C16A C15A 1.1(4) . . . . ?
B1A C11A C16A C15A 179.1(3) . . . . ?
B3A O1A C21A C24A 135.9(3) . . . . ?
Li1A O1A C21A C24A -73.2(4) . . . . ?
B3A O1A C21A C23A -104.5(3) . . . . ?
Li1A O1A C21A C23A 46.4(4) . . . . ?
B3A O1A C21A C22A 14.6(3) . . . . ?
Li1A O1A C21A C22A 165.5(3) . . . . ?
B3A O2A C22A C26A 145.8(3) . . . . ?
B3A O2A C22A C25A -96.5(3) . . . . ?
B3A O2A C22A C21A 22.4(3) . . . . ?
O1A C21A C22A O2A -21.7(3) . . . . ?
C24A C21A C22A O2A -138.6(3) . . . . ?
C23A C21A C22A O2A 93.5(3) . . . . ?
O1A C21A C22A C26A -140.2(3) . . . . ?
C24A C21A C22A C26A 102.9(3) . . . . ?
C23A C21A C22A C26A -25.0(4) . . . . ?
O1A C21A C22A C25A 91.2(3) . . . . ?
C24A C21A C22A C25A -25.7(4) . . . . ?
C23A C21A C22A C25A -153.7(3) . . . . ?
C35A O31A C32A C33A 3.9(5) . . . . ?
Li1A O31A C32A C33A -173.3(4) . . . . ?
O31A C32A C33A C34A 6.5(7) . . . . ?
C32A C33A C34A C35A -14.0(7) . . . . ?
C32A O31A C35A C34A -12.3(5) . . . . ?
Li1A O31A C35A C34A 164.5(3) . . . . ?
C33A C34A C35A O31A 16.1(6) . . . . ?
C45A O41A C42A C43A -36.7(4) . . . . ?
Li1A O41A C42A C43A 139.4(3) . . . . ?
O41A C42A C43A C44A 29.6(4) . . . . ?
C42A C43A C44A C45A -11.9(4) . . . . ?
C42A O41A C45A C44A 28.8(4) . . . . ?
Li1A O41A C45A C44A -147.6(3) . . . . ?
C43A C44A C45A O41A -9.4(4) . . . . ?
C11B B1B B3B O2B 49.5(4) . . . . ?
C1B B1B B3B O2B 175.7(3) . . . . ?
C7B B1B B3B O2B -66.8(3) . . . . ?
C11B B1B B3B O1B -141.5(3) . . . . ?
C1B B1B B3B O1B -15.3(4) . . . . ?
C7B B1B B3B O1B 102.2(3) . . . . ?
C11B B1B B3B Li1B -122.4(2) . . . . ?
C1B B1B B3B Li1B 3.8(2) . . . . ?
C7B B1B B3B Li1B 121.3(2) . . . . ?
O2B B3B O1B C21B -1.5(3) . . . . ?
B1B B3B O1B C21B -172.1(2) . . . . ?
Li1B B3B O1B C21B 155.5(3) . . . . ?
O2B B3B O1B Li1B -157.0(2) . . . . ?
B1B B3B O1B Li1B 32.4(4) . . . . ?
O1B B3B O2B C22B -14.9(3) . . . . ?
B1B B3B O2B C22B 155.4(3) . . . . ?
Li1B B3B O2B C22B -37.9(4) . . . . ?
C11B B1B C1B C2B 14.1(4) . . . . ?
C7B B1B C1B C2B 137.9(3) . . . . ?
B3B B1B C1B C2B -111.6(3) . . . . ?
C11B B1B C1B C6B -167.0(3) . . . . ?
C7B B1B C1B C6B -43.3(4) . . . . ?
B3B B1B C1B C6B 67.2(3) . . . . ?
C11B B1B C1B Li1B 121.7(2) . . . . ?
C7B B1B C1B Li1B -114.5(2) . . . . ?
B3B B1B C1B Li1B -4.0(3) . . . . ?
C6B C1B C2B C3B -0.8(4) . . . . ?
B1B C1B C2B C3B 178.1(3) . . . . ?
Li1B C1B C2B C3B 70.9(3) . . . . ?
C6B C1B C2B B2B 174.5(3) . . . . ?
B1B C1B C2B B2B -6.6(4) . . . . ?
Li1B C1B C2B B2B -113.9(3) . . . . ?
C12B B2B C2B C1B -4.7(4) . . . . ?
C17B B2B C2B C1B 178.1(3) . . . . ?
C12B B2B C2B C3B 170.4(3) . . . . ?
C17B B2B C2B C3B -6.7(4) . . . . ?
C1B C2B C3B C4B 1.8(5) . . . . ?
B2B C2B C3B C4B -173.4(3) . . . . ?
C2B C3B C4B C5B -0.9(6) . . . . ?
C3B C4B C5B C6B -1.1(6) . . . . ?
C4B C5B C6B C1B 2.2(6) . . . . ?
C4B C5B C6B Li1B -79.6(4) . . . . ?
C2B C1B C6B C5B -1.2(5) . . . . ?
B1B C1B C6B C5B 179.9(3) . . . . ?
Li1B C1B C6B C5B -91.7(3) . . . . ?
C2B C1B C6B Li1B 90.5(3) . . . . ?
B1B C1B C6B Li1B -88.4(3) . . . . ?
C1B B1B C11B C16B 169.1(2) . . . . ?
C7B B1B C11B C16B 44.5(4) . . . . ?
B3B B1B C11B C16B -65.8(3) . . . . ?
C1B B1B C11B C12B -11.3(4) . . . . ?
C7B B1B C11B C12B -135.8(3) . . . . ?
B3B B1B C11B C12B 113.8(3) . . . . ?
C16B C11B C12B C13B -0.7(4) . . . . ?
B1B C11B C12B C13B 179.7(3) . . . . ?
C16B C11B C12B B2B -179.2(3) . . . . ?
B1B C11B C12B B2B 1.2(4) . . . . ?
C2B B2B C12B C13B -171.0(3) . . . . ?
C17B B2B C12B C13B 6.2(4) . . . . ?
C2B B2B C12B C11B 7.5(4) . . . . ?
C17B B2B C12B C11B -175.3(3) . . . . ?
C11B C12B C13B C14B 0.0(4) . . . . ?
B2B C12B C13B C14B 178.5(3) . . . . ?
C12B C13B C14B C15B 0.7(5) . . . . ?
C13B C14B C15B C16B -0.7(5) . . . . ?
C14B C15B C16B C11B 0.0(5) . . . . ?
C12B C11B C16B C15B 0.7(4) . . . . ?
B1B C11B C16B C15B -179.7(3) . . . . ?
B3B O1B C21B C23B -104.6(3) . . . . ?
Li1B O1B C21B C23B 46.8(4) . . . . ?
B3B O1B C21B C24B 136.8(3) . . . . ?
Li1B O1B C21B C24B -71.8(4) . . . . ?
B3B O1B C21B C22B 15.8(3) . . . . ?
Li1B O1B C21B C22B 167.2(3) . . . . ?
B3B O2B C22B C25B 146.9(2) . . . . ?
B3B O2B C22B C26B -95.1(3) . . . . ?
B3B O2B C22B C21B 24.1(3) . . . . ?
O1B C21B C22B O2B -23.4(3) . . . . ?
C23B C21B C22B O2B 92.7(3) . . . . ?
C24B C21B C22B O2B -139.6(3) . . . . ?
O1B C21B C22B C25B -142.4(2) . . . . ?
C23B C21B C22B C25B -26.3(4) . . . . ?
C24B C21B C22B C25B 101.4(3) . . . . ?
O1B C21B C22B C26B 90.0(3) . . . . ?
C23B C21B C22B C26B -153.9(3) . . . . ?
C24B C21B C22B C26B -26.2(4) . . . . ?
C35B O31B C32B C33B -8.1(11) . . . . ?
Li1B O31B C32B C33B -178.5(10) . . . . ?
C35B O31B C32B C33' 36.3(7) . . . . ?
Li1B O31B C32B C33' -134.1(7) . . . . ?
O31B C32B C33B C34B 33.1(12) . . . . ?
O31B C32B C33' C34B -35.3(10) . . . . ?
C32B C33' C34B C35B 20.8(11) . . . . ?
C32B C33B C34B C35B -45.8(10) . . . . ?
C33' C34B C35B O31B 1.9(8) . . . . ?
C33B C34B C35B O31B 41.5(7) . . . . ?
C32B O31B C35B C34B -25.4(5) . . . . ?
Li1B O31B C35B C34B 145.6(4) . . . . ?
C45B O41B C42B C43B -39.7(10) . . . . ?
Li1B O41B C42B C43B 143.4(5) . . . . ?
C45B O41B C42" C43B 4(2) . . . . ?
Li1B O41B C42" C43B 159.2(9) . . . . ?
O41B C42" C43B C44B -11(2) . . . . ?
O41B C42B C43B C44B 32.8(10) . . . . ?
C42" C43B C44B C45B 13.1(14) . . . . ?
C42B C43B C44B C45B -13.3(7) . . . . ?
C42B O41B C45B C44B 31.1(7) . . . . ?
C42" O41B C45B C44B 4.0(14) . . . . ?
Li1B O41B C45B C44B -151.5(3) . . . . ?
C43B C44B C45B O41B -10.3(4) . . . . ?
C1C B1C B3C O2C -174.5(3) . . . . ?
C11C B1C B3C O2C 62.9(4) . . . . ?
C7C B1C B3C O2C -54.4(4) . . . . ?
C1C B1C B3C O1C 2.7(4) . . . . ?
C11C B1C B3C O1C -119.9(3) . . . . ?
C7C B1C B3C O1C 122.9(3) . . . . ?
C1C B1C B3C Li1C 6.3(3) . . . . ?
C11C B1C B3C Li1C -116.3(2) . . . . ?
C7C B1C B3C Li1C 126.5(2) . . . . ?
O2C B3C O1C C21C 6.8(3) . . . . ?
B1C B3C O1C C21C -170.8(3) . . . . ?
Li1C B3C O1C C21C -176.8(3) . . . . ?
O2C B3C O1C Li1C -176.4(3) . . . . ?
B1C B3C O1C Li1C 6.0(4) . . . . ?
O1C B3C O2C C22C 10.7(4) . . . . ?
B1C B3C O2C C22C -171.7(3) . . . . ?
Li1C B3C O2C C22C 6.8(6) . . . . ?
C11C B1C C1C C6C -171.7(3) . . . . ?
C7C B1C C1C C6C -48.5(4) . . . . ?
B3C B1C C1C C6C 68.9(4) . . . . ?
C11C B1C C1C C2C 8.3(4) . . . . ?
C7C B1C C1C C2C 131.4(3) . . . . ?
B3C B1C C1C C2C -111.1(3) . . . . ?
C11C B1C C1C Li1C 112.5(2) . . . . ?
C7C B1C C1C Li1C -124.4(2) . . . . ?
B3C B1C C1C Li1C -6.9(3) . . . . ?
C6C C1C C2C C3C 0.5(4) . . . . ?
B1C C1C C2C C3C -179.4(3) . . . . ?
Li1C C1C C2C C3C 75.2(3) . . . . ?
C6C C1C C2C B2C 178.4(3) . . . . ?
B1C C1C C2C B2C -1.5(4) . . . . ?
Li1C C1C C2C B2C -106.9(3) . . . . ?
C12C B2C C2C C3C 171.3(3) . . . . ?
C17C B2C C2C C3C -8.0(5) . . . . ?
C12C B2C C2C C1C -6.6(4) . . . . ?
C17C B2C C2C C1C 174.2(3) . . . . ?
C1C C2C C3C C4C 1.0(5) . . . . ?
B2C C2C C3C C4C -176.9(3) . . . . ?
C2C C3C C4C C5C -1.9(6) . . . . ?
C3C C4C C5C C6C 1.4(6) . . . . ?
C4C C5C C6C C1C 0.1(6) . . . . ?
C4C C5C C6C Li1C -77.5(4) . . . . ?
C2C C1C C6C C5C -1.1(5) . . . . ?
B1C C1C C6C C5C 178.9(3) . . . . ?
Li1C C1C C6C C5C -90.4(3) . . . . ?
C2C C1C C6C Li1C 89.3(3) . . . . ?
B1C C1C C6C Li1C -90.8(3) . . . . ?
C1C B1C C11C C16C 173.0(2) . . . . ?
C7C B1C C11C C16C 49.5(4) . . . . ?
B3C B1C C11C C16C -65.1(3) . . . . ?
C1C B1C C11C C12C -7.7(4) . . . . ?
C7C B1C C11C C12C -131.1(3) . . . . ?
B3C B1C C11C C12C 114.2(3) . . . . ?
C16C C11C C12C C13C -1.8(4) . . . . ?
B1C C11C C12C C13C 178.8(3) . . . . ?
C16C C11C C12C B2C 179.8(3) . . . . ?
B1C C11C C12C B2C 0.4(4) . . . . ?
C2C B2C C12C C13C -171.2(3) . . . . ?
C17C B2C C12C C13C 8.0(4) . . . . ?
C2C B2C C12C C11C 7.1(4) . . . . ?
C17C B2C C12C C11C -173.6(3) . . . . ?
C11C C12C C13C C14C -0.4(4) . . . . ?
B2C C12C C13C C14C 178.0(3) . . . . ?
C12C C13C C14C C15C 2.7(5) . . . . ?
C13C C14C C15C C16C -2.7(5) . . . . ?
C14C C15C C16C C11C 0.4(5) . . . . ?
C12C C11C C16C C15C 1.8(4) . . . . ?
B1C C11C C16C C15C -178.7(3) . . . . ?
B3C O1C C21C C23C -141.8(3) . . . . ?
Li1C O1C C21C C23C 42.1(4) . . . . ?
B3C O1C C21C C24C 99.2(3) . . . . ?
Li1C O1C C21C C24C -76.9(4) . . . . ?
B3C O1C C21C C22C -19.7(3) . . . . ?
Li1C O1C C21C C22C 164.3(3) . . . . ?
B3C O2C C22C C25C -146.4(3) . . . . ?
B3C O2C C22C C26C 95.9(3) . . . . ?
B3C O2C C22C C21C -22.5(3) . . . . ?
O1C C21C C22C O2C 24.7(3) . . . . ?
C23C C21C C22C O2C 142.6(3) . . . . ?
C24C C21C C22C O2C -89.5(3) . . . . ?
O1C C21C C22C C25C 145.0(3) . . . . ?
C23C C21C C22C C25C -97.1(4) . . . . ?
C24C C21C C22C C25C 30.9(4) . . . . ?
O1C C21C C22C C26C -88.9(3) . . . . ?
C23C C21C C22C C26C 29.0(4) . . . . ?
C24C C21C C22C C26C 157.0(3) . . . . ?
C35C O31C C32C C33C 30.6(4) . . . . ?
Li1C O31C C32C C33C -143.0(3) . . . . ?
O31C C32C C33C C34C -28.3(4) . . . . ?
C32C C33C C34C C35C 16.0(5) . . . . ?
C32C O31C C35C C34C -20.5(4) . . . . ?
Li1C O31C C35C C34C 152.9(3) . . . . ?
C33C C34C C35C O31C 2.0(5) . . . . ?
C45C O41C C42C C43C -6.2(6) . . . . ?
Li1C O41C C42C C43C 158.1(4) . . . . ?
O41C C42C C43C C44C -3.9(6) . . . . ?
C42C C43C C44C C45C 11.7(5) . . . . ?
C42C O41C C45C C44C 13.7(4) . . . . ?
Li1C O41C C45C C44C -151.5(3) . . . . ?
C43C C44C C45C O41C -15.6(4) . . . . ?
C1D B1D B3D O2D -159.3(3) . . . . ?
C11D B1D B3D O2D 79.9(4) . . . . ?
C7D B1D B3D O2D -37.6(4) . . . . ?
C1D B1D B3D O1D 21.3(4) . . . . ?
C11D B1D B3D O1D -99.4(3) . . . . ?
C7D B1D B3D O1D 143.1(3) . . . . ?
O2D B3D O1D C21D 9.6(3) . . . . ?
B1D B3D O1D C21D -170.9(3) . . . . ?
O2D B3D O1D Li1D -177.8(2) . . . . ?
B1D B3D O1D Li1D 1.6(4) . . . . ?
O1D B3D O2D C22D 11.2(3) . . . . ?
B1D B3D O2D C22D -168.2(3) . . . . ?
C11D B1D C1D C6D -166.1(3) . . . . ?
C7D B1D C1D C6D -41.3(4) . . . . ?
B3D B1D C1D C6D 77.2(3) . . . . ?
C11D B1D C1D C2D 14.8(4) . . . . ?
C7D B1D C1D C2D 139.6(3) . . . . ?
B3D B1D C1D C2D -101.9(3) . . . . ?
C11D B1D C1D Li1D 92.5(2) . . . . ?
C7D B1D C1D Li1D -142.7(2) . . . . ?
B3D B1D C1D Li1D -24.3(3) . . . . ?
C6D C1D C2D C3D -1.6(4) . . . . ?
B1D C1D C2D C3D 177.5(3) . . . . ?
Li1D C1D C2D C3D 87.5(3) . . . . ?
C6D C1D C2D B2D 172.3(3) . . . . ?
B1D C1D C2D B2D -8.6(4) . . . . ?
Li1D C1D C2D B2D -98.6(3) . . . . ?
C6D C1D C2D Li1D -89.0(3) . . . . ?
B1D C1D C2D Li1D 90.1(3) . . . . ?
C12D B2D C2D C1D -3.6(4) . . . . ?
C17D B2D C2D C1D -178.3(3) . . . . ?
C12D B2D C2D C3D 170.2(3) . . . . ?
C17D B2D C2D C3D -4.5(4) . . . . ?
C12D B2D C2D Li1D -83.7(3) . . . . ?
C17D B2D C2D Li1D 101.6(3) . . . . ?
C1D C2D C3D C4D 3.0(5) . . . . ?
B2D C2D C3D C4D -170.9(3) . . . . ?
Li1D C2D C3D C4D 77.7(3) . . . . ?
C2D C3D C4D C5D -1.9(5) . . . . ?
C3D C4D C5D C6D -0.5(5) . . . . ?
C4D C5D C6D C1D 1.9(5) . . . . ?
C2D C1D C6D C5D -0.8(4) . . . . ?
B1D C1D C6D C5D -179.9(3) . . . . ?
Li1D C1D C6D C5D -77.2(3) . . . . ?
C1D B1D C11D C16D 169.4(2) . . . . ?
C7D B1D C11D C16D 43.3(4) . . . . ?
B3D B1D C11D C16D -72.4(3) . . . . ?
C1D B1D C11D C12D -9.9(4) . . . . ?
C7D B1D C11D C12D -136.0(3) . . . . ?
B3D B1D C11D C12D 108.4(3) . . . . ?
C16D C11D C12D C13D -1.8(4) . . . . ?
B1D C11D C12D C13D 177.5(3) . . . . ?
C16D C11D C12D B2D 179.8(3) . . . . ?
B1D C11D C12D B2D -0.9(4) . . . . ?
C2D B2D C12D C11D 8.3(4) . . . . ?
C17D B2D C12D C11D -177.0(3) . . . . ?
C2D B2D C12D C13D -170.0(3) . . . . ?
C17D B2D C12D C13D 4.6(5) . . . . ?
C11D C12D C13D C14D 0.2(5) . . . . ?
B2D C12D C13D C14D 178.6(3) . . . . ?
C12D C13D C14D C15D 0.8(5) . . . . ?
C13D C14D C15D C16D -0.1(6) . . . . ?
C14D C15D C16D C11D -1.6(5) . . . . ?
C12D C11D C16D C15D 2.6(4) . . . . ?
B1D C11D C16D C15D -176.8(3) . . . . ?
B3D O1D C21D C23D -147.2(3) . . . . ?
Li1D O1D C21D C23D 41.8(4) . . . . ?
B3D O1D C21D C24D 93.4(3) . . . . ?
Li1D O1D C21D C24D -77.5(4) . . . . ?
B3D O1D C21D C22D -24.6(3) . . . . ?
Li1D O1D C21D C22D 164.5(3) . . . . ?
B3D O2D C22D C25D -148.2(3) . . . . ?
B3D O2D C22D C26D 92.4(3) . . . . ?
B3D O2D C22D C21D -25.9(3) . . . . ?
O1D C21D C22D O2D 29.7(3) . . . . ?
C23D C21D C22D O2D 148.6(3) . . . . ?
C24D C21D C22D O2D -83.8(3) . . . . ?
O1D C21D C22D C25D 147.6(3) . . . . ?
C23D C21D C22D C25D -93.5(4) . . . . ?
C24D C21D C22D C25D 34.1(4) . . . . ?
O1D C21D C22D C26D -84.9(3) . . . . ?
C23D C21D C22D C26D 34.0(4) . . . . ?
C24D C21D C22D C26D 161.6(3) . . . . ?
C35D O31D C32D C33D -30.3(4) . . . . ?
Li1D O31D C32D C33D 138.4(3) . . . . ?
O31D C32D C33D C34' 39.2(8) . . . . ?
O31D C32D C33D C34D 15.3(10) . . . . ?
C32D C33D C34D C35D 4.1(15) . . . . ?
C32D C33D C34' C35D -33.1(12) . . . . ?
C32D O31D C35D C34' 9.1(8) . . . . ?
Li1D O31D C35D C34' -159.8(8) . . . . ?
C32D O31D C35D C34D 33.7(10) . . . . ?
Li1D O31D C35D C34D -135.1(9) . . . . ?
C33D C34' C35D O31D 15.9(13) . . . . ?
C33D C34D C35D O31D -22.3(14) . . . . ?
C45D O41D C42D C43D -43.8(9) . . . . ?
Li1D O41D C42D C43D 148.9(4) . . . . ?
C45D O41D C42Y C43D 0.2(14) . . . . ?
Li1D O41D C42Y C43D 165.0(7) . . . . ?
O41D C42Y C43D C44D -11.3(14) . . . . ?
O41D C42D C43D C44D 32.3(9) . . . . ?
C42Y C43D C44D C45D 17.8(10) . . . . ?
C42D C43D C44D C45D -9.1(6) . . . . ?
C42D O41D C45D C44D 38.7(7) . . . . ?
C42Y O41D C45D C44D 11.1(9) . . . . ?
Li1D O41D C45D C44D -153.2(3) . . . . ?
C43D C44D C45D O41D -17.5(4) . . . . ?
C11E B1E B3E O2E 69.3(4) . . . . ?
C1E B1E B3E O2E -166.8(3) . . . . ?
C7E B1E B3E O2E -47.7(4) . . . . ?
C11E B1E B3E O1E -113.0(3) . . . . ?
C1E B1E B3E O1E 10.9(4) . . . . ?
C7E B1E B3E O1E 130.0(3) . . . . ?
C11E B1E B3E Li1E -112.3(2) . . . . ?
C1E B1E B3E Li1E 11.6(3) . . . . ?
C7E B1E B3E Li1E 130.7(2) . . . . ?
O2E B3E O1E C21E 7.7(4) . . . . ?
B1E B3E O1E C21E -170.3(3) . . . . ?
Li1E B3E O1E C21E -171.4(3) . . . . ?
O2E B3E O1E Li1E 179.1(3) . . . . ?
B1E B3E O1E Li1E 1.1(4) . . . . ?
O1E B3E O2E C22E 11.4(4) . . . . ?
B1E B3E O2E C22E -170.6(3) . . . . ?
Li1E B3E O2E C22E 12.4(6) . . . . ?
C11E B1E C1E C6E -169.1(3) . . . . ?
C7E B1E C1E C6E -46.7(4) . . . . ?
B3E B1E C1E C6E 69.7(4) . . . . ?
C11E B1E C1E C2E 9.2(4) . . . . ?
C7E B1E C1E C2E 131.7(3) . . . . ?
B3E B1E C1E C2E -111.9(3) . . . . ?
C11E B1E C1E Li1E 108.5(2) . . . . ?
C7E B1E C1E Li1E -129.0(2) . . . . ?
B3E B1E C1E Li1E -12.6(3) . . . . ?
C6E C1E C2E C3E 0.9(4) . . . . ?
B1E C1E C2E C3E -177.5(3) . . . . ?
Li1E C1E C2E C3E 81.2(3) . . . . ?
C6E C1E C2E B2E 178.2(3) . . . . ?
B1E C1E C2E B2E -0.2(4) . . . . ?
Li1E C1E C2E B2E -101.5(3) . . . . ?
C12E B2E C2E C1E -9.6(4) . . . . ?
C17E B2E C2E C1E 172.3(3) . . . . ?
C12E B2E C2E C3E 167.6(3) . . . . ?
C17E B2E C2E C3E -10.4(4) . . . . ?
C1E C2E C3E C4E 0.9(5) . . . . ?
B2E C2E C3E C4E -176.4(3) . . . . ?
C2E C3E C4E C5E -2.1(6) . . . . ?
C3E C4E C5E C6E 1.4(6) . . . . ?
C4E C5E C6E C1E 0.4(5) . . . . ?
C4E C5E C6E Li1E -72.4(4) . . . . ?
C2E C1E C6E C5E -1.5(5) . . . . ?
B1E C1E C6E C5E 176.9(3) . . . . ?
Li1E C1E C6E C5E -90.5(3) . . . . ?
C2E C1E C6E Li1E 89.0(3) . . . . ?
B1E C1E C6E Li1E -92.5(3) . . . . ?
C1E B1E C11E C16E 170.8(3) . . . . ?
C7E B1E C11E C16E 48.4(4) . . . . ?
B3E B1E C11E C16E -65.6(3) . . . . ?
C1E B1E C11E C12E -9.3(4) . . . . ?
C7E B1E C11E C12E -131.7(3) . . . . ?
B3E B1E C11E C12E 114.3(3) . . . . ?
C16E C11E C12E C13E -2.4(4) . . . . ?
B1E C11E C12E C13E 177.7(3) . . . . ?
C16E C11E C12E B2E -179.7(3) . . . . ?
B1E C11E C12E B2E 0.4(4) . . . . ?
C2E B2E C12E C13E -167.7(3) . . . . ?
C17E B2E C12E C13E 10.4(5) . . . . ?
C2E B2E C12E C11E 9.5(4) . . . . ?
C17E B2E C12E C11E -172.4(3) . . . . ?
C11E C12E C13E C14E 0.2(5) . . . . ?
B2E C12E C13E C14E 177.5(3) . . . . ?
C12E C13E C14E C15E 0.8(6) . . . . ?
C13E C14E C15E C16E 0.5(6) . . . . ?
C14E C15E C16E C11E -2.9(6) . . . . ?
C12E C11E C16E C15E 3.8(5) . . . . ?
B1E C11E C16E C15E -176.3(3) . . . . ?
B3E O1E C21E C23E -143.7(3) . . . . ?
Li1E O1E C21E C23E 47.4(4) . . . . ?
B3E O1E C21E C24E 97.7(3) . . . . ?
Li1E O1E C21E C24E -71.1(4) . . . . ?
B3E O1E C21E C22E -21.9(3) . . . . ?
Li1E O1E C21E C22E 169.3(3) . . . . ?
B3E O2E C22E C26E 94.8(3) . . . . ?
B3E O2E C22E C25E -146.7(3) . . . . ?
B3E O2E C22E C21E -24.6(3) . . . . ?
O1E C21E C22E O2E 27.1(3) . . . . ?
C23E C21E C22E O2E 145.1(3) . . . . ?
C24E C21E C22E O2E -86.9(3) . . . . ?
O1E C21E C22E C26E -87.7(3) . . . . ?
C23E C21E C22E C26E 30.3(4) . . . . ?
C24E C21E C22E C26E 158.3(3) . . . . ?
O1E C21E C22E C25E 145.9(3) . . . . ?
C23E C21E C22E C25E -96.0(4) . . . . ?
C24E C21E C22E C25E 31.9(4) . . . . ?
C35E O31E C32E C33E 17.8(4) . . . . ?
Li1E O31E C32E C33E -151.6(3) . . . . ?
O31E C32E C33E C34E -6.8(6) . . . . ?
C32E C33E C34E C35E -6.5(6) . . . . ?
C32E O31E C35E C34E -22.2(5) . . . . ?
Li1E O31E C35E C34E 147.6(4) . . . . ?
C33E C34E C35E O31E 17.6(6) . . . . ?
C45E O41E C42E C43E -5.0(4) . . . . ?
Li1E O41E C42E C43E 163.6(3) . . . . ?
O41E C42E C43E C44E -10.8(4) . . . . ?
C42E C43E C44E C45E 21.4(4) . . . . ?
C42E O41E C45E C44E 19.0(4) . . . . ?
Li1E O41E C45E C44E -150.1(3) . . . . ?
C43E C44E C45E O41E -24.9(4) . . . . ?
C11F B1F B3F O2F 76.5(4) . . . . ?
C1F B1F B3F O2F -161.1(3) . . . . ?
C7F B1F B3F O2F -41.9(4) . . . . ?
C11F B1F B3F O1F -105.6(3) . . . . ?
C1F B1F B3F O1F 16.8(4) . . . . ?
C7F B1F B3F O1F 136.0(3) . . . . ?
C11F B1F B3F Li1F -107.7(2) . . . . ?
C1F B1F B3F Li1F 14.6(3) . . . . ?
C7F B1F B3F Li1F 133.8(2) . . . . ?
O2F B3F O1F C21F 6.7(3) . . . . ?
B1F B3F O1F C21F -171.4(3) . . . . ?
Li1F B3F O1F C21F -168.0(3) . . . . ?
O2F B3F O1F Li1F 174.7(3) . . . . ?
B1F B3F O1F Li1F -3.5(4) . . . . ?
O1F B3F O2F C22F 12.8(4) . . . . ?
B1F B3F O2F C22F -169.0(3) . . . . ?
Li1F B3F O2F C22F 18.9(6) . . . . ?
C11F B1F C1F C6F -169.8(3) . . . . ?
C7F B1F C1F C6F -45.9(4) . . . . ?
B3F B1F C1F C6F 71.2(3) . . . . ?
C11F B1F C1F C2F 9.5(4) . . . . ?
C7F B1F C1F C2F 133.4(3) . . . . ?
B3F B1F C1F C2F -109.4(3) . . . . ?
C11F B1F C1F Li1F 102.7(2) . . . . ?
C7F B1F C1F Li1F -133.4(2) . . . . ?
B3F B1F C1F Li1F -16.2(3) . . . . ?
C6F C1F C2F C3F -0.2(4) . . . . ?
B1F C1F C2F C3F -179.6(3) . . . . ?
Li1F C1F C2F C3F 81.6(3) . . . . ?
C6F C1F C2F B2F 176.2(3) . . . . ?
B1F C1F C2F B2F -3.1(4) . . . . ?
Li1F C1F C2F B2F -101.9(3) . . . . ?
C12F B2F C2F C1F -6.4(4) . . . . ?
C17F B2F C2F C1F 177.8(3) . . . . ?
C12F B2F C2F C3F 170.0(3) . . . . ?
C17F B2F C2F C3F -5.9(5) . . . . ?
C1F C2F C3F C4F 1.4(5) . . . . ?
B2F C2F C3F C4F -175.0(3) . . . . ?
C2F C3F C4F C5F -1.5(5) . . . . ?
C3F C4F C5F C6F 0.5(6) . . . . ?
C4F C5F C6F C1F 0.7(5) . . . . ?
C4F C5F C6F Li1F -66.6(4) . . . . ?
C2F C1F C6F C5F -0.8(5) . . . . ?
B1F C1F C6F C5F 178.6(3) . . . . ?
Li1F C1F C6F C5F -85.3(3) . . . . ?
C2F C1F C6F Li1F 84.5(3) . . . . ?
B1F C1F C6F Li1F -96.1(3) . . . . ?
C1F B1F C11F C16F 171.8(2) . . . . ?
C7F B1F C11F C16F 48.4(4) . . . . ?
B3F B1F C11F C16F -67.2(3) . . . . ?
C1F B1F C11F C12F -7.1(4) . . . . ?
C7F B1F C11F C12F -130.5(3) . . . . ?
B3F B1F C11F C12F 113.9(3) . . . . ?
C16F C11F C12F C13F -2.3(4) . . . . ?
B1F C11F C12F C13F 176.6(3) . . . . ?
C16F C11F C12F B2F 179.5(3) . . . . ?
B1F C11F C12F B2F -1.6(4) . . . . ?
C2F B2F C12F C13F -169.4(3) . . . . ?
C17F B2F C12F C13F 6.4(5) . . . . ?
C2F B2F C12F C11F 8.8(4) . . . . ?
C17F B2F C12F C11F -175.4(3) . . . . ?
C11F C12F C13F C14F 0.0(5) . . . . ?
B2F C12F C13F C14F 178.2(3) . . . . ?
C12F C13F C14F C15F 1.4(6) . . . . ?
C13F C14F C15F C16F -0.3(6) . . . . ?
C14F C15F C16F C11F -2.1(5) . . . . ?
C12F C11F C16F C15F 3.4(5) . . . . ?
B1F C11F C16F C15F -175.5(3) . . . . ?
B3F O1F C21F C23F -143.1(3) . . . . ?
Li1F O1F C21F C23F 52.2(4) . . . . ?
B3F O1F C21F C24F 98.2(3) . . . . ?
Li1F O1F C21F C24F -66.4(4) . . . . ?
B3F O1F C21F C22F -21.7(3) . . . . ?
Li1F O1F C21F C22F 173.7(3) . . . . ?
B3F O2F C22F C26F 93.9(3) . . . . ?
B3F O2F C22F C25F -146.3(3) . . . . ?
B3F O2F C22F C21F -25.6(3) . . . . ?
O1F C21F C22F O2F 27.6(3) . . . . ?
C23F C21F C22F O2F 145.2(3) . . . . ?
C24F C21F C22F O2F -87.0(3) . . . . ?
O1F C21F C22F C26F -87.8(3) . . . . ?
C23F C21F C22F C26F 29.8(4) . . . . ?
C24F C21F C22F C26F 157.6(3) . . . . ?
O1F C21F C22F C25F 144.6(3) . . . . ?
C23F C21F C22F C25F -97.8(4) . . . . ?
C24F C21F C22F C25F 30.0(4) . . . . ?
C35F O31F C32F C33F 17.7(15) . . . . ?
Li1F O31F C32F C33F -160.6(12) . . . . ?
O31F C32F C33F C34F 12(2) . . . . ?
C35F O31F C32" C33" 15.7(10) . . . . ?
Li1F O31F C32" C33" -147.3(6) . . . . ?
O31F C32" C33" C34F 1.5(10) . . . . ?
C32F C33F C34F C35F -34.9(17) . . . . ?
C32" C33" C34F C35F -17.5(9) . . . . ?
C32F O31F C35F C34F -42.8(10) . . . . ?
C32" O31F C35F C34F -27.5(9) . . . . ?
Li1F O31F C35F C34F 135.8(3) . . . . ?
C33F C34F C35F O31F 48.2(11) . . . . ?
C33" C34F C35F O31F 27.2(8) . . . . ?
C45F O41F C42F C43F -9.5(4) . . . . ?
Li1F O41F C42F C43F 161.9(3) . . . . ?
O41F C42F C43F C44F -9.4(4) . . . . ?
C42F C43F C44F C45F 23.1(4) . . . . ?
C42F O41F C45F C44F 24.7(4) . . . . ?
Li1F O41F C45F C44F -147.0(3) . . . . ?
C43F C44F C45F O41F -29.4(4) . . . . ?
